data_4117506
loop_
_publ_author_name
'Jun-Bo Peng'
'Qian-Chong Zhang'
'Xiang-Jian Kong'
'Yan-Zhen Zheng'
'Yan-Ping Ren'
'La-Sheng Long'
'Rong-Bin Huang'
'Lan-Sun Zheng'
'Zhiping Zheng'

_publ_section_title
;
 High-Nuclearity 3d-4f Clusters as Enhanced Magnetic Coolers and Molecular
 Magnets
;
_journal_name_full 'Journal of the American Chemical Society'
_journal_page_first 3314
_journal_page_last 3317
_journal_paper_doi 10.1021/ja209752z
_journal_volume 134
_journal_year 2012
_chemical_formula_sum 'C72 H458 Cl24 Dy42 Ni10 O410'
_chemical_formula_weight 16149.28
_chemical_name_systematic
; 
 ? 
;
_space_group_IT_number 11
_symmetry_cell_setting monoclinic
_symmetry_space_group_name_Hall '-P 2yb'
_symmetry_space_group_name_H-M 'P 1 21/m 1'
_atom_sites_solution_hydrogens geom
_atom_sites_solution_primary direct
_atom_sites_solution_secondary difmap
_audit_creation_method SHELXL-97
_cell_angle_alpha 90.00
_cell_angle_beta 98.715(4)
_cell_angle_gamma 90.00
_cell_formula_units_Z 2
_cell_length_a 20.0757(11)
_cell_length_b 36.4581(12)
_cell_length_c 27.2538(9)
_cell_measurement_reflns_used 20367
_cell_measurement_temperature 123(2)
_cell_measurement_theta_max 29.1005
_cell_measurement_theta_min 2.7790
_cell_volume 19717.3(14)
_computing_cell_refinement 'CrysAlis CCD, Oxford Diffraction Ltd.'
_computing_data_collection 'CrysAlis CCD, Oxford Diffraction Ltd.'
_computing_data_reduction 'CrysAlis CCD, Oxford Diffraction Ltd.'
_computing_molecular_graphics 'SHELXL-97 (Sheldrick, 1997)'
_computing_publication_material 'SHELXL-97 (Sheldrick, 1997)'
_computing_structure_refinement 'SHELXL-97 (Sheldrick, 1997)'
_computing_structure_solution 'SHELXS-97 (Sheldrick, 1990)'
_diffrn_ambient_temperature 123(2)
_diffrn_measured_fraction_theta_full 0.997
_diffrn_measured_fraction_theta_max 0.997
_diffrn_measurement_device_type 'Xcalibur, Sapphire3, Gemini ultra'
_diffrn_radiation_monochromator graphite
_diffrn_radiation_source 'fine-focus sealed tube'
_diffrn_radiation_type MoK\a
_diffrn_radiation_wavelength 0.71073
_diffrn_reflns_av_R_equivalents 0.0754
_diffrn_reflns_av_sigmaI/netI 0.1481
_diffrn_reflns_limit_h_max 23
_diffrn_reflns_limit_h_min -23
_diffrn_reflns_limit_k_max 43
_diffrn_reflns_limit_k_min -42
_diffrn_reflns_limit_l_max 32
_diffrn_reflns_limit_l_min -17
_diffrn_reflns_number 100055
_diffrn_reflns_theta_full 25.00
_diffrn_reflns_theta_max 25.00
_diffrn_reflns_theta_min 2.78
_exptl_absorpt_coefficient_mu 8.614
_exptl_absorpt_correction_T_max 0.3395
_exptl_absorpt_correction_T_min 0.2777
_exptl_absorpt_correction_type multi-scan
_exptl_crystal_colour grassy
_exptl_crystal_density_diffrn 2.720
_exptl_crystal_description block
_exptl_crystal_F_000 15260
_exptl_crystal_size_max 0.20
_exptl_crystal_size_mid 0.18
_exptl_crystal_size_min 0.16
_refine_diff_density_max 7.504
_refine_diff_density_min -3.246
_refine_diff_density_rms 0.320
_refine_ls_extinction_method none
_refine_ls_goodness_of_fit_ref 1.005
_refine_ls_hydrogen_treatment constr
_refine_ls_matrix_type full
_refine_ls_number_parameters 2158
_refine_ls_number_reflns 35245
_refine_ls_number_restraints 436
_refine_ls_restrained_S_all 1.003
_refine_ls_R_factor_all 0.1246
_refine_ls_R_factor_gt 0.0667
_refine_ls_shift/su_max 0.167
_refine_ls_shift/su_mean 0.004
_refine_ls_structure_factor_coef Fsqd
_refine_ls_weighting_details 'calc w=1/[\s^2^(Fo^2^)+(0.0639P)^2^+0.0000P] where P=(Fo^2^+2Fc^2^)/3'
_refine_ls_weighting_scheme calc
_refine_ls_wR_factor_gt 0.1401
_refine_ls_wR_factor_ref 0.1512
_reflns_number_gt 18834
_reflns_number_total 35245
_reflns_threshold_expression >2sigma(I)
_cod_data_source_file ja209752z_si_005.cif
_cod_data_source_block complex-4
_cod_database_code 4117506
_platon_complex-4_details
;
SQUEEZE removed 80 disordered water molecules per formula unit. This 
value is calculated based upon elemental analysis data.
;

loop_
_symmetry_equiv_pos_as_xyz
'x, y, z'
'-x, y+1/2, -z'
'-x, -y, -z'
'x, -y-1/2, z'

loop_
_atom_site_label
_atom_site_type_symbol
_atom_site_fract_x
_atom_site_fract_y
_atom_site_fract_z
_atom_site_U_iso_or_equiv
_atom_site_adp_type
_atom_site_occupancy
_atom_site_symmetry_multiplicity
_atom_site_calc_flag
_atom_site_refinement_flags
_atom_site_disorder_assembly
_atom_site_disorder_group
Dy1 Dy 0.36763(4) 0.2500 0.20031(3) 0.0160(2) Uani 1 2 d S . .
Dy2 Dy 0.48447(3) 0.300571(13) 0.294146(19) 0.01818(15) Uani 1 1 d . . .
Dy3 Dy 0.28442(5) 0.2500 0.07471(3) 0.0198(2) Uani 1 2 d S . .
Dy4 Dy 0.19724(3) 0.301857(13) 0.16516(2) 0.01978(16) Uani 1 1 d . . .
Dy5 Dy 0.58686(4) 0.380584(14) 0.31645(2) 0.02488(17) Uani 1 1 d . . .
Dy6 Dy 0.52659(4) 0.340120(14) 0.42831(2) 0.02385(17) Uani 1 1 d . . .
Dy7 Dy 0.21353(3) 0.381240(14) 0.26893(2) 0.02347(17) Uani 1 1 d . . .
Dy8 Dy 0.51703(5) 0.2500 0.51180(3) 0.0248(2) Uani 1 2 d S . .
Dy9 Dy 0.40613(3) 0.392301(13) 0.331972(19) 0.02226(17) Uani 1 1 d . . .
Dy10 Dy 0.17423(4) 0.409329(14) 0.14279(2) 0.02475(17) Uani 1 1 d . . .
Dy11 Dy 0.08167(4) 0.471676(14) 0.04185(2) 0.02921(18) Uani 1 1 d . . .
Dy12 Dy 0.39528(5) 0.2500 -0.02497(3) 0.0280(3) Uani 1 2 d S . .
Dy13 Dy 0.29644(4) 0.462659(14) 0.23995(2) 0.02747(18) Uani 1 1 d . A .
Dy14 Dy 0.66766(4) 0.303031(14) 0.53619(2) 0.03004(18) Uani 1 1 d . . .
Dy15 Dy 0.83200(6) 0.2500 0.56026(3) 0.0371(3) Uani 1 2 d S . .
Dy16 Dy 0.25290(4) 0.315821(14) -0.02672(2) 0.02684(18) Uani 1 1 d . A .
Dy17 Dy 0.26214(4) 0.495777(14) 0.10544(2) 0.02833(18) Uani 1 1 d . A .
Dy18 Dy 0.75667(4) 0.402394(16) 0.37675(2) 0.0385(2) Uani 1 1 d . . .
Dy19 Dy 0.60460(4) 0.467876(15) 0.25473(2) 0.0346(2) Uani 1 1 d . A .
Dy20 Dy 0.72510(4) 0.392467(17) 0.23898(2) 0.0383(2) Uani 1 1 d . . .
Dy21 Dy 0.24792(6) 0.2500 -0.13639(3) 0.0367(3) Uani 1 2 d S . .
Dy22 Dy 0.81427(4) 0.343018(16) 0.62598(2) 0.0405(2) Uani 1 1 d . . .
Dy23 Dy 0.29573(4) 0.565537(15) 0.21118(2) 0.0410(2) Uani 1 1 d . . .
Dy24 Dy 0.79342(4) 0.484640(19) 0.29739(3) 0.0538(2) Uani 1 1 d . . .
Ni1 Ni 0.53766(12) 0.2500 0.20225(7) 0.0212(6) Uani 1 2 d S . .
Ni2 Ni 0.21372(9) 0.42122(4) 0.02856(5) 0.0267(5) Uani 1 1 d . A .
Ni3 Ni 0.69005(10) 0.29789(4) 0.15642(6) 0.0315(5) Uani 1 1 d DU . .
Ni4 Ni 0.41223(10) 0.50758(4) 0.18798(6) 0.0340(5) Uani 1 1 d . A .
Ni5 Ni 0.81132(10) 0.33606(4) 0.50454(6) 0.0387(6) Uani 1 1 d . . .
Ni6 Ni 0.58134(11) 0.2500 0.06010(7) 0.0140(4) Uani 1 2 d SDU . .
Cl1 Cl 0.7154(3) 0.2500 0.36236(17) 0.0454(16) Uani 1 2 d S . .
Cl2 Cl 0.4272(2) 0.37285(8) 0.13503(12) 0.0356(10) Uani 1 1 d . . .
Cl3 Cl 0.2846(4) 0.2500 0.3703(2) 0.074(2) Uani 1 2 d S . .
Cl4 Cl 0.4340(4) 0.45518(15) 0.5253(2) 0.136(3) Uani 1 1 d . . .
Cl5 Cl 0.2887(3) 0.50692(14) -0.09395(18) 0.158(3) Uani 1 1 d D . .
Cl6 Cl 0.7339(3) 0.35520(17) -0.0101(2) 0.148(6) Uani 0.50 1 d PD . .
Cl7 Cl 0.4831(3) 0.58472(16) 0.0803(3) 0.129(4) Uani 0.50 1 d PD . .
Cl8 Cl -0.1071(8) 0.63334(19) 0.2466(3) 0.276(7) Uani 1 1 d D . .
Cl9 Cl 0.1153(4) 0.43289(19) 0.4459(2) 0.175(8) Uani 0.50 1 d PD . .
Cl10 Cl 0.0924(11) 0.2500 0.0166(6) 0.263(10) Uani 1 2 d S . .
Cl11 Cl 0.0563(10) 0.5165(4) 0.2218(6) 0.1656(8) Uani 0.50 1 d PU . .
Cl12 Cl -0.0561(3) 0.33887(19) 0.1667(3) 0.178(8) Uani 0.50 1 d PD . .
Cl13 Cl 0.5851(7) 0.4585(2) 0.4065(4) 0.233(6) Uani 1 1 d . . .
Cl14 Cl 0.0593(6) 0.3481(2) 0.0228(3) 0.202(5) Uani 1 1 d . . .
Cl15 Cl 0.6789(7) 0.4216(2) 0.5183(4) 0.225(6) Uani 1 1 d . . .
Cl16 Cl 0.4585(6) 0.5184(2) 0.3383(3) 0.198(5) Uani 1 1 d . . .
C1 C 0.6219(7) 0.3189(3) 0.2261(4) 0.022(3) Uani 1 1 d . . .
C2 C 0.4683(6) 0.4503(3) 0.2657(4) 0.0169(8) Uani 1 1 d U A .
C3 C 0.4625(10) 0.2500 0.0989(6) 0.0248(8) Uani 1 2 d SU . .
C4 C 0.2179(6) 0.3424(3) 0.0647(4) 0.0154(8) Uani 1 1 d U A .
C5 C 0.3166(7) 0.3294(3) 0.2603(4) 0.0257(8) Uani 1 1 d U . .
C6 C 0.6834(7) 0.3588(3) 0.4347(5) 0.034(4) Uani 1 1 d . . .
C7 C 0.9311(19) 0.2709(8) 0.4133(12) 0.0613(8) Uani 0.50 1 d PU . .
C8 C 0.8930(16) 0.2800(7) 0.4572(10) 0.0411(8) Uani 0.50 1 d PU . .
C9 C 0.0568(8) 0.3022(4) -0.1208(6) 0.064(6) Uani 1 1 d . . .
H9B H 0.0473 0.2776 -0.1346 0.096 Uiso 1 1 calc R . .
H9C H 0.0559 0.3199 -0.1480 0.096 Uiso 1 1 calc R . .
H9D H 0.0226 0.3089 -0.1003 0.096 Uiso 1 1 calc R . .
C10 C 0.1246(8) 0.3026(3) -0.0898(4) 0.034(4) Uani 1 1 d . . .
C11 C 0.0852(13) 0.4200(6) -0.1146(7) 0.1111(8) Uani 1 1 d U . .
H11C H 0.0408 0.4308 -0.1258 0.167 Uiso 1 1 calc R . .
H11D H 0.0827 0.3933 -0.1187 0.167 Uiso 1 1 calc R . .
H11E H 0.1180 0.4300 -0.1343 0.167 Uiso 1 1 calc R . .
C12 C 0.1069(10) 0.4290(4) -0.0609(6) 0.079(6) Uani 1 1 d U . .
C13 C 0.5234(12) 0.6051(6) 0.2465(8) 0.1131(8) Uani 1 1 d U . .
H13C H 0.5089 0.6278 0.2609 0.170 Uiso 1 1 calc R . .
H13D H 0.5476 0.6110 0.2188 0.170 Uiso 1 1 calc R . .
H13E H 0.5533 0.5914 0.2719 0.170 Uiso 1 1 calc R . .
C14 C 0.4584(9) 0.5803(4) 0.2265(6) 0.0542(8) Uani 1 1 d U . .
C15 C 0.6594(9) 0.5618(3) 0.3536(5) 0.064(6) Uani 1 1 d . . .
H15C H 0.6182 0.5730 0.3620 0.096 Uiso 1 1 calc R . .
H15D H 0.6819 0.5791 0.3340 0.096 Uiso 1 1 calc R . .
H15B H 0.6897 0.5558 0.3842 0.096 Uiso 1 1 calc R . .
C16 C 0.6418(9) 0.5276(3) 0.3242(6) 0.048(5) Uani 1 1 d . . .
C17 C 0.1043(11) 0.5928(4) 0.0971(8) 0.106(9) Uani 1 1 d . . .
H17C H 0.0902 0.5827 0.0638 0.159 Uiso 1 1 calc R . .
H17E H 0.1173 0.6185 0.0945 0.159 Uiso 1 1 calc R . .
H17D H 0.0669 0.5911 0.1163 0.159 Uiso 1 1 calc R . .
C18 C 0.1616(11) 0.5719(5) 0.1220(8) 0.090(7) Uani 1 1 d . . .
C19 C 0.2107(16) 0.5343(4) 0.3577(7) 0.155(14) Uani 1 1 d . . .
H19B H 0.2053 0.5109 0.3743 0.232 Uiso 1 1 calc R . .
H19C H 0.1667 0.5463 0.3495 0.232 Uiso 1 1 calc R . .
H19D H 0.2411 0.5502 0.3799 0.232 Uiso 1 1 calc R . .
C20 C 0.2395(11) 0.5277(3) 0.3118(5) 0.068(7) Uani 1 1 d . . .
C21 C 0.4214(14) 0.4485(6) 0.0084(9) 0.0298(8) Uani 0.50 1 d PU A 1
H21B H 0.4232 0.4292 -0.0165 0.045 Uiso 0.50 1 calc PR A 1
H21C H 0.4561 0.4439 0.0371 0.045 Uiso 0.50 1 calc PR A 1
H21D H 0.4292 0.4724 -0.0060 0.045 Uiso 0.50 1 calc PR A 1
C21' C 0.470(2) 0.4690(9) 0.0470(13) 0.0723(8) Uani 0.50 1 d PU B 2
C22 C 0.3555(13) 0.4483(6) 0.0242(8) 0.0189(8) Uani 0.50 1 d PU A 1
C22' C 0.4266(19) 0.4794(8) 0.0820(12) 0.0574(8) Uani 0.50 1 d PU B 2
C23 C 0.6045(11) 0.3922(5) 0.6434(6) 0.101(8) Uani 1 1 d . . .
H23C H 0.5581 0.3883 0.6269 0.151 Uiso 1 1 calc R . .
H23D H 0.6216 0.4154 0.6318 0.151 Uiso 1 1 calc R . .
H23E H 0.6052 0.3933 0.6794 0.151 Uiso 1 1 calc R . .
C24 C 0.6498(9) 0.3600(4) 0.6306(5) 0.0452(8) Uani 1 1 d U . .
C25 C 0.8966(10) 0.4419(4) 0.5432(6) 0.088(7) Uani 1 1 d . . .
H25B H 0.9020 0.4458 0.5085 0.132 Uiso 1 1 calc R . .
H25C H 0.9397 0.4461 0.5646 0.132 Uiso 1 1 calc R . .
H25D H 0.8627 0.4589 0.5523 0.132 Uiso 1 1 calc R . .
C26 C 0.8745(9) 0.4038(4) 0.5496(5) 0.060(5) Uani 1 1 d . . .
C27 C 0.7704(10) 0.5108(4) 0.4523(6) 0.090(7) Uani 1 1 d . . .
H27C H 0.7429 0.5296 0.4332 0.134 Uiso 1 1 calc R . .
H27D H 0.8179 0.5183 0.4570 0.134 Uiso 1 1 calc R . .
H27E H 0.7557 0.5078 0.4847 0.134 Uiso 1 1 calc R . .
C28 C 0.7622(9) 0.4724(4) 0.4227(5) 0.0454(8) Uani 1 1 d U . .
C29 C 0.3121(9) 0.3593(4) 0.4744(6) 0.0669(8) Uani 1 1 d U . .
H29C H 0.3289 0.3462 0.5053 0.100 Uiso 1 1 calc R . .
H29D H 0.2781 0.3442 0.4540 0.100 Uiso 1 1 calc R . .
H29E H 0.2918 0.3825 0.4824 0.100 Uiso 1 1 calc R . .
C30 C 0.3719(7) 0.3670(3) 0.4453(4) 0.0301(8) Uani 1 1 d U . .
C31 C 0.1310(10) 0.5650(5) -0.0319(7) 0.090(7) Uani 1 1 d . . .
H31C H 0.1306 0.5854 -0.0555 0.135 Uiso 1 1 calc R . .
H31D H 0.1593 0.5451 -0.0414 0.135 Uiso 1 1 calc R . .
H31E H 0.1492 0.5736 0.0016 0.135 Uiso 1 1 calc R . .
C32 C 0.0642(9) 0.5520(3) -0.0324(5) 0.048(5) Uani 1 1 d . . .
C33 C 0.0489(15) 0.2500 0.2681(9) 0.072(9) Uani 1 2 d S . .
C34 C 0.0944(12) 0.2500 0.2286(7) 0.0445(8) Uani 1 2 d SU . .
C35 C 1.0159(6) 0.2500 0.6790(7) 0.1521(8) Uani 1 2 d SDU . .
C36 C 0.9535(10) 0.2500 0.6399(9) 0.1492(8) Uani 1 2 d SDU . .
C37 C 0.8496(14) 0.2500 0.2705(8) 0.077(9) Uani 1 2 d S . .
C38 C 0.7831(12) 0.2500 0.2315(8) 0.059(8) Uani 1 2 d S . .
C39 C 0.5636(10) 0.3747(4) 0.0542(7) 0.083(7) Uani 1 1 d . . .
H39C H 0.5904 0.3939 0.0731 0.125 Uiso 1 1 calc R . .
H39D H 0.5158 0.3783 0.0566 0.125 Uiso 1 1 calc R . .
H39E H 0.5701 0.3760 0.0193 0.125 Uiso 1 1 calc R . .
C40 C 0.5867(8) 0.3361(3) 0.0759(5) 0.041(4) Uani 1 1 d . . .
C41 C 0.4992(9) 0.2500 0.4062(5) 0.0162(8) Uani 1 2 d SU . .
O1 O 0.4155(6) 0.2500 0.2830(3) 0.018(3) Uani 1 2 d S . .
H1A H 0.3808 0.2500 0.3057 0.022 Uiso 1 2 calc SR . .
O2 O 0.2512(6) 0.2500 0.2099(4) 0.0163(8) Uani 1 2 d SU . .
H2A H 0.2449 0.2500 0.2456 0.020 Uiso 1 2 calc SR . .
O3 O 0.4380(4) 0.33090(18) 0.3590(3) 0.020(2) Uani 1 1 d . . .
H3A H 0.3992 0.3170 0.3689 0.025 Uiso 1 1 calc R . .
O4 O 0.2567(4) 0.42967(19) 0.1001(3) 0.024(2) Uani 1 1 d . . .
H4A H 0.3011 0.4172 0.1095 0.029 Uiso 1 1 calc R . .
O5 O 0.5149(4) 0.39154(18) 0.3769(3) 0.0190(7) Uani 1 1 d U . .
H5A H 0.5262 0.4148 0.3956 0.023 Uiso 1 1 calc R . .
O6 O 0.2735(4) 0.40261(18) 0.2034(2) 0.0179(7) Uani 1 1 d U . .
H6A H 0.3118 0.3877 0.1948 0.021 Uiso 1 1 calc R . .
O7 O 0.7573(5) 0.28879(19) 0.6005(3) 0.038(3) Uani 1 1 d . . .
H7A H 0.7409 0.2759 0.6288 0.046 Uiso 1 1 calc R . .
O8 O 0.8664(5) 0.3116(2) 0.5662(3) 0.037(3) Uani 1 1 d . . .
H8A H 0.9162 0.3153 0.5693 0.044 Uiso 1 1 calc R . .
O9 O 0.3447(5) 0.46771(19) 0.1691(3) 0.030(3) Uani 1 1 d . . .
H9A H 0.3645 0.4444 0.1585 0.036 Uiso 1 1 calc R . .
O10 O 0.3049(4) 0.29034(17) 0.1429(3) 0.019(2) Uani 1 1 d . . .
H10A H 0.3300 0.3130 0.1361 0.023 Uiso 1 1 calc R . .
O11 O 0.3414(4) 0.28922(18) 0.0258(3) 0.021(2) Uani 1 1 d . . .
H11A H 0.3722 0.3072 0.0454 0.025 Uiso 1 1 calc R . .
O12 O 0.6271(7) 0.2500 0.4892(4) 0.028(4) Uani 1 2 d S . .
H12A H 0.6305 0.2500 0.4530 0.033 Uiso 1 2 calc SR . .
O13 O 0.7612(5) 0.28786(18) 0.5015(3) 0.028(3) Uani 1 1 d . . .
H13A H 0.7509 0.2771 0.4675 0.034 Uiso 1 1 calc R . .
O14 O 0.7453(5) 0.35264(19) 0.5503(3) 0.039(3) Uani 1 1 d . . .
H14A H 0.7260 0.3778 0.5444 0.047 Uiso 1 1 calc R . .
O15 O 0.6706(7) 0.2500 0.1170(4) 0.039(4) Uani 1 2 d S . .
H15A H 0.7076 0.2500 0.0962 0.046 Uiso 1 2 calc SR . .
O16 O 0.1917(4) 0.47773(18) 0.0289(3) 0.022(2) Uani 1 1 d . . .
H16A H 0.1988 0.4917 -0.0015 0.026 Uiso 1 1 calc R . .
O17 O 0.7127(5) 0.4572(2) 0.2343(3) 0.048(3) Uani 1 1 d . . .
H17A H 0.7170 0.4667 0.2005 0.057 Uiso 1 1 calc R . .
O18 O 0.6101(5) 0.40563(18) 0.2408(3) 0.030(3) Uani 1 1 d . . .
H18A H 0.5791 0.3969 0.2108 0.036 Uiso 1 1 calc R . .
O19 O 0.2317(7) 0.2500 -0.0127(4) 0.031(4) Uani 1 2 d S . .
H19A H 0.1827 0.2500 -0.0097 0.037 Uiso 1 2 calc SR . .
O20 O 0.1857(6) 0.2500 0.1163(3) 0.0110(8) Uani 1 2 d SU . .
H20A H 0.1427 0.2500 0.0923 0.013 Uiso 1 2 calc SR . .
O21 O 0.5512(5) 0.31118(19) 0.5127(3) 0.035(3) Uani 1 1 d . . .
H21A H 0.5312 0.3257 0.5380 0.041 Uiso 1 1 calc R . .
O22 O 0.6183(7) 0.2500 0.5737(4) 0.038(4) Uani 1 2 d S . .
H22A H 0.6146 0.2500 0.6099 0.046 Uiso 1 2 calc SR . .
O23 O 0.1506(5) 0.36027(17) 0.1927(3) 0.027(2) Uani 1 1 d . . .
H23A H 0.1014 0.3583 0.1947 0.032 Uiso 1 1 calc R . .
O24 O 0.5713(5) 0.32430(19) 0.3559(3) 0.029(3) Uani 1 1 d . . .
H24A H 0.6126 0.3086 0.3621 0.035 Uiso 1 1 calc R . .
O25 O 0.7995(5) 0.4200(2) 0.3053(3) 0.042(3) Uani 1 1 d . . .
H25A H 0.8468 0.4111 0.3061 0.050 Uiso 1 1 calc R . .
O26 O 0.3175(5) 0.28761(19) -0.0793(3) 0.032(3) Uani 1 1 d . . .
H26A H 0.3420 0.3061 -0.0969 0.038 Uiso 1 1 calc R . .
O27 O 0.4647(4) 0.28738(17) 0.2079(3) 0.015(2) Uani 1 1 d . . .
H27A H 0.4627 0.3089 0.1850 0.017 Uiso 1 1 calc R . .
O28 O 0.4768(4) 0.36478(17) 0.2811(3) 0.018(2) Uani 1 1 d . . .
H28A H 0.4655 0.3718 0.2453 0.021 Uiso 1 1 calc R . .
O29 O 0.1519(5) 0.4712(2) 0.1188(3) 0.030(3) Uani 1 1 d . . .
H29A H 0.1322 0.4854 0.1446 0.036 Uiso 1 1 calc R . .
O30 O 0.6594(5) 0.4340(2) 0.3294(3) 0.029(3) Uani 1 1 d . . .
H30A H 0.6403 0.4470 0.3564 0.034 Uiso 1 1 calc R . .
O31 O 0.1833(5) 0.4387(2) 0.2238(3) 0.039(3) Uani 1 1 d . . .
H31A H 0.1450 0.4538 0.2321 0.047 Uiso 1 1 calc R . .
O32 O 0.5535(6) 0.2500 0.2780(4) 0.022(3) Uani 1 2 d S . .
H32A H 0.6013 0.2500 0.2950 0.026 Uiso 1 2 calc SR . .
O33 O 0.1262(4) 0.41348(18) 0.0580(3) 0.026(2) Uani 1 1 d . . .
H33A H 0.0972 0.3925 0.0443 0.031 Uiso 1 1 calc R . .
O34 O 0.3407(5) 0.5399(2) 0.1467(3) 0.039(3) Uani 1 1 d . . .
H34A H 0.3587 0.5578 0.1243 0.047 Uiso 1 1 calc R . .
O35 O 0.2441(5) 0.50900(19) 0.1892(3) 0.035(3) Uani 1 1 d . . .
H35A H 0.1948 0.5101 0.1913 0.042 Uiso 1 1 calc R . .
O36 O 0.2956(5) 0.42356(18) 0.3077(3) 0.032(3) Uani 1 1 d . . .
H36A H 0.2802 0.4364 0.3364 0.038 Uiso 1 1 calc R . .
O37 O 0.6997(4) 0.3673(2) 0.3131(3) 0.027(2) Uani 1 1 d . . .
H37A H 0.7104 0.3405 0.3166 0.033 Uiso 1 1 calc R . .
O38 O 0.3622(5) 0.51671(18) 0.2477(3) 0.031(3) Uani 1 1 d . . .
H38A H 0.3904 0.5214 0.2806 0.037 Uiso 1 1 calc R . .
O39 O 0.4291(4) 0.35242(19) 0.4603(3) 0.025(2) Uani 1 1 d . . .
O40 O 0.2090(4) 0.35212(18) 0.1077(3) 0.020(2) Uani 1 1 d . . .
O41 O 0.3630(4) 0.30916(18) 0.2514(3) 0.023(2) Uani 1 1 d . . .
O42 O 0.1163(5) 0.2809(2) 0.2136(3) 0.0356(8) Uani 1 1 d U . .
O43 O 0.4786(5) 0.5498(2) 0.2080(3) 0.044(3) Uani 1 1 d . . .
O44 O 0.5200(5) 0.4386(2) 0.2952(3) 0.037(3) Uani 1 1 d . . .
O45 O 0.1653(5) 0.41541(19) -0.0432(3) 0.030(3) Uani 1 1 d . . .
O46 O 0.6706(5) 0.3380(2) 0.2147(3) 0.0307(8) Uani 1 1 d U . .
O47 O 0.6836(6) 0.5122(2) 0.3038(4) 0.063(4) Uani 1 1 d . . .
O48 O 0.6286(5) 0.3364(2) 0.5993(3) 0.043(3) Uani 1 1 d . . .
O49 O 0.0723(5) 0.4485(2) -0.0394(3) 0.0299(8) Uani 1 1 d U . .
O50 O 0.7400(5) 0.4459(2) 0.4421(3) 0.044(3) Uani 1 1 d . . .
O51 O 0.7489(5) 0.3591(2) 0.4431(3) 0.042(3) Uani 1 1 d . . .
O52 O 0.3240(5) 0.35549(19) 0.2911(3) 0.027(2) Uani 1 1 d . . .
O53 O 0.1769(5) 0.2902(2) -0.1026(3) 0.036(3) Uani 1 1 d . . .
O54 O 0.3556(5) 0.38401(18) 0.4040(3) 0.028(2) Uani 1 1 d . . .
O55 O 0.8641(5) 0.3845(2) 0.5123(3) 0.041(3) Uani 1 1 d . . .
O56 O 0.8824(8) 0.2500 0.6492(5) 0.046(4) Uani 1 2 d S . .
O57 O 0.7126(5) 0.3623(2) 0.6496(3) 0.047(3) Uani 1 1 d . . .
O58 O 0.5824(6) 0.5148(2) 0.3150(3) 0.045(3) Uani 1 1 d . . .
O59 O 0.3068(5) 0.4289(2) 0.0056(3) 0.039(3) Uani 1 1 d . . .
O60 O 0.2510(6) 0.4964(2) 0.3004(3) 0.049(3) Uani 1 1 d . . .
O61 O 0.2476(5) 0.5560(2) 0.2829(3) 0.0322(8) Uani 1 1 d U . .
O62 O 0.0102(5) 0.5683(2) -0.0543(3) 0.054(3) Uani 1 1 d . . .
O63 O 0.1865(6) 0.5464(2) 0.0964(3) 0.0463(8) Uani 1 1 d U . .
O64 O 0.0490(5) 0.5244(2) -0.0042(3) 0.049(3) Uani 1 1 d . . .
O65 O 0.3549(5) 0.4778(2) 0.0626(3) 0.0428(8) Uani 1 1 d U . .
O66 O 0.7784(5) 0.4708(2) 0.3791(3) 0.049(3) Uani 1 1 d . . .
O67 O 0.8738(5) 0.3159(3) 0.4580(3) 0.053(3) Uani 1 1 d . . .
O68 O 0.1877(6) 0.5833(2) 0.1712(4) 0.079(4) Uani 1 1 d . . .
O69 O 0.9554(9) 0.2500 0.5870(7) 0.095(7) Uani 1 2 d S . .
O70 O 0.8174(7) 0.4109(3) 0.1985(5) 0.082(5) Uani 1 1 d . . .
O71 O 0.7624(6) 0.2798(2) 0.2145(4) 0.050(3) Uani 1 1 d . . .
O72 O 0.5577(6) 0.3088(3) 0.0546(4) 0.063(4) Uani 1 1 d . . .
O73 O 0.8570(7) 0.4680(4) 0.2317(6) 0.144(6) Uani 1 1 d . . .
O74 O 0.8867(7) 0.2500 0.4868(5) 0.054(5) Uani 1 2 d S . .
O75 O 0.4041(6) 0.5909(2) 0.2304(4) 0.062(4) Uani 1 1 d . . .
O76 O 0.6316(6) 0.3354(2) 0.1112(3) 0.050(3) Uani 1 1 d . . .
O77 O 0.4575(5) 0.4944(2) 0.1259(3) 0.044(3) Uani 1 1 d . . .
O78 O 0.8634(6) 0.3934(2) 0.5915(3) 0.056(3) Uani 1 1 d . . .
O79 O 0.2180(5) 0.30814(18) 0.0533(3) 0.026(2) Uani 1 1 d . . .
O80 O 0.4820(5) 0.47381(19) 0.2320(3) 0.036(3) Uani 1 1 d . . .
O81 O 0.4995(5) 0.27975(18) 0.4315(3) 0.029(3) Uani 1 1 d . . .
O82 O 0.4073(6) 0.2500 0.1141(4) 0.0181(8) Uani 1 2 d SU . .
O83 O 0.2546(5) 0.3268(2) 0.2365(3) 0.031(3) Uani 1 1 d . . .
O84 O 0.5864(5) 0.32864(19) 0.2582(3) 0.025(2) Uani 1 1 d . . .
O85 O 0.1321(5) 0.3196(2) -0.0463(3) 0.042(3) Uani 1 1 d . . .
O86 O 0.6480(5) 0.33660(19) 0.4580(3) 0.030(3) Uani 1 1 d . . .
O87 O 0.4102(4) 0.43869(18) 0.2682(3) 0.025(2) Uani 1 1 d . . .
O88 O 0.4994(7) 0.2500 0.3613(4) 0.027(4) Uani 1 2 d S . .
O89 O 0.6555(5) 0.38061(19) 0.4028(3) 0.030(3) Uani 1 1 d . . .
O90 O 0.2295(5) 0.36517(18) 0.0302(3) 0.024(2) Uani 1 1 d . . .
O91 O 0.6113(5) 0.2883(2) 0.1992(3) 0.031(3) Uani 1 1 d . . .
O92 O 0.5187(6) 0.2500 0.1251(4) 0.028(3) Uani 1 2 d S . .
O93 O 0.4674(6) 0.2500 0.0518(4) 0.0171(8) Uani 1 2 d SU . .
O94 O 0.2371(4) 0.4960(3) -0.0664(4) 0.1339(8) Uani 1 1 d DU . .
O95 O 0.2635(7) 0.5281(3) -0.1361(3) 0.1701(8) Uani 1 1 d DU . .
O96 O 0.7913(4) 0.3311(3) -0.0038(7) 0.1539(8) Uani 0.50 1 d PDU . .
O97 O 0.6734(4) 0.3335(3) -0.0194(8) 0.3331(8) Uani 0.50 1 d PDU . .
O98 O 0.7371(10) 0.3801(3) -0.0503(4) 0.1120(8) Uani 0.50 1 d PDU . .
O99 O 0.3408(5) 0.5253(4) -0.0600(5) 0.2755(8) Uani 1 1 d DU . .
O100 O 0.7345(11) 0.3755(4) 0.0354(4) 0.1534(8) Uani 0.50 1 d PDU . .
O101 O 0.4409(10) 0.5651(6) 0.0418(7) 0.1720(8) Uani 0.50 1 d PDU . .
O102 O 0.4854(13) 0.4467(6) 0.5660(8) 0.1995(6) Uani 1 1 d U . .
O103 O 0.4024(17) 0.4901(8) 0.5127(11) 0.2765(8) Uani 1 1 d U . .
O104 O 0.4392(7) 0.6081(5) 0.1028(8) 0.128(14) Uani 0.50 1 d PD . .
O105 O 0.4595(8) 0.4467(4) 0.4801(4) 0.114(6) Uani 1 1 d . . .
O106 O 0.5206(7) 0.6127(4) 0.0591(6) 0.0713(8) Uani 0.50 1 d PDU . .
O107 O 0.0677(5) 0.4513(4) 0.4719(5) 0.1571(8) Uani 0.50 1 d PDU . .
O108 O 0.5343(6) 0.5586(4) 0.0998(7) 0.0655(8) Uani 0.50 1 d PDU . .
O109 O 0.6552(11) 0.2500 0.3876(8) 0.158(12) Uani 1 2 d S . .
O110 O 0.2362(15) 0.2500 0.3969(8) 0.149(10) Uani 1 2 d S . .
O111 O 0.245(2) 0.2500 0.3208(11) 0.241(19) Uani 1 2 d S . .
O112 O 0.3803(8) 0.3646(3) 0.1658(6) 0.122(6) Uani 1 1 d . . .
O113 O 0.4934(8) 0.3726(3) 0.1619(5) 0.131(6) Uani 1 1 d . . .
O114 O 0.4243(7) 0.3428(3) 0.1026(5) 0.095(5) Uani 1 1 d . . .
O115 O 0.7135(9) 0.2812(3) 0.3304(4) 0.113(7) Uani 1 1 d . . .
O116 O 0.3208(12) 0.2802(5) 0.3750(10) 0.238(12) Uani 1 1 d . . .
O117 O 0.7714(11) 0.2500 0.3986(7) 0.0999(8) Uani 1 2 d SU . .
O118 O 0.4095(6) 0.4060(2) 0.1127(4) 0.063(4) Uani 1 1 d . . .
O120 O 0.369(2) 0.4380(10) 0.5231(13) 0.3306(8) Uani 1 1 d U . .
O121 O 0.1680(6) 0.4174(4) 0.4813(5) 0.208(19) Uani 0.50 1 d PD . .
O122 O 0.1439(7) 0.4599(3) 0.4163(5) 0.2142(8) Uani 0.50 1 d PDU . .
O123 O 0.0825(8) 0.4054(3) 0.4133(6) 0.2922(8) Uani 0.50 1 d PDU . .
O124 O 0.3211(7) 0.4756(3) -0.1130(6) 0.3507(8) Uani 1 1 d DU . .
O125 O -0.0446(8) 0.3153(3) 0.1262(4) 0.3571(8) Uani 1 1 d DU . .
O126 O 0.0070(4) 0.3482(4) 0.1968(5) 0.2392(8) Uani 1 1 d DU . .
O127 O -0.0907(7) 0.3715(3) 0.1472(6) 0.2598(8) Uani 1 1 d DU . .
O128 O -0.0962(6) 0.3189(4) 0.1973(5) 0.3042(8) Uani 1 1 d DU . .
O129 O -0.1076(13) 0.6723(3) 0.2576(9) 0.241(13) Uani 1 1 d D . .
O130 O -0.1622(15) 0.6340(5) 0.1983(7) 0.232(13) Uani 1 1 d . . .
O131 O -0.0557(16) 0.5992(7) 0.2495(10) 0.2483(8) Uani 1 1 d U . .
O132 O -0.1553(17) 0.6122(8) 0.2869(11) 0.2699(8) Uani 1 1 d U . .
O1W O 0.7696(4) 0.3144(3) 0.1244(4) 0.0868(8) Uani 1 1 d DU . .
O2W O 0.9328(6) 0.3352(3) 0.6629(4) 0.074(4) Uani 1 1 d . . .
O3W O 0.8177(7) 0.3074(3) 0.7030(3) 0.073(4) Uani 1 1 d . . .
O4W O 0.8387(6) 0.3880(2) 0.6941(3) 0.061(4) Uani 1 1 d . . .
O5W O 0.4173(5) 0.45074(19) 0.3759(3) 0.0259(7) Uani 1 1 d U . .
O6W O 0.5545(5) 0.3905(2) 0.4860(3) 0.042(3) Uani 1 1 d . . .
O7W O 0.4911(10) 0.2500 0.5949(6) 0.109(8) Uani 1 2 d S . .
O8W O 0.0539(5) 0.4113(2) 0.1458(4) 0.046(3) Uani 1 1 d . . .
O9W O 0.3469(5) 0.3582(2) -0.0180(3) 0.040(3) Uani 1 1 d . . .
O10W O 0.2866(5) 0.5402(2) 0.0394(3) 0.049(3) Uani 1 1 d . . .
O11W O 0.2302(5) 0.3640(2) -0.0880(3) 0.040(3) Uani 1 1 d . . .
O12W O 0.8675(5) 0.4122(2) 0.4243(3) 0.049(3) Uani 1 1 d . . .
O13W O 0.0872(5) 0.3091(2) 0.1142(3) 0.036(3) Uani 1 1 d . . .
O14W O 0.6015(5) 0.5242(2) 0.2093(3) 0.057(3) Uani 1 1 d . . .
O15W O 0.6802(6) 0.4000(2) 0.1513(3) 0.058(4) Uani 1 1 d . . .
O16W O 0.8288(6) 0.3495(2) 0.3651(3) 0.054(3) Uani 1 1 d . . .
O17W O 0.4490(10) 0.2500 -0.1000(5) 0.072(6) Uani 1 2 d S . .
O18W O 0.5770(6) 0.4569(2) 0.1643(3) 0.049(3) Uani 1 1 d . . .
O19W O 0.8070(6) 0.3438(3) 0.2554(4) 0.060(4) Uani 1 1 d . . .
O20W O 0.1583(9) 0.2500 -0.2025(5) 0.071(6) Uani 1 2 d S . .
O21W O 0.2524(6) 0.3072(3) -0.1813(4) 0.069(4) Uani 1 1 d . . .
O22W O 0.7895(6) 0.5301(3) 0.2333(4) 0.083(4) Uani 1 1 d . . .
O23W O 0.2797(6) 0.6242(2) 0.2512(3) 0.063(4) Uani 1 1 d . . .
O24W O 0.3424(11) 0.2500 -0.1747(6) 0.082(7) Uani 1 2 d S . .
O25W O 0.2217(6) 0.3694(3) 0.3599(3) 0.060(4) Uani 1 1 d . . .
O26W O 0.4154(7) 0.2882(3) 0.5131(4) 0.081(4) Uani 1 1 d . . .
O27W O 0.8276(7) 0.5436(3) 0.3351(5) 0.096(5) Uani 1 1 d . . .
O28W O 0.1299(10) 0.4138(4) 0.3044(6) 0.140(7) Uani 1 1 d . . .
O29W O 0.9104(7) 0.4750(3) 0.3359(6) 0.105(6) Uani 1 1 d . . .
O30W O 0.3073(9) 0.6173(3) 0.1518(4) 0.111(6) Uani 1 1 d . . .
O31W O 0.4590(6) 0.3077(3) -0.0215(3) 0.056(3) Uani 1 1 d . . .
O32W O 0.1322(7) 0.3342(3) 0.2863(4) 0.084(4) Uani 1 1 d . . .
O33W O 0.0233(5) 0.5095(2) 0.0937(3) 0.047(3) Uani 1 1 d . . .
O34W O 0.6388(5) 0.2500 0.0048(4) 0.0935(8) Uani 1 2 d SDU . .

loop_
_atom_site_aniso_label
_atom_site_aniso_U_11
_atom_site_aniso_U_22
_atom_site_aniso_U_33
_atom_site_aniso_U_23
_atom_site_aniso_U_13
_atom_site_aniso_U_12
Dy1 0.0195(5) 0.0121(3) 0.0147(4) 0.000 -0.0032(4) 0.000
Dy2 0.0232(4) 0.0133(2) 0.0162(3) -0.0006(2) -0.0029(3) -0.0025(3)
Dy3 0.0254(5) 0.0146(4) 0.0166(4) 0.000 -0.0055(4) 0.000
Dy4 0.0217(4) 0.0098(2) 0.0251(3) 0.0000(2) -0.0052(3) 0.0003(2)
Dy5 0.0310(4) 0.0188(3) 0.0217(3) 0.0028(2) -0.0060(3) -0.0087(3)
Dy6 0.0353(4) 0.0149(3) 0.0184(3) -0.0006(2) -0.0055(3) -0.0017(3)
Dy7 0.0308(4) 0.0133(3) 0.0247(3) 0.0003(2) -0.0009(3) 0.0046(3)
Dy8 0.0387(6) 0.0160(4) 0.0175(4) 0.000 -0.0025(4) 0.000
Dy9 0.0325(4) 0.0119(2) 0.0196(3) -0.0005(2) -0.0048(3) -0.0005(3)
Dy10 0.0329(4) 0.0132(3) 0.0251(3) 0.0035(2) -0.0055(3) 0.0041(3)
Dy11 0.0375(4) 0.0176(3) 0.0281(3) 0.0040(2) -0.0092(3) 0.0065(3)
Dy12 0.0347(6) 0.0294(4) 0.0183(4) 0.000 -0.0014(4) 0.000
Dy13 0.0398(4) 0.0123(3) 0.0266(3) 0.0021(2) -0.0071(3) -0.0009(3)
Dy14 0.0410(4) 0.0195(3) 0.0242(3) 0.0000(2) -0.0121(3) -0.0032(3)
Dy15 0.0439(7) 0.0273(4) 0.0331(5) 0.000 -0.0169(5) 0.000
Dy16 0.0368(4) 0.0208(3) 0.0197(3) 0.0035(2) -0.0063(3) 0.0021(3)
Dy17 0.0380(4) 0.0152(3) 0.0272(3) 0.0045(2) -0.0097(3) -0.0007(3)
Dy18 0.0388(5) 0.0352(3) 0.0353(3) 0.0063(3) -0.0142(4) -0.0148(3)
Dy19 0.0409(5) 0.0245(3) 0.0336(3) 0.0084(3) -0.0091(3) -0.0149(3)
Dy20 0.0340(5) 0.0420(4) 0.0364(4) 0.0082(3) -0.0033(4) -0.0141(3)
Dy21 0.0495(7) 0.0358(5) 0.0206(4) 0.000 -0.0086(5) 0.000
Dy22 0.0548(5) 0.0254(3) 0.0328(3) -0.0008(3) -0.0214(4) -0.0034(3)
Dy23 0.0696(6) 0.0124(3) 0.0345(3) 0.0007(2) -0.0135(4) -0.0001(3)
Dy24 0.0523(5) 0.0446(4) 0.0564(4) 0.0102(3) -0.0182(4) -0.0280(4)
Ni1 0.0243(15) 0.0203(10) 0.0166(10) 0.000 -0.0047(11) 0.000
Ni2 0.0350(12) 0.0163(7) 0.0251(8) 0.0060(6) -0.0073(8) 0.0009(7)
Ni3 0.0411(12) 0.0190(7) 0.0272(8) 0.0005(6) -0.0182(9) -0.0043(8)
Ni4 0.0434(13) 0.0212(8) 0.0321(9) 0.0046(7) -0.0115(9) -0.0089(8)
Ni5 0.0415(13) 0.0317(9) 0.0365(9) 0.0060(7) -0.0148(10) -0.0053(9)
Ni6 0.0105(7) 0.0099(6) 0.0186(7) 0.000 -0.0072(6) 0.000
Cl1 0.042(4) 0.052(3) 0.036(3) 0.000 -0.015(3) 0.000
Cl2 0.044(2) 0.0288(16) 0.0325(17) 0.0071(13) 0.0017(18) 0.0049(16)
Cl3 0.096(6) 0.067(4) 0.070(4) 0.000 0.044(4) 0.000
Cl4 0.193(8) 0.085(3) 0.125(5) -0.038(3) 0.003(5) 0.032(4)
Cl5 0.211(9) 0.159(5) 0.120(5) 0.070(4) 0.076(5) 0.053(6)
Cl6 0.108(12) 0.125(9) 0.207(13) 0.083(9) 0.011(11) 0.031(8)
Cl7 0.113(10) 0.124(6) 0.133(7) 0.109(5) -0.037(7) -0.053(7)
Cl8 0.440(18) 0.214(8) 0.147(7) -0.027(6) -0.043(10) 0.142(10)
Cl9 0.23(2) 0.153(11) 0.134(11) -0.068(9) -0.006(12) -0.035(12)
Cl10 0.40(3) 0.178(12) 0.194(13) 0.000 -0.019(16) 0.000
Cl11 0.1656(10) 0.1654(10) 0.1656(11) 0.0001(7) 0.0244(7) 0.0002(7)
Cl12 0.123(14) 0.160(12) 0.25(2) -0.010(12) 0.042(14) -0.050(11)
Cl13 0.275(14) 0.161(7) 0.268(12) -0.011(7) 0.056(11) -0.067(8)
Cl14 0.268(12) 0.122(5) 0.186(7) -0.024(5) -0.063(8) 0.008(7)
Cl15 0.313(15) 0.129(6) 0.238(10) 0.006(6) 0.057(10) 0.002(8)
Cl16 0.277(13) 0.124(5) 0.174(8) -0.011(5) -0.022(8) -0.015(7)
C1 0.015(8) 0.039(7) 0.012(6) 0.006(5) 0.003(6) 0.003(6)
C2 0.0170(10) 0.0171(10) 0.0166(11) 0.0001(7) 0.0023(7) 0.0000(7)
C3 0.0249(10) 0.0248(10) 0.0247(11) 0.000 0.0037(7) 0.000
C4 0.0155(10) 0.0153(10) 0.0154(11) 0.0000(7) 0.0023(7) 0.0001(7)
C5 0.0257(10) 0.0256(10) 0.0257(11) 0.0004(7) 0.0039(7) 0.0003(7)
C6 0.035(9) 0.023(6) 0.038(7) -0.012(6) -0.013(7) 0.018(6)
C7 0.0613(10) 0.0612(10) 0.0613(11) 0.0000(7) 0.0093(7) 0.0000(7)
C8 0.0411(10) 0.0412(10) 0.0411(11) 0.0000(7) 0.0062(7) 0.0000(7)
C9 0.027(10) 0.101(12) 0.062(10) -0.033(9) 0.000(9) 0.018(10)
C10 0.052(11) 0.027(6) 0.019(6) 0.015(5) -0.003(7) -0.007(7)
C11 0.1112(10) 0.1113(10) 0.1108(11) -0.0003(7) 0.0166(7) 0.0002(7)
C12 0.086(15) 0.049(9) 0.085(7) 0.033(7) -0.043(11) -0.005(10)
C13 0.1131(10) 0.1130(10) 0.1132(11) -0.0001(7) 0.0171(7) 0.0000(7)
C14 0.0543(10) 0.0541(10) 0.0542(11) 0.0000(7) 0.0082(7) -0.0001(7)
C15 0.085(15) 0.037(8) 0.064(10) -0.009(7) -0.010(10) -0.022(9)
C16 0.041(11) 0.025(7) 0.073(11) -0.002(7) -0.006(9) -0.001(7)
C17 0.088(18) 0.045(10) 0.17(2) 0.004(12) -0.019(17) 0.002(11)
C18 0.069(16) 0.082(12) 0.117(15) 0.054(11) 0.005(13) 0.014(12)
C19 0.36(4) 0.032(9) 0.063(12) 0.009(9) 0.020(19) 0.040(16)
C20 0.141(19) 0.029(7) 0.030(8) 0.012(6) 0.004(10) 0.029(9)
C21 0.0298(10) 0.0297(10) 0.0298(11) 0.0000(7) 0.0045(7) 0.0000(7)
C21' 0.0723(10) 0.0723(10) 0.0722(11) 0.0000(7) 0.0109(7) 0.0000(7)
C22 0.0190(10) 0.0189(10) 0.0189(11) 0.0002(7) 0.0028(7) -0.0001(7)
C22' 0.0575(10) 0.0574(10) 0.0574(11) 0.0000(7) 0.0088(7) 0.0000(7)
C23 0.095(18) 0.140(15) 0.062(11) -0.060(10) -0.005(12) 0.037(14)
C24 0.0453(10) 0.0451(10) 0.0452(11) 0.0000(7) 0.0066(7) 0.0002(7)
C25 0.109(16) 0.076(10) 0.073(12) 0.007(9) -0.008(12) -0.070(11)
C26 0.063(12) 0.061(9) 0.043(8) 0.003(7) -0.038(9) -0.022(9)
C27 0.121(17) 0.057(9) 0.073(11) 0.005(8) -0.041(12) -0.060(10)
C28 0.0453(10) 0.0456(10) 0.0454(11) -0.0001(7) 0.0066(7) -0.0001(7)
C29 0.0669(10) 0.0670(10) 0.0669(11) 0.0000(7) 0.0102(7) 0.0002(7)
C30 0.0303(10) 0.0301(10) 0.0301(11) 0.0001(7) 0.0048(7) 0.0001(7)
C31 0.078(17) 0.080(11) 0.104(14) 0.050(10) -0.017(13) -0.004(11)
C32 0.051(11) 0.038(7) 0.048(8) 0.019(7) -0.013(9) 0.018(8)
C33 0.10(2) 0.010(9) 0.11(2) 0.000 0.025(18) 0.000
C34 0.0445(10) 0.0446(10) 0.0445(11) 0.000 0.0068(7) 0.000
C35 0.1521(10) 0.1521(10) 0.1521(11) 0.000 0.0229(7) 0.000
C36 0.1492(10) 0.1492(10) 0.1492(11) 0.000 0.0226(7) 0.000
C37 0.057(19) 0.115(19) 0.047(13) 0.000 -0.033(14) 0.000
C38 0.022(14) 0.096(17) 0.056(14) 0.000 -0.004(12) 0.000
C39 0.059(14) 0.073(11) 0.105(14) 0.039(10) -0.027(12) 0.015(10)
C40 0.048(11) 0.036(7) 0.042(8) 0.004(6) 0.015(8) -0.021(7)
C41 0.0161(10) 0.0163(10) 0.0160(11) 0.000 0.0023(7) 0.000
O1 0.034(8) 0.009(5) 0.009(5) 0.000 -0.008(5) 0.000
O2 0.0162(10) 0.0163(10) 0.0164(11) 0.000 0.0026(7) 0.000
O3 0.018(5) 0.023(4) 0.020(4) -0.002(3) -0.001(4) 0.003(4)
O4 0.023(5) 0.027(4) 0.020(4) 0.012(3) -0.003(4) -0.003(4)
O5 0.0191(10) 0.0184(10) 0.0192(10) -0.0001(7) 0.0024(7) -0.0004(7)
O6 0.0179(10) 0.0177(10) 0.0178(10) -0.0006(7) 0.0022(7) 0.0000(7)
O7 0.054(7) 0.014(4) 0.041(5) -0.006(4) -0.011(5) -0.020(4)
O8 0.024(6) 0.036(5) 0.043(5) 0.000(4) -0.017(5) -0.008(4)
O9 0.057(7) 0.020(4) 0.013(4) -0.008(3) 0.005(4) -0.003(4)
O10 0.026(5) 0.009(3) 0.021(4) 0.010(3) -0.003(4) -0.002(3)
O11 0.015(5) 0.020(4) 0.025(4) -0.004(3) -0.007(4) 0.001(4)
O12 0.046(9) 0.009(5) 0.026(6) 0.000 -0.003(6) 0.000
O13 0.048(7) 0.012(4) 0.018(4) -0.006(3) -0.012(4) 0.001(4)
O14 0.064(8) 0.014(4) 0.032(5) -0.006(3) -0.017(5) -0.002(4)
O15 0.029(9) 0.057(8) 0.029(7) 0.000 0.006(7) 0.000
O16 0.033(6) 0.017(4) 0.015(4) 0.009(3) 0.000(4) -0.001(4)
O17 0.056(7) 0.046(5) 0.033(5) 0.006(4) -0.018(5) -0.024(5)
O18 0.046(6) 0.017(4) 0.025(4) 0.004(3) -0.004(5) -0.013(4)
O19 0.049(10) 0.023(6) 0.015(6) 0.000 -0.010(6) 0.000
O20 0.0111(10) 0.0109(10) 0.0109(10) 0.000 0.0013(7) 0.000
O21 0.052(7) 0.024(4) 0.019(4) 0.005(3) -0.024(4) -0.002(4)
O22 0.044(10) 0.025(6) 0.038(7) 0.000 -0.019(7) 0.000
O23 0.035(6) 0.012(4) 0.030(4) 0.002(3) -0.010(4) -0.007(4)
O24 0.033(6) 0.027(4) 0.021(4) 0.004(3) -0.015(4) -0.018(4)
O25 0.041(7) 0.033(5) 0.045(5) 0.007(4) -0.014(5) -0.009(5)
O26 0.050(7) 0.018(4) 0.021(4) 0.006(3) -0.009(5) -0.006(4)
O27 0.014(5) 0.007(3) 0.022(4) 0.003(3) 0.001(4) 0.000(3)
O28 0.026(5) 0.009(3) 0.018(4) 0.000(3) 0.006(4) 0.001(4)
O29 0.035(6) 0.036(4) 0.018(4) -0.001(4) -0.001(4) 0.011(4)
O30 0.035(6) 0.032(4) 0.018(4) 0.003(3) 0.002(4) -0.002(4)
O31 0.048(7) 0.026(4) 0.038(5) 0.008(4) -0.014(5) 0.002(5)
O32 0.016(7) 0.021(5) 0.025(6) 0.000 -0.008(6) 0.000
O33 0.031(6) 0.010(4) 0.031(4) -0.003(3) -0.013(4) 0.002(4)
O34 0.051(7) 0.033(5) 0.030(5) 0.014(4) -0.005(5) 0.002(5)
O35 0.056(7) 0.020(4) 0.024(4) 0.002(3) -0.013(5) 0.012(4)
O36 0.057(7) 0.016(4) 0.020(4) 0.000(3) -0.005(5) -0.002(4)
O37 0.021(6) 0.037(4) 0.024(4) 0.001(4) 0.004(4) -0.018(4)
O38 0.045(7) 0.010(4) 0.034(5) -0.001(3) -0.007(5) -0.010(4)
O39 0.028(6) 0.024(4) 0.019(4) 0.007(3) -0.007(4) -0.006(4)
O40 0.019(5) 0.015(4) 0.025(4) -0.001(3) 0.003(4) -0.002(4)
O41 0.031(6) 0.014(4) 0.020(4) -0.006(3) -0.009(4) -0.002(4)
O42 0.0357(10) 0.0353(10) 0.0360(10) 0.0000(7) 0.0054(7) 0.0004(7)
O43 0.065(8) 0.016(4) 0.047(5) 0.004(4) -0.006(6) -0.018(5)
O44 0.054(7) 0.036(4) 0.019(4) -0.007(4) -0.008(5) -0.023(5)
O45 0.052(7) 0.021(4) 0.018(4) 0.000(3) 0.010(5) 0.009(4)
O46 0.0305(10) 0.0306(10) 0.0309(10) 0.0000(7) 0.0046(7) -0.0005(7)
O47 0.088(9) 0.033(5) 0.056(6) 0.019(4) -0.024(6) -0.044(6)
O48 0.048(7) 0.048(5) 0.029(5) -0.019(4) -0.011(5) 0.012(5)
O49 0.0300(10) 0.0298(10) 0.0300(10) 0.0002(7) 0.0043(7) 0.0008(7)
O50 0.052(7) 0.039(5) 0.033(5) 0.004(4) -0.018(5) -0.021(5)
O51 0.050(7) 0.030(5) 0.036(5) 0.004(4) -0.029(5) -0.006(5)
O52 0.028(6) 0.020(4) 0.029(4) -0.002(3) -0.008(4) 0.000(4)
O53 0.034(6) 0.027(4) 0.044(5) 0.003(4) -0.001(5) 0.004(4)
O54 0.037(6) 0.017(4) 0.030(4) 0.002(3) 0.004(4) 0.021(4)
O55 0.041(7) 0.035(5) 0.039(5) 0.003(4) -0.019(5) -0.024(5)
O56 0.053(11) 0.034(7) 0.047(8) 0.000 -0.008(8) 0.000
O57 0.044(7) 0.053(5) 0.041(5) -0.026(4) -0.005(5) 0.008(5)
O58 0.052(8) 0.046(5) 0.038(5) 0.004(4) 0.011(6) 0.001(5)
O59 0.041(7) 0.021(4) 0.051(5) 0.002(4) -0.004(5) 0.003(4)
O60 0.104(9) 0.019(4) 0.022(4) 0.000(3) 0.002(5) 0.034(5)
O61 0.0327(10) 0.0318(10) 0.0320(10) 0.0003(7) 0.0046(7) 0.0004(7)
O62 0.037(7) 0.049(5) 0.065(6) 0.027(5) -0.031(6) 0.000(5)
O63 0.0465(10) 0.0461(10) 0.0464(11) 0.0002(7) 0.0068(7) 0.0005(7)
O64 0.069(8) 0.022(4) 0.043(5) 0.013(4) -0.029(5) 0.004(5)
O65 0.0430(10) 0.0426(10) 0.0427(11) 0.0007(7) 0.0067(7) -0.0002(7)
O66 0.049(7) 0.043(5) 0.051(6) -0.002(4) -0.009(6) -0.029(5)
O67 0.030(7) 0.072(6) 0.051(6) 0.009(5) -0.013(6) -0.011(6)
O68 0.086(9) 0.021(5) 0.108(8) -0.005(5) -0.056(8) 0.013(5)
O69 0.070(14) 0.078(11) 0.114(13) 0.000 -0.060(11) 0.000
O70 0.080(11) 0.078(7) 0.093(9) 0.024(7) 0.031(8) 0.006(7)
O71 0.042(7) 0.055(6) 0.057(6) -0.003(5) 0.021(6) -0.011(6)
O72 0.066(9) 0.066(6) 0.047(6) -0.002(5) -0.026(6) -0.018(6)
O73 0.028(8) 0.212(11) 0.190(12) 0.160(9) 0.010(9) -0.019(9)
O74 0.030(10) 0.070(9) 0.055(9) 0.000 -0.023(8) 0.000
O75 0.091(10) 0.015(4) 0.073(7) -0.002(4) -0.008(7) -0.009(5)
O76 0.080(9) 0.034(5) 0.029(5) 0.001(4) -0.009(6) -0.021(5)
O77 0.053(7) 0.032(5) 0.039(5) 0.012(4) -0.020(5) -0.010(5)
O78 0.071(9) 0.045(5) 0.043(6) -0.002(5) -0.018(6) -0.029(6)
O79 0.038(6) 0.013(4) 0.022(4) -0.004(3) -0.015(4) 0.013(4)
O80 0.053(7) 0.018(4) 0.029(4) 0.013(3) -0.024(5) 0.002(4)
O81 0.057(7) 0.017(4) 0.011(4) 0.002(3) -0.004(4) -0.016(4)
O82 0.0180(10) 0.0181(10) 0.0181(11) 0.000 0.0025(7) 0.000
O83 0.030(6) 0.031(4) 0.032(5) -0.015(4) 0.001(5) 0.008(4)
O84 0.030(6) 0.019(4) 0.025(4) 0.000(3) -0.004(4) -0.010(4)
O85 0.037(7) 0.049(5) 0.039(5) 0.012(4) 0.000(5) -0.002(5)
O86 0.038(6) 0.016(4) 0.033(5) 0.004(3) -0.008(5) -0.010(4)
O87 0.016(5) 0.012(4) 0.046(5) 0.006(3) 0.004(4) -0.006(4)
O88 0.047(9) 0.005(5) 0.021(6) 0.000 -0.021(6) 0.000
O89 0.029(6) 0.015(4) 0.041(5) 0.000(4) -0.016(5) 0.007(4)
O90 0.036(6) 0.014(4) 0.019(4) 0.008(3) -0.001(4) 0.009(4)
O91 0.026(6) 0.039(5) 0.028(5) -0.010(4) 0.005(5) -0.011(4)
O92 0.021(8) 0.029(6) 0.028(6) 0.000 -0.016(6) 0.000
O93 0.0171(10) 0.0172(10) 0.0171(11) 0.000 0.0028(7) 0.000
O94 0.1340(10) 0.1338(10) 0.1339(11) 0.0003(7) 0.0206(7) -0.0002(7)
O95 0.1701(10) 0.1702(10) 0.1699(11) 0.0004(7) 0.0257(7) -0.0001(7)
O96 0.1538(10) 0.1538(10) 0.1539(11) 0.0001(7) 0.0232(7) 0.0000(7)
O97 0.3331(10) 0.3332(10) 0.3331(11) 0.0000(7) 0.0505(7) -0.0001(7)
O98 0.1121(10) 0.1120(10) 0.1120(11) 0.0001(7) 0.0169(7) -0.0001(7)
O99 0.2755(10) 0.2755(10) 0.2755(11) 0.0000(7) 0.0417(7) 0.0000(7)
O100 0.1534(10) 0.1535(10) 0.1534(11) 0.0000(7) 0.0233(7) -0.0001(7)
O101 0.1720(10) 0.1720(10) 0.1720(11) 0.0002(7) 0.0260(7) -0.0001(7)
O102 0.1995(7) 0.1996(7) 0.1994(8) 0.0000(5) 0.0301(5) 0.0001(5)
O103 0.2766(10) 0.2764(10) 0.2766(11) -0.0001(7) 0.0420(7) 0.0002(7)
O104 0.17(3) 0.085(18) 0.14(3) -0.009(17) 0.04(3) 0.05(2)
O105 0.152(14) 0.137(10) 0.052(7) -0.026(7) 0.017(9) 0.081(10)
O106 0.0713(10) 0.0713(10) 0.0712(11) 0.0001(7) 0.0107(7) -0.0002(7)
O107 0.1571(10) 0.1572(10) 0.1571(11) -0.0001(7) 0.0238(7) 0.0001(7)
O108 0.0655(10) 0.0655(10) 0.0654(11) 0.0001(7) 0.0099(7) -0.0003(7)
O109 0.043(15) 0.32(3) 0.102(16) 0.000 -0.035(14) 0.000
O110 0.24(3) 0.109(16) 0.132(17) 0.000 0.131(18) 0.000
O111 0.27(4) 0.28(4) 0.14(2) 0.000 -0.08(3) 0.000
O112 0.135(13) 0.072(8) 0.173(14) 0.032(8) 0.070(12) 0.070(8)
O113 0.145(14) 0.090(8) 0.124(10) -0.044(7) -0.089(10) 0.046(9)
O114 0.094(11) 0.054(6) 0.126(10) -0.055(6) -0.017(9) -0.009(7)
O115 0.228(19) 0.036(6) 0.060(7) 0.007(5) -0.022(10) 0.015(8)
O116 0.14(2) 0.212(17) 0.36(3) 0.161(17) 0.03(2) -0.033(16)
O117 0.0998(10) 0.1000(10) 0.0998(11) 0.000 0.0149(7) 0.000
O118 0.063(8) 0.030(5) 0.095(8) 0.041(5) 0.007(7) 0.023(5)
O120 0.3306(10) 0.3307(10) 0.3306(11) 0.0001(7) 0.0502(7) -0.0001(7)
O121 0.26(5) 0.16(3) 0.15(3) -0.07(2) -0.11(3) 0.11(3)
O122 0.2142(10) 0.2142(10) 0.2142(11) 0.0000(7) 0.0324(7) 0.0000(7)
O123 0.2922(10) 0.2921(10) 0.2922(11) 0.0000(7) 0.0443(7) 0.0000(7)
O124 0.3507(10) 0.3506(10) 0.3507(11) -0.0001(7) 0.0532(7) 0.0000(7)
O125 0.3571(10) 0.3571(10) 0.3571(11) 0.0000(7) 0.0541(7) 0.0000(7)
O126 0.2391(10) 0.2391(10) 0.2392(11) 0.0001(7) 0.0361(7) -0.0001(7)
O127 0.2597(10) 0.2597(10) 0.2598(11) 0.0000(7) 0.0392(7) 0.0000(7)
O128 0.3041(10) 0.3042(10) 0.3042(11) 0.0000(7) 0.0461(7) -0.0001(7)
O129 0.18(3) 0.191(19) 0.32(3) -0.073(19) -0.06(2) 0.004(19)
O130 0.36(4) 0.186(17) 0.129(15) -0.059(13) -0.043(19) 0.06(2)
O131 0.2483(10) 0.2484(10) 0.2483(11) -0.0001(7) 0.0375(7) -0.0001(7)
O132 0.2699(10) 0.2699(10) 0.2699(11) 0.0000(7) 0.0408(7) 0.0000(7)
O1W 0.0866(10) 0.0870(10) 0.0868(11) 0.0002(7) 0.0136(7) -0.0005(7)
O2W 0.071(9) 0.099(8) 0.041(6) -0.001(6) -0.029(6) 0.016(7)
O3W 0.128(12) 0.066(6) 0.017(5) 0.003(4) -0.012(6) -0.027(7)
O4W 0.124(11) 0.020(4) 0.030(5) -0.008(4) -0.019(6) -0.010(6)
O5W 0.0262(10) 0.0254(10) 0.0261(10) -0.0004(7) 0.0038(7) 0.0000(7)
O6W 0.061(8) 0.030(4) 0.030(5) -0.001(4) -0.002(5) -0.007(5)
O7W 0.059(15) 0.22(2) 0.044(10) 0.000 0.002(10) 0.000
O8W 0.031(6) 0.035(5) 0.068(6) 0.019(4) -0.007(6) 0.024(5)
O9W 0.046(7) 0.027(4) 0.042(5) 0.009(4) -0.005(5) 0.009(5)
O10W 0.066(8) 0.022(4) 0.050(5) 0.023(4) -0.018(6) -0.016(5)
O11W 0.061(8) 0.033(5) 0.021(4) 0.005(4) -0.007(5) 0.007(5)
O12W 0.048(7) 0.040(5) 0.048(6) 0.012(4) -0.025(5) -0.025(5)
O13W 0.034(6) 0.034(5) 0.037(5) -0.002(4) -0.011(5) 0.004(4)
O14W 0.057(7) 0.034(5) 0.065(6) 0.024(4) -0.037(6) -0.029(5)
O15W 0.084(10) 0.047(6) 0.046(6) 0.000(5) 0.015(6) -0.019(6)
O16W 0.061(8) 0.048(5) 0.048(6) 0.000(5) -0.012(6) -0.007(6)
O17W 0.091(15) 0.090(11) 0.039(8) 0.000 0.026(10) 0.000
O18W 0.082(9) 0.032(5) 0.030(5) -0.001(4) 0.001(6) -0.009(5)
O19W 0.051(8) 0.056(6) 0.075(7) -0.004(5) 0.012(7) -0.003(6)
O20W 0.056(12) 0.093(11) 0.053(9) 0.000 -0.028(9) 0.000
O21W 0.083(10) 0.062(6) 0.053(6) 0.027(5) -0.021(7) -0.016(6)
O22W 0.081(9) 0.092(7) 0.069(7) 0.044(6) -0.015(7) -0.065(7)
O23W 0.114(11) 0.013(4) 0.052(6) -0.004(4) -0.025(7) 0.000(5)
O24W 0.128(18) 0.068(10) 0.062(10) 0.000 0.052(11) 0.000
O25W 0.037(7) 0.114(8) 0.028(5) 0.018(5) -0.002(5) -0.007(7)
O26W 0.092(11) 0.065(6) 0.091(9) 0.029(6) 0.027(8) 0.040(7)
O27W 0.097(11) 0.054(6) 0.122(10) 0.004(6) -0.035(9) -0.048(7)
O28W 0.174(17) 0.138(11) 0.126(12) 0.048(9) 0.086(12) 0.072(11)
O29W 0.073(11) 0.075(8) 0.154(13) 0.015(8) -0.022(10) -0.005(8)
O30W 0.232(19) 0.026(5) 0.079(8) 0.018(5) 0.039(10) 0.026(8)
O31W 0.064(8) 0.075(6) 0.030(5) 0.013(5) 0.013(6) -0.023(6)
O32W 0.120(11) 0.084(7) 0.058(7) -0.024(6) 0.045(7) -0.065(7)
O33W 0.039(7) 0.061(6) 0.039(5) 0.003(4) -0.001(5) 0.031(5)
O34W 0.0935(10) 0.0943(10) 0.0932(11) 0.000 0.0155(7) 0.000

loop_
_atom_type_symbol
_atom_type_description
_atom_type_scat_dispersion_real
_atom_type_scat_dispersion_imag
_atom_type_scat_source
C C 0.0033 0.0016 'International Tables Vol C Tables 4.2.6.8 and 6.1.1.4'
H H 0.0000 0.0000 'International Tables Vol C Tables 4.2.6.8 and 6.1.1.4'
O O 0.0106 0.0060 'International Tables Vol C Tables 4.2.6.8 and 6.1.1.4'
Cl Cl 0.1484 0.1585 'International Tables Vol C Tables 4.2.6.8 and 6.1.1.4'
Ni Ni 0.3393 1.1124 'International Tables Vol C Tables 4.2.6.8 and 6.1.1.4'
Dy Dy -0.1892 4.4098 'International Tables Vol C Tables 4.2.6.8 and 6.1.1.4'

loop_
_geom_angle_atom_site_label_1
_geom_angle_atom_site_label_2
_geom_angle_atom_site_label_3
_geom_angle
_geom_angle_site_symmetry_1
_geom_angle_site_symmetry_3
O1 Dy1 O27 72.5(3) . .
O1 Dy1 O27 72.5(3) . 4_565
O27 Dy1 O27 70.5(3) . 4_565
O1 Dy1 O10 138.2(2) . 4_565
O27 Dy1 O10 140.0(3) . 4_565
O27 Dy1 O10 92.8(2) 4_565 4_565
O1 Dy1 O10 138.2(2) . .
O27 Dy1 O10 92.8(2) . .
O27 Dy1 O10 140.0(3) 4_565 .
O10 Dy1 O10 76.8(3) 4_565 .
O1 Dy1 O2 99.3(4) . .
O27 Dy1 O2 142.93(18) . .
O27 Dy1 O2 142.93(18) 4_565 .
O10 Dy1 O2 69.0(3) 4_565 .
O10 Dy1 O2 69.0(3) . .
O1 Dy1 O41 61.13(18) . 4_565
O27 Dy1 O41 122.2(2) . 4_565
O27 Dy1 O41 64.3(3) 4_565 4_565
O10 Dy1 O41 77.2(2) 4_565 4_565
O10 Dy1 O41 144.9(3) . 4_565
O2 Dy1 O41 79.9(2) . 4_565
O1 Dy1 O41 61.13(18) . .
O27 Dy1 O41 64.3(3) . .
O27 Dy1 O41 122.2(2) 4_565 .
O10 Dy1 O41 144.9(3) 4_565 .
O10 Dy1 O41 77.2(2) . .
O2 Dy1 O41 79.9(2) . .
O41 Dy1 O41 113.7(3) 4_565 .
O1 Dy1 O82 138.1(4) . .
O27 Dy1 O82 73.5(3) . .
O27 Dy1 O82 73.5(3) 4_565 .
O10 Dy1 O82 66.8(3) 4_565 .
O10 Dy1 O82 66.8(3) . .
O2 Dy1 O82 122.6(3) . .
O41 Dy1 O82 122.05(18) 4_565 .
O41 Dy1 O82 122.05(18) . .
O1 Dy1 Ni1 73.6(3) . .
O27 Dy1 Ni1 35.58(17) . .
O27 Dy1 Ni1 35.58(17) 4_565 .
O10 Dy1 Ni1 116.2(2) 4_565 .
O10 Dy1 Ni1 116.2(2) . .
O2 Dy1 Ni1 172.9(2) . .
O41 Dy1 Ni1 96.3(2) 4_565 .
O41 Dy1 Ni1 96.3(2) . .
O82 Dy1 Ni1 64.5(3) . .
O1 Dy1 Dy3 176.7(3) . .
O27 Dy1 Dy3 110.09(17) . .
O27 Dy1 Dy3 110.09(17) 4_565 .
O10 Dy1 Dy3 40.72(16) 4_565 .
O10 Dy1 Dy3 40.72(16) . .
O2 Dy1 Dy3 77.4(2) . .
O41 Dy1 Dy3 117.87(15) 4_565 .
O41 Dy1 Dy3 117.87(15) . .
O82 Dy1 Dy3 45.2(2) . .
Ni1 Dy1 Dy3 109.68(4) . .
O1 Dy1 Dy2 36.68(17) . .
O27 Dy1 Dy2 38.90(17) . .
O27 Dy1 Dy2 78.37(16) 4_565 .
O10 Dy1 Dy2 170.83(18) 4_565 .
O10 Dy1 Dy2 111.49(16) . .
O2 Dy1 Dy2 116.93(19) . .
O41 Dy1 Dy2 96.61(16) 4_565 .
O41 Dy1 Dy2 43.84(18) . .
O82 Dy1 Dy2 112.2(2) . .
Ni1 Dy1 Dy2 57.25(3) . .
Dy3 Dy1 Dy2 145.017(18) . .
O1 Dy2 O28 138.4(3) . .
O1 Dy2 O27 72.5(3) . .
O28 Dy2 O27 93.1(2) . .
O1 Dy2 O32 73.2(3) . .
O28 Dy2 O32 139.6(3) . .
O27 Dy2 O32 71.1(3) . .
O1 Dy2 O3 100.0(3) . .
O28 Dy2 O3 68.3(3) . .
O27 Dy2 O3 143.2(3) . .
O32 Dy2 O3 142.7(3) . .
O1 Dy2 O24 138.0(3) . .
O28 Dy2 O24 76.9(2) . .
O27 Dy2 O24 139.8(3) . .
O32 Dy2 O24 91.5(3) . .
O3 Dy2 O24 68.7(3) . .
O1 Dy2 O41 61.6(3) . .
O28 Dy2 O41 77.0(2) . .
O27 Dy2 O41 64.4(3) . .
O32 Dy2 O41 123.4(3) . .
O3 Dy2 O41 80.1(2) . .
O24 Dy2 O41 144.9(3) . .
O1 Dy2 O88 61.6(3) . .
O28 Dy2 O88 144.1(2) . .
O27 Dy2 O88 122.8(2) . .
O32 Dy2 O88 64.6(3) . .
O3 Dy2 O88 79.8(3) . .
O24 Dy2 O88 76.5(3) . .
O41 Dy2 O88 114.3(3) . .
O1 Dy2 O84 139.1(3) . .
O28 Dy2 O84 66.0(3) . .
O27 Dy2 O84 74.3(2) . .
O32 Dy2 O84 73.9(3) . .
O3 Dy2 O84 120.8(2) . .
O24 Dy2 O84 66.0(3) . .
O41 Dy2 O84 121.9(2) . .
O88 Dy2 O84 122.2(3) . .
O1 Dy2 Ni1 73.6(3) . .
O28 Dy2 Ni1 116.37(19) . .
O27 Dy2 Ni1 35.58(18) . .
O32 Dy2 Ni1 36.1(2) . .
O3 Dy2 Ni1 173.68(19) . .
O24 Dy2 Ni1 115.9(2) . .
O41 Dy2 Ni1 96.57(17) . .
O88 Dy2 Ni1 96.8(2) . .
O84 Dy2 Ni1 65.49(16) . .
O1 Dy2 Dy5 177.0(3) . .
O28 Dy2 Dy5 40.59(19) . .
O27 Dy2 Dy5 109.88(17) . .
O32 Dy2 Dy5 109.1(2) . .
O3 Dy2 Dy5 77.00(19) . .
O24 Dy2 Dy5 40.99(17) . .
O41 Dy2 Dy5 117.55(15) . .
O88 Dy2 Dy5 117.5(2) . .
O84 Dy2 Dy5 43.84(16) . .
Ni1 Dy2 Dy5 109.32(4) . .
O1 Dy2 Dy2 36.7(2) . 4_565
O28 Dy2 Dy2 171.09(16) . 4_565
O27 Dy2 Dy2 78.31(15) . 4_565
O32 Dy2 Dy2 39.4(2) . 4_565
O3 Dy2 Dy2 117.55(17) . 4_565
O24 Dy2 Dy2 111.19(17) . 4_565
O41 Dy2 Dy2 97.03(15) . 4_565
O88 Dy2 Dy2 44.44(16) . 4_565
O84 Dy2 Dy2 113.10(16) . 4_565
Ni1 Dy2 Dy2 57.26(2) . 4_565
Dy5 Dy2 Dy2 144.858(14) . 4_565
O10 Dy3 O10 77.2(3) 4_565 .
O10 Dy3 O11 141.3(3) 4_565 .
O10 Dy3 O11 91.5(2) . .
O10 Dy3 O11 91.5(2) 4_565 4_565
O10 Dy3 O11 141.3(3) . 4_565
O11 Dy3 O11 74.4(4) . 4_565
O10 Dy3 O20 71.9(3) 4_565 .
O10 Dy3 O20 71.9(3) . .
O11 Dy3 O20 139.6(2) . .
O11 Dy3 O20 139.6(2) 4_565 .
O10 Dy3 O19 139.73(18) 4_565 .
O10 Dy3 O19 139.73(18) . .
O11 Dy3 O19 68.1(3) . .
O11 Dy3 O19 68.1(3) 4_565 .
O20 Dy3 O19 101.0(4) . .
O10 Dy3 O79 71.5(2) 4_565 4_565
O10 Dy3 O79 136.8(3) . 4_565
O11 Dy3 O79 131.3(2) . 4_565
O11 Dy3 O79 69.2(3) 4_565 4_565
O20 Dy3 O79 70.6(2) . 4_565
O19 Dy3 O79 68.9(2) . 4_565
O10 Dy3 O79 136.8(3) 4_565 .
O10 Dy3 O79 71.5(2) . .
O11 Dy3 O79 69.2(3) . .
O11 Dy3 O79 131.3(2) 4_565 .
O20 Dy3 O79 70.6(2) . .
O19 Dy3 O79 68.9(2) . .
O79 Dy3 O79 114.1(4) 4_565 .
O10 Dy3 O82 67.9(3) 4_565 .
O10 Dy3 O82 67.9(3) . .
O11 Dy3 O82 73.5(3) . .
O11 Dy3 O82 73.5(3) 4_565 .
O20 Dy3 O82 127.8(3) . .
O19 Dy3 O82 131.2(4) . .
O79 Dy3 O82 122.94(18) 4_565 .
O79 Dy3 O82 122.94(18) . .
O10 Dy3 Dy1 40.92(16) 4_565 .
O10 Dy3 Dy1 40.92(16) . .
O11 Dy3 Dy1 110.15(17) . .
O11 Dy3 Dy1 110.15(17) 4_565 .
O20 Dy3 Dy1 81.3(2) . .
O19 Dy3 Dy1 177.7(3) . .
O79 Dy3 Dy1 112.07(16) 4_565 .
O79 Dy3 Dy1 112.07(16) . .
O82 Dy3 Dy1 46.5(2) . .
O10 Dy3 Dy16 100.18(15) 4_565 4_565
O10 Dy3 Dy16 177.39(16) . 4_565
O11 Dy3 Dy16 90.77(17) . 4_565
O11 Dy3 Dy16 38.45(18) 4_565 4_565
O20 Dy3 Dy16 107.08(16) . 4_565
O19 Dy3 Dy16 42.62(8) . 4_565
O79 Dy3 Dy16 41.10(19) 4_565 4_565
O79 Dy3 Dy16 110.62(16) . 4_565
O82 Dy3 Dy16 111.54(17) . 4_565
Dy1 Dy3 Dy16 136.800(14) . 4_565
O10 Dy3 Dy16 177.39(16) 4_565 .
O10 Dy3 Dy16 100.18(15) . .
O11 Dy3 Dy16 38.45(18) . .
O11 Dy3 Dy16 90.77(17) 4_565 .
O20 Dy3 Dy16 107.08(16) . .
O19 Dy3 Dy16 42.62(8) . .
O79 Dy3 Dy16 110.62(16) 4_565 .
O79 Dy3 Dy16 41.10(19) . .
O82 Dy3 Dy16 111.54(17) . .
Dy1 Dy3 Dy16 136.800(14) . .
Dy16 Dy3 Dy16 82.41(2) 4_565 .
O83 Dy4 O20 144.0(3) . .
O83 Dy4 O10 85.8(3) . .
O20 Dy4 O10 73.9(3) . .
O83 Dy4 O42 87.4(3) . .
O20 Dy4 O42 92.3(3) . .
O10 Dy4 O42 144.6(3) . .
O83 Dy4 O2 75.7(3) . .
O20 Dy4 O2 69.4(3) . .
O10 Dy4 O2 68.5(3) . .
O42 Dy4 O2 76.1(3) . .
O83 Dy4 O13W 137.4(3) . .
O20 Dy4 O13W 75.9(3) . .
O10 Dy4 O13W 131.0(3) . .
O42 Dy4 O13W 73.4(3) . .
O2 Dy4 O13W 132.1(3) . .
O83 Dy4 O40 99.3(3) . .
O20 Dy4 O40 104.8(3) . .
O10 Dy4 O40 77.8(3) . .
O42 Dy4 O40 137.7(3) . .
O2 Dy4 O40 146.1(3) . .
O13W Dy4 O40 73.8(3) . .
O83 Dy4 O23 64.4(3) . .
O20 Dy4 O23 150.2(3) . .
O10 Dy4 O23 128.9(3) . .
O42 Dy4 O23 77.7(3) . .
O2 Dy4 O23 132.7(3) . .
O13W Dy4 O23 74.4(3) . .
O40 Dy4 O23 68.2(3) . .
O83 Dy4 Dy3 122.2(2) . .
O20 Dy4 Dy3 38.8(3) . .
O10 Dy4 Dy3 37.48(16) . .
O42 Dy4 Dy3 129.23(19) . .
O2 Dy4 Dy3 73.7(2) . .
O13W Dy4 Dy3 98.8(2) . .
O40 Dy4 Dy3 81.74(18) . .
O23 Dy4 Dy3 149.98(18) . .
O83 Dy4 Dy4 113.37(19) . 4_565
O20 Dy4 Dy4 34.88(18) . 4_565
O10 Dy4 Dy4 79.79(15) . 4_565
O42 Dy4 Dy4 71.21(19) . 4_565
O2 Dy4 Dy4 38.52(18) . 4_565
O13W Dy4 Dy4 96.18(18) . 4_565
O40 Dy4 Dy4 138.53(17) . 4_565
O23 Dy4 Dy4 148.9(2) . 4_565
Dy3 Dy4 Dy4 59.675(11) . 4_565
O83 Dy4 Dy1 71.0(2) . .
O20 Dy4 Dy1 75.6(2) . .
O10 Dy4 Dy1 34.56(16) . .
O42 Dy4 Dy1 110.9(2) . .
O2 Dy4 Dy1 35.6(3) . .
O13W Dy4 Dy1 151.32(19) . .
O40 Dy4 Dy1 110.8(2) . .
O23 Dy4 Dy1 134.19(18) . .
Dy3 Dy4 Dy1 55.715(18) . .
Dy4 Dy4 Dy1 60.993(10) 4_565 .
O83 Dy4 Dy10 76.78(19) . .
O20 Dy4 Dy10 136.02(18) . .
O10 Dy4 Dy10 102.97(15) . .
O42 Dy4 Dy10 109.20(19) . .
O2 Dy4 Dy10 151.65(18) . .
O13W Dy4 Dy10 74.50(18) . .
O40 Dy4 Dy10 35.39(18) . .
O23 Dy4 Dy10 33.24(18) . .
Dy3 Dy4 Dy10 116.812(19) . .
Dy4 Dy4 Dy10 169.774(11) 4_565 .
Dy1 Dy4 Dy10 126.30(2) . .
O37 Dy5 O28 142.5(3) . .
O37 Dy5 O24 91.9(3) . .
O28 Dy5 O24 78.0(3) . .
O37 Dy5 O18 74.0(3) . .
O28 Dy5 O18 92.0(3) . .
O24 Dy5 O18 142.2(3) . .
O37 Dy5 O5 139.2(2) . .
O28 Dy5 O5 72.1(3) . .
O24 Dy5 O5 72.2(3) . .
O18 Dy5 O5 139.3(3) . .
O37 Dy5 O30 66.9(3) . .
O28 Dy5 O30 139.9(2) . .
O24 Dy5 O30 138.6(2) . .
O18 Dy5 O30 67.9(2) . .
O5 Dy5 O30 100.3(3) . .
O37 Dy5 O84 74.0(3) . .
O28 Dy5 O84 68.6(3) . .
O24 Dy5 O84 68.8(3) . .
O18 Dy5 O84 73.6(2) . .
O5 Dy5 O84 129.0(3) . .
O30 Dy5 O84 130.7(3) . .
O37 Dy5 O44 130.6(3) . .
O28 Dy5 O44 71.1(2) . .
O24 Dy5 O44 137.0(3) . .
O18 Dy5 O44 69.2(3) . .
O5 Dy5 O44 70.2(3) . .
O30 Dy5 O44 69.3(3) . .
O84 Dy5 O44 123.0(2) . .
O37 Dy5 O89 69.1(3) . .
O28 Dy5 O89 136.6(3) . .
O24 Dy5 O89 70.7(2) . .
O18 Dy5 O89 131.0(3) . .
O5 Dy5 O89 70.2(3) . .
O30 Dy5 O89 68.6(2) . .
O84 Dy5 O89 123.0(2) . .
O44 Dy5 O89 114.0(2) . .
O37 Dy5 Dy2 111.18(18) . .
O28 Dy5 Dy2 41.09(15) . .
O24 Dy5 Dy2 41.72(17) . .
O18 Dy5 Dy2 110.59(18) . .
O5 Dy5 Dy2 81.99(17) . .
O30 Dy5 Dy2 177.7(2) . .
O84 Dy5 Dy2 47.0(2) . .
O44 Dy5 Dy2 111.9(2) . .
O89 Dy5 Dy2 112.07(17) . .
O37 Dy5 Dy18 38.24(18) . .
O28 Dy5 Dy18 177.16(17) . .
O24 Dy5 Dy18 99.4(2) . .
O18 Dy5 Dy18 90.8(2) . .
O5 Dy5 Dy18 106.02(18) . .
O30 Dy5 Dy18 42.14(19) . .
O84 Dy5 Dy18 111.7(2) . .
O44 Dy5 Dy18 110.42(19) . .
O89 Dy5 Dy18 40.8(2) . .
Dy2 Dy5 Dy18 137.01(2) . .
O37 Dy5 Dy19 90.00(19) . .
O28 Dy5 Dy19 100.17(16) . .
O24 Dy5 Dy19 178.0(2) . .
O18 Dy5 Dy19 38.20(17) . .
O5 Dy5 Dy19 106.54(16) . .
O30 Dy5 Dy19 42.85(17) . .
O84 Dy5 Dy19 111.34(17) . .
O44 Dy5 Dy19 41.2(2) . .
O89 Dy5 Dy19 110.50(17) . .
Dy2 Dy5 Dy19 136.88(2) . .
Dy18 Dy5 Dy19 82.371(19) . .
O81 Dy6 O39 87.2(3) . .
O81 Dy6 O5 143.0(2) . .
O39 Dy6 O5 93.3(3) . .
O81 Dy6 O24 85.3(3) . .
O39 Dy6 O24 144.7(3) . .
O5 Dy6 O24 73.1(3) . .
O81 Dy6 O3 75.1(3) . .
O39 Dy6 O3 75.9(3) . .
O5 Dy6 O3 69.3(2) . .
O24 Dy6 O3 68.9(3) . .
O81 Dy6 O6W 137.8(3) . .
O39 Dy6 O6W 74.5(3) . .
O5 Dy6 O6W 76.9(2) . .
O24 Dy6 O6W 130.3(3) . .
O3 Dy6 O6W 133.1(3) . .
O81 Dy6 O86 99.7(3) . .
O39 Dy6 O86 138.1(3) . .
O5 Dy6 O86 104.2(3) . .
O24 Dy6 O86 77.2(3) . .
O3 Dy6 O86 145.9(3) . .
O6W Dy6 O86 72.9(3) . .
O81 Dy6 O21 64.7(2) . .
O39 Dy6 O21 78.2(3) . .
O5 Dy6 O21 151.3(2) . .
O24 Dy6 O21 128.1(3) . .
O3 Dy6 O21 132.7(3) . .
O6W Dy6 O21 74.4(2) . .
O86 Dy6 O21 68.2(3) . .
O81 Dy6 Dy5 121.4(2) . .
O39 Dy6 Dy5 128.96(17) . .
O5 Dy6 Dy5 37.8(2) . .
O24 Dy6 Dy5 37.40(17) . .
O3 Dy6 Dy5 73.1(2) . .
O6W Dy6 Dy5 99.1(2) . .
O86 Dy6 Dy5 82.04(19) . .
O21 Dy6 Dy5 150.2(2) . .
O81 Dy6 Dy9 112.3(2) . .
O39 Dy6 Dy9 71.11(17) . .
O5 Dy6 Dy9 35.5(2) . .
O24 Dy6 Dy9 80.05(19) . .
O3 Dy6 Dy9 38.06(16) . .
O6W Dy6 Dy9 97.4(2) . .
O86 Dy6 Dy9 138.66(18) . .
O21 Dy6 Dy9 149.3(2) . .
Dy5 Dy6 Dy9 59.406(17) . .
O81 Dy6 Dy2 70.04(17) . .
O39 Dy6 Dy2 110.54(17) . .
O5 Dy6 Dy2 75.27(17) . .
O24 Dy6 Dy2 35.1(2) . .
O3 Dy6 Dy2 35.5(2) . .
O6W Dy6 Dy2 151.95(19) . .
O86 Dy6 Dy2 110.67(19) . .
O21 Dy6 Dy2 133.46(16) . .
Dy5 Dy6 Dy2 55.541(14) . .
Dy9 Dy6 Dy2 60.832(14) . .
O81 Dy6 Dy14 78.0(2) . .
O39 Dy6 Dy14 109.57(17) . .
O5 Dy6 Dy14 135.26(19) . .
O24 Dy6 Dy14 102.46(19) . .
O3 Dy6 Dy14 152.21(16) . .
O6W Dy6 Dy14 73.2(2) . .
O86 Dy6 Dy14 35.07(19) . .
O21 Dy6 Dy14 33.4(2) . .
Dy5 Dy6 Dy14 116.84(2) . .
Dy9 Dy6 Dy14 169.645(19) . .
Dy2 Dy6 Dy14 126.38(2) . .
O83 Dy7 O28W 151.3(5) . .
O83 Dy7 O36 116.8(3) . .
O28W Dy7 O36 88.8(5) . .
O83 Dy7 O23 64.9(3) . .
O28W Dy7 O23 101.6(5) . .
O36 Dy7 O23 146.3(3) . .
O83 Dy7 O52 53.6(3) . .
O28W Dy7 O52 140.8(4) . .
O36 Dy7 O52 65.9(3) . .
O23 Dy7 O52 116.2(3) . .
O83 Dy7 O6 75.8(3) . .
O28W Dy7 O6 126.7(4) . .
O36 Dy7 O6 74.5(3) . .
O23 Dy7 O6 73.6(3) . .
O52 Dy7 O6 76.6(3) . .
O83 Dy7 O31 126.8(3) . .
O28W Dy7 O31 69.0(4) . .
O36 Dy7 O31 76.8(3) . .
O23 Dy7 O31 77.2(2) . .
O52 Dy7 O31 127.5(3) . .
O6 Dy7 O31 58.0(3) . .
O83 Dy7 O32W 76.5(4) . .
O28W Dy7 O32W 75.0(5) . .
O36 Dy7 O32W 143.1(3) . .
O23 Dy7 O32W 70.4(3) . .
O52 Dy7 O32W 107.1(4) . .
O6 Dy7 O32W 141.4(3) . .
O31 Dy7 O32W 124.7(4) . .
O83 Dy7 O25W 104.6(3) . .
O28W Dy7 O25W 68.1(4) . .
O36 Dy7 O25W 74.6(3) . .
O23 Dy7 O25W 139.0(3) . .
O52 Dy7 O25W 76.3(3) . .
O6 Dy7 O25W 145.1(3) . .
O31 Dy7 O25W 128.2(3) . .
O32W Dy7 O25W 68.6(4) . .
O83 Dy7 C5 27.4(3) . .
O28W Dy7 C5 159.2(4) . .
O36 Dy7 C5 90.3(3) . .
O23 Dy7 C5 90.6(3) . .
O52 Dy7 C5 26.2(3) . .
O6 Dy7 C5 72.8(3) . .
O31 Dy7 C5 130.8(3) . .
O32W Dy7 C5 93.7(4) . .
O25W Dy7 C5 91.6(4) . .
O83 Dy7 Dy13 114.6(2) . .
O28W Dy7 Dy13 93.2(4) . .
O36 Dy7 Dy13 40.67(17) . .
O23 Dy7 Dy13 106.16(18) . .
O52 Dy7 Dy13 86.38(18) . .
O6 Dy7 Dy13 42.85(15) . .
O31 Dy7 Dy13 42.7(2) . .
O32W Dy7 Dy13 166.4(3) . .
O25W Dy7 Dy13 113.8(3) . .
C5 Dy7 Dy13 99.6(3) . .
O83 Dy7 Dy10 85.36(19) . .
O28W Dy7 Dy10 100.5(4) . .
O36 Dy7 Dy10 106.19(18) . .
O23 Dy7 Dy10 40.64(17) . .
O52 Dy7 Dy10 114.66(19) . .
O6 Dy7 Dy10 42.20(17) . .
O31 Dy7 Dy10 43.06(19) . .
O32W Dy7 Dy10 109.2(3) . .
O25W Dy7 Dy10 168.6(3) . .
C5 Dy7 Dy10 99.7(2) . .
Dy13 Dy7 Dy10 65.627(16) . .
O21 Dy8 O21 146.0(5) . 4_565
O21 Dy8 O12 73.8(2) . .
O21 Dy8 O12 73.8(2) 4_565 .
O21 Dy8 O7W 95.5(2) . .
O21 Dy8 O7W 95.5(2) 4_565 .
O12 Dy8 O7W 125.9(5) . .
O21 Dy8 O81 65.4(2) . .
O21 Dy8 O81 116.1(3) 4_565 .
O12 Dy8 O81 77.3(3) . .
O7W Dy8 O81 146.2(3) . .
O21 Dy8 O81 116.1(3) . 4_565
O21 Dy8 O81 65.4(2) 4_565 4_565
O12 Dy8 O81 77.3(3) . 4_565
O7W Dy8 O81 146.2(4) . 4_565
O81 Dy8 O81 53.3(3) . 4_565
O21 Dy8 O22 77.3(2) . .
O21 Dy8 O22 77.3(2) 4_565 .
O12 Dy8 O22 58.0(4) . .
O7W Dy8 O22 67.9(6) . .
O81 Dy8 O22 128.2(4) . .
O81 Dy8 O22 128.2(4) 4_565 .
O21 Dy8 O26W 141.2(4) . 4_565
O21 Dy8 O26W 72.7(4) 4_565 4_565
O12 Dy8 O26W 143.4(3) . 4_565
O7W Dy8 O26W 71.9(5) . 4_565
O81 Dy8 O26W 104.9(3) . 4_565
O81 Dy8 O26W 75.7(4) 4_565 4_565
O22 Dy8 O26W 126.4(4) . 4_565
O21 Dy8 O26W 72.7(4) . .
O21 Dy8 O26W 141.2(4) 4_565 .
O12 Dy8 O26W 143.4(3) . .
O7W Dy8 O26W 71.9(5) . .
O81 Dy8 O26W 75.7(4) . .
O81 Dy8 O26W 104.9(3) 4_565 .
O22 Dy8 O26W 126.4(4) . .
O26W Dy8 O26W 68.5(6) 4_565 .
O21 Dy8 C41 90.1(2) . .
O21 Dy8 C41 90.1(2) 4_565 .
O12 Dy8 C41 73.6(4) . .
O7W Dy8 C41 160.5(6) . .
O81 Dy8 C41 26.71(16) . .
O81 Dy8 C41 26.71(16) 4_565 .
O22 Dy8 C41 131.6(5) . .
O26W Dy8 C41 92.1(4) 4_565 .
O26W Dy8 C41 92.1(4) . .
O21 Dy8 Dy14 40.5(2) . .
O21 Dy8 Dy14 106.1(2) 4_565 .
O12 Dy8 Dy14 41.80(15) . .
O7W Dy8 Dy14 97.1(4) . .
O81 Dy8 Dy14 85.9(2) . .
O81 Dy8 Dy14 114.5(2) 4_565 .
O22 Dy8 Dy14 43.6(2) . .
O26W Dy8 Dy14 168.6(3) 4_565 .
O26W Dy8 Dy14 111.7(3) . .
C41 Dy8 Dy14 99.3(3) . .
O21 Dy8 Dy14 106.1(2) . 4_565
O21 Dy8 Dy14 40.5(2) 4_565 4_565
O12 Dy8 Dy14 41.80(15) . 4_565
O7W Dy8 Dy14 97.1(4) . 4_565
O81 Dy8 Dy14 114.5(2) . 4_565
O81 Dy8 Dy14 85.9(2) 4_565 4_565
O22 Dy8 Dy14 43.6(2) . 4_565
O26W Dy8 Dy14 111.7(3) 4_565 4_565
O26W Dy8 Dy14 168.6(3) . 4_565
C41 Dy8 Dy14 99.3(3) . 4_565
Dy14 Dy8 Dy14 65.67(3) . 4_565
O52 Dy9 O5 142.9(3) . .
O52 Dy9 O28 85.2(3) . .
O5 Dy9 O28 72.8(3) . .
O52 Dy9 O54 87.7(3) . .
O5 Dy9 O54 92.8(3) . .
O28 Dy9 O54 144.0(2) . .
O52 Dy9 O3 75.0(3) . .
O5 Dy9 O3 69.2(2) . .
O28 Dy9 O3 68.2(3) . .
O54 Dy9 O3 75.8(3) . .
O52 Dy9 O87 99.2(3) . .
O5 Dy9 O87 104.6(3) . .
O28 Dy9 O87 77.7(3) . .
O54 Dy9 O87 138.4(3) . .
O3 Dy9 O87 145.7(3) . .
O52 Dy9 O5W 139.5(3) . .
O5 Dy9 O5W 75.2(3) . .
O28 Dy9 O5W 130.0(3) . .
O54 Dy9 O5W 73.9(3) . .
O3 Dy9 O5W 131.4(2) . .
O87 Dy9 O5W 74.5(2) . .
O52 Dy9 O36 65.8(3) . .
O5 Dy9 O36 150.3(2) . .
O28 Dy9 O36 129.0(2) . .
O54 Dy9 O36 78.6(3) . .
O3 Dy9 O36 133.6(3) . .
O87 Dy9 O36 67.5(3) . .
O5W Dy9 O36 75.1(3) . .
O52 Dy9 Dy5 121.3(2) . .
O5 Dy9 Dy5 38.02(19) . .
O28 Dy9 Dy5 37.18(18) . .
O54 Dy9 Dy5 128.7(2) . .
O3 Dy9 Dy5 73.2(2) . .
O87 Dy9 Dy5 82.0(2) . .
O5W Dy9 Dy5 97.8(2) . .
O36 Dy9 Dy5 149.51(19) . .
O52 Dy9 Dy6 112.34(18) . .
O5 Dy9 Dy6 35.46(17) . .
O28 Dy9 Dy6 79.44(17) . .
O54 Dy9 Dy6 70.73(19) . .
O3 Dy9 Dy6 38.08(17) . .
O87 Dy9 Dy6 139.0(2) . .
O5W Dy9 Dy6 95.56(18) . .
O36 Dy9 Dy6 149.32(19) . .
Dy5 Dy9 Dy6 59.618(17) . .
O52 Dy9 Dy2 70.0(2) . .
O5 Dy9 Dy2 75.28(17) . .
O28 Dy9 Dy2 34.47(16) . .
O54 Dy9 Dy2 110.55(16) . .
O3 Dy9 Dy2 35.52(18) . .
O87 Dy9 Dy2 110.37(19) . .
O5W Dy9 Dy2 150.3(2) . .
O36 Dy9 Dy2 134.43(16) . .
Dy5 Dy9 Dy2 55.618(15) . .
Dy6 Dy9 Dy2 60.884(14) . .
O4 Dy10 O23 140.4(3) . .
O4 Dy10 O33 72.6(3) . .
O23 Dy10 O33 121.9(3) . .
O4 Dy10 O29 70.9(3) . .
O23 Dy10 O29 147.2(3) . .
O33 Dy10 O29 68.8(2) . .
O4 Dy10 O6 78.1(3) . .
O23 Dy10 O6 75.0(3) . .
O33 Dy10 O6 148.2(3) . .
O29 Dy10 O6 112.9(2) . .
O4 Dy10 O8W 143.9(3) . .
O23 Dy10 O8W 73.3(3) . .
O33 Dy10 O8W 76.8(3) . .
O29 Dy10 O8W 80.5(3) . .
O6 Dy10 O8W 134.9(3) . .
O4 Dy10 O31 111.0(3) . .
O23 Dy10 O31 78.6(3) . .
O33 Dy10 O31 145.0(3) . .
O29 Dy10 O31 79.4(2) . .
O6 Dy10 O31 58.7(3) . .
O8W Dy10 O31 84.0(3) . .
O4 Dy10 O40 78.8(3) . .
O23 Dy10 O40 70.7(3) . .
O33 Dy10 O40 76.7(2) . .
O29 Dy10 O40 139.3(3) . .
O6 Dy10 O40 85.7(2) . .
O8W Dy10 O40 112.5(3) . .
O31 Dy10 O40 138.1(2) . .
O4 Dy10 Ni2 36.36(18) . .
O23 Dy10 Ni2 137.39(18) . .
O33 Dy10 Ni2 37.4(2) . .
O29 Dy10 Ni2 71.5(2) . .
O6 Dy10 Ni2 111.3(2) . .
O8W Dy10 Ni2 113.8(2) . .
O31 Dy10 Ni2 142.1(2) . .
O40 Dy10 Ni2 67.95(17) . .
O4 Dy10 Dy7 120.88(18) . .
O23 Dy10 Dy7 41.64(17) . .
O33 Dy10 Dy7 163.35(19) . .
O29 Dy10 Dy7 122.99(18) . .
O6 Dy10 Dy7 42.82(19) . .
O8W Dy10 Dy7 93.0(2) . .
O31 Dy10 Dy7 43.60(17) . .
O40 Dy10 Dy7 95.63(16) . .
Ni2 Dy10 Dy7 152.18(4) . .
O4 Dy10 Dy17 36.72(18) . .
O23 Dy10 Dy17 158.01(18) . .
O33 Dy10 Dy17 79.84(18) . .
O29 Dy10 Dy17 38.6(2) . .
O6 Dy10 Dy17 84.20(17) . .
O8W Dy10 Dy17 119.08(19) . .
O31 Dy10 Dy17 84.5(2) . .
O40 Dy10 Dy17 115.39(19) . .
Ni2 Dy10 Dy17 57.53(3) . .
Dy7 Dy10 Dy17 116.774(19) . .
O4 Dy10 Dy11 75.61(18) . .
O23 Dy10 Dy11 138.9(2) . .
O33 Dy10 Dy11 34.87(16) . .
O29 Dy10 Dy11 35.53(18) . .
O6 Dy10 Dy11 144.84(16) . .
O8W Dy10 Dy11 68.3(2) . .
O31 Dy10 Dy11 110.61(18) . .
O40 Dy10 Dy11 111.24(16) . .
Ni2 Dy10 Dy11 54.08(3) . .
Dy7 Dy10 Dy11 151.39(2) . .
Dy17 Dy10 Dy11 60.821(16) . .
O16 Dy11 O33 76.4(3) . .
O16 Dy11 O64 92.1(3) . .
O33 Dy11 O64 157.6(3) . .
O16 Dy11 O29 71.1(3) . .
O33 Dy11 O29 70.2(3) . .
O64 Dy11 O29 124.7(3) . .
O16 Dy11 O49 80.3(3) . .
O33 Dy11 O49 79.9(3) . .
O64 Dy11 O49 79.2(3) . .
O29 Dy11 O49 142.4(3) . .
O16 Dy11 O33W 126.9(3) . .
O33 Dy11 O33W 128.4(3) . .
O64 Dy11 O33W 73.9(3) . .
O29 Dy11 O33W 76.0(3) . .
O49 Dy11 O33W 141.6(3) . .
O16 Dy11 O62 148.4(3) . 3_565
O33 Dy11 O62 72.7(3) . 3_565
O64 Dy11 O62 114.5(3) . 3_565
O29 Dy11 O62 103.8(3) . 3_565
O49 Dy11 O62 87.8(3) . 3_565
O33W Dy11 O62 79.2(3) . 3_565
O16 Dy11 O64 147.8(3) . 3_565
O33 Dy11 O64 116.8(3) . 3_565
O64 Dy11 O64 64.5(4) . 3_565
O29 Dy11 O64 140.0(3) . 3_565
O49 Dy11 O64 74.0(3) . 3_565
O33W Dy11 O64 69.9(3) . 3_565
O62 Dy11 O64 50.2(3) 3_565 3_565
O16 Dy11 Ni2 39.50(16) . .
O33 Dy11 Ni2 38.3(2) . .
O64 Dy11 Ni2 124.5(3) . .
O29 Dy11 Ni2 73.1(2) . .
O49 Dy11 Ni2 69.3(2) . .
O33W Dy11 Ni2 149.1(2) . .
O62 Dy11 Ni2 108.9(2) 3_565 .
O64 Dy11 Ni2 138.44(19) 3_565 .
O16 Dy11 Dy10 78.14(16) . .
O33 Dy11 Dy10 35.75(17) . .
O64 Dy11 Dy10 160.4(2) . .
O29 Dy11 Dy10 36.02(18) . .
O49 Dy11 Dy10 115.14(19) . .
O33W Dy11 Dy10 98.3(2) . .
O62 Dy11 Dy10 80.7(2) 3_565 .
O64 Dy11 Dy10 130.51(18) 3_565 .
Ni2 Dy11 Dy10 55.64(3) . .
O16 Dy11 Dy17 36.09(17) . .
O33 Dy11 Dy17 79.3(2) . .
O64 Dy11 Dy17 102.8(2) . .
O29 Dy11 Dy17 37.4(2) . .
O49 Dy11 Dy17 116.1(2) . .
O33W Dy11 Dy17 96.5(2) . .
O62 Dy11 Dy17 139.2(2) 3_565 .
O64 Dy11 Dy17 163.14(17) 3_565 .
Ni2 Dy11 Dy17 57.43(3) . .
Dy10 Dy11 Dy17 59.574(16) . .
O93 Dy12 O11 75.8(3) . 4_565
O93 Dy12 O11 75.8(3) . .
O11 Dy12 O11 74.5(4) 4_565 .
O93 Dy12 O26 143.01(19) . 4_565
O11 Dy12 O26 72.7(3) 4_565 4_565
O11 Dy12 O26 113.1(3) . 4_565
O93 Dy12 O26 143.01(19) . .
O11 Dy12 O26 113.1(3) 4_565 .
O11 Dy12 O26 72.7(3) . .
O26 Dy12 O26 69.4(3) 4_565 .
O93 Dy12 O17W 116.8(5) . .
O11 Dy12 O17W 141.85(19) 4_565 .
O11 Dy12 O17W 141.85(19) . .
O26 Dy12 O17W 79.3(4) 4_565 .
O26 Dy12 O17W 79.3(4) . .
O93 Dy12 O31W 73.7(2) . .
O11 Dy12 O31W 141.1(3) 4_565 .
O11 Dy12 O31W 75.0(3) . .
O26 Dy12 O31W 142.8(3) 4_565 .
O26 Dy12 O31W 79.7(3) . .
O17W Dy12 O31W 74.9(3) . .
O93 Dy12 O31W 73.7(2) . 4_565
O11 Dy12 O31W 75.0(3) 4_565 4_565
O11 Dy12 O31W 141.1(3) . 4_565
O26 Dy12 O31W 79.7(3) 4_565 4_565
O26 Dy12 O31W 142.8(3) . 4_565
O17W Dy12 O31W 74.9(3) . 4_565
O31W Dy12 O31W 117.8(5) . 4_565
O93 Dy12 Dy16 112.2(2) . 4_565
O11 Dy12 Dy16 36.79(17) 4_565 4_565
O11 Dy12 Dy16 88.78(19) . 4_565
O26 Dy12 Dy16 37.0(2) 4_565 4_565
O26 Dy12 Dy16 86.2(2) . 4_565
O17W Dy12 Dy16 115.0(3) . 4_565
O31W Dy12 Dy16 161.1(3) . 4_565
O31W Dy12 Dy16 81.0(3) 4_565 4_565
O93 Dy12 Dy16 112.2(2) . .
O11 Dy12 Dy16 88.78(19) 4_565 .
O11 Dy12 Dy16 36.79(17) . .
O26 Dy12 Dy16 86.2(2) 4_565 .
O26 Dy12 Dy16 37.0(2) . .
O17W Dy12 Dy16 115.0(3) . .
O31W Dy12 Dy16 81.0(3) . .
O31W Dy12 Dy16 161.1(3) 4_565 .
Dy16 Dy12 Dy16 80.16(3) 4_565 .
O93 Dy12 Dy3 73.2(3) . .
O11 Dy12 Dy3 37.26(18) 4_565 .
O11 Dy12 Dy3 37.26(18) . .
O26 Dy12 Dy3 92.5(2) 4_565 .
O26 Dy12 Dy3 92.5(2) . .
O17W Dy12 Dy3 170.0(4) . .
O31W Dy12 Dy3 109.5(2) . .
O31W Dy12 Dy3 109.5(2) 4_565 .
Dy16 Dy12 Dy3 58.196(19) 4_565 .
Dy16 Dy12 Dy3 58.195(19) . .
O93 Dy12 Dy21 168.9(3) . .
O11 Dy12 Dy21 95.43(18) 4_565 .
O11 Dy12 Dy21 95.43(18) . .
O26 Dy12 Dy21 34.77(17) 4_565 .
O26 Dy12 Dy21 34.77(17) . .
O17W Dy12 Dy21 74.3(4) . .
O31W Dy12 Dy21 111.0(2) . .
O31W Dy12 Dy21 111.0(2) 4_565 .
Dy16 Dy12 Dy21 60.058(19) 4_565 .
Dy16 Dy12 Dy21 60.058(19) . .
Dy3 Dy12 Dy21 95.75(3) . .
O9 Dy13 O35 69.7(3) . .
O9 Dy13 O36 140.2(3) . .
O35 Dy13 O36 148.8(3) . .
O9 Dy13 O60 143.8(3) . .
O35 Dy13 O60 81.3(3) . .
O36 Dy13 O60 73.4(3) . .
O9 Dy13 O38 73.0(3) . .
O35 Dy13 O38 69.1(3) . .
O36 Dy13 O38 120.6(3) . .
O60 Dy13 O38 76.8(3) . .
O9 Dy13 O31 112.4(3) . .
O35 Dy13 O31 80.0(3) . .
O36 Dy13 O31 78.7(3) . .
O60 Dy13 O31 82.1(3) . .
O38 Dy13 O31 144.7(3) . .
O9 Dy13 O6 78.7(3) . .
O35 Dy13 O6 111.8(2) . .
O36 Dy13 O6 75.5(2) . .
O60 Dy13 O6 133.8(3) . .
O38 Dy13 O6 149.3(3) . .
O31 Dy13 O6 58.8(3) . .
O9 Dy13 O87 78.5(3) . .
O35 Dy13 O87 139.2(3) . .
O36 Dy13 O87 69.7(3) . .
O60 Dy13 O87 114.1(3) . .
O38 Dy13 O87 77.8(3) . .
O31 Dy13 O87 137.2(2) . .
O6 Dy13 O87 85.3(2) . .
O9 Dy13 Ni4 36.08(19) . .
O35 Dy13 Ni4 70.9(3) . .
O36 Dy13 Ni4 136.5(2) . .
O60 Dy13 Ni4 114.3(2) . .
O38 Dy13 Ni4 38.0(2) . .
O31 Dy13 Ni4 143.06(19) . .
O6 Dy13 Ni4 111.8(2) . .
O87 Dy13 Ni4 68.43(18) . .
O9 Dy13 Dy7 121.75(17) . .
O35 Dy13 Dy7 123.6(2) . .
O36 Dy13 Dy7 41.73(19) . .
O60 Dy13 Dy7 92.1(2) . .
O38 Dy13 Dy7 162.10(19) . .
O31 Dy13 Dy7 43.72(18) . .
O6 Dy13 Dy7 43.02(18) . .
O87 Dy13 Dy7 94.47(17) . .
Ni4 Dy13 Dy7 152.47(4) . .
O9 Dy13 Dy17 37.4(2) . .
O35 Dy13 Dy17 37.1(2) . .
O36 Dy13 Dy17 158.37(18) . .
O60 Dy13 Dy17 118.38(18) . .
O38 Dy13 Dy17 80.75(18) . .
O31 Dy13 Dy17 84.90(19) . .
O6 Dy13 Dy17 84.00(16) . .
O87 Dy13 Dy17 115.9(2) . .
Ni4 Dy13 Dy17 58.16(3) . .
Dy7 Dy13 Dy17 117.076(19) . .
O9 Dy13 Dy23 74.83(17) . .
O35 Dy13 Dy23 35.07(19) . .
O36 Dy13 Dy23 139.41(18) . .
O60 Dy13 Dy23 69.0(2) . .
O38 Dy13 Dy23 35.6(2) . .
O31 Dy13 Dy23 110.07(18) . .
O6 Dy13 Dy23 143.76(16) . .
O87 Dy13 Dy23 112.74(16) . .
Ni4 Dy13 Dy23 54.04(3) . .
Dy7 Dy13 Dy23 151.25(3) . .
Dy17 Dy13 Dy23 59.992(14) . .
O13 Dy14 O48 144.7(3) . .
O13 Dy14 O21 139.6(3) . .
O48 Dy14 O21 72.7(3) . .
O13 Dy14 O7 71.1(3) . .
O48 Dy14 O7 82.6(3) . .
O21 Dy14 O7 147.3(3) . .
O13 Dy14 O14 72.1(3) . .
O48 Dy14 O14 76.8(3) . .
O21 Dy14 O14 123.3(3) . .
O7 Dy14 O14 69.1(3) . .
O13 Dy14 O12 79.5(4) . .
O48 Dy14 O12 133.6(4) . .
O21 Dy14 O12 73.3(3) . .
O7 Dy14 O12 112.2(3) . .
O14 Dy14 O12 149.5(4) . .
O13 Dy14 O86 78.2(3) . .
O48 Dy14 O86 110.8(3) . .
O21 Dy14 O86 71.1(3) . .
O7 Dy14 O86 139.5(3) . .
O14 Dy14 O86 77.0(3) . .
O12 Dy14 O86 86.6(3) . .
O13 Dy14 O22 112.8(3) . .
O48 Dy14 O22 84.4(3) . .
O21 Dy14 O22 76.4(3) . .
O7 Dy14 O22 80.2(3) . .
O14 Dy14 O22 145.5(3) . .
O12 Dy14 O22 57.5(4) . .
O86 Dy14 O22 137.3(3) . .
O13 Dy14 Ni5 36.08(17) . .
O48 Dy14 Ni5 113.6(2) . .
O21 Dy14 Ni5 138.05(19) . .
O7 Dy14 Ni5 71.6(2) . .
O14 Dy14 Ni5 37.0(2) . .
O12 Dy14 Ni5 112.9(3) . .
O86 Dy14 Ni5 68.1(2) . .
O22 Dy14 Ni5 143.5(3) . .
O13 Dy14 Dy8 121.09(18) . .
O48 Dy14 Dy8 92.8(2) . .
O21 Dy14 Dy8 40.21(17) . .
O7 Dy14 Dy8 123.1(2) . .
O14 Dy14 Dy8 163.3(2) . .
O12 Dy14 Dy8 41.6(3) . .
O86 Dy14 Dy8 95.1(2) . .
O22 Dy14 Dy8 43.0(3) . .
Ni5 Dy14 Dy8 152.14(4) . .
O13 Dy14 Dy15 37.23(17) . .
O48 Dy14 Dy15 121.2(2) . .
O21 Dy14 Dy15 156.29(17) . .
O7 Dy14 Dy15 38.6(2) . .
O14 Dy14 Dy15 80.1(2) . .
O12 Dy14 Dy15 84.1(3) . .
O86 Dy14 Dy15 115.4(2) . .
O22 Dy14 Dy15 85.6(3) . .
Ni5 Dy14 Dy15 57.91(3) . .
Dy8 Dy14 Dy15 116.523(19) . .
O13 Dy14 Dy22 75.91(18) . .
O48 Dy14 Dy22 69.0(2) . .
O21 Dy14 Dy22 139.92(18) . .
O7 Dy14 Dy22 35.46(17) . .
O14 Dy14 Dy22 35.39(18) . .
O12 Dy14 Dy22 144.9(3) . .
O86 Dy14 Dy22 112.05(19) . .
O22 Dy14 Dy22 110.7(3) . .
Ni5 Dy14 Dy22 54.48(3) . .
Dy8 Dy14 Dy22 151.12(2) . .
Dy15 Dy14 Dy22 61.208(18) . .
O8 Dy15 O8 146.1(5) . 4_565
O8 Dy15 O13 137.0(2) . 4_565
O8 Dy15 O13 68.6(3) 4_565 4_565
O8 Dy15 O13 68.6(3) . .
O8 Dy15 O13 137.0(2) 4_565 .
O13 Dy15 O13 69.9(3) 4_565 .
O8 Dy15 O74 83.8(2) . .
O8 Dy15 O74 83.8(2) 4_565 .
O13 Dy15 O74 75.3(3) 4_565 .
O13 Dy15 O74 75.3(3) . .
O8 Dy15 O7 135.9(3) . 4_565
O8 Dy15 O7 67.0(3) 4_565 4_565
O13 Dy15 O7 68.0(3) 4_565 4_565
O13 Dy15 O7 106.8(3) . 4_565
O74 Dy15 O7 139.2(2) . 4_565
O8 Dy15 O7 67.0(3) . .
O8 Dy15 O7 135.9(3) 4_565 .
O13 Dy15 O7 106.8(3) 4_565 .
O13 Dy15 O7 68.0(3) . .
O74 Dy15 O7 139.2(2) . .
O7 Dy15 O7 70.8(4) 4_565 .
O8 Dy15 O69 73.1(2) . .
O8 Dy15 O69 73.1(2) 4_565 .
O13 Dy15 O69 131.3(4) 4_565 .
O13 Dy15 O69 131.3(4) . .
O74 Dy15 O69 71.7(6) . .
O7 Dy15 O69 121.6(4) 4_565 .
O7 Dy15 O69 121.6(4) . .
O8 Dy15 O56 82.0(2) . .
O8 Dy15 O56 82.0(2) 4_565 .
O13 Dy15 O56 139.6(2) 4_565 .
O13 Dy15 O56 139.6(2) . .
O74 Dy15 O56 129.7(5) . .
O7 Dy15 O56 75.4(4) 4_565 .
O7 Dy15 O56 75.4(4) . .
O69 Dy15 O56 58.0(6) . .
O8 Dy15 C36 75.7(2) . .
O8 Dy15 C36 75.7(2) 4_565 .
O13 Dy15 C36 144.3(2) 4_565 .
O13 Dy15 C36 144.3(2) . .
O74 Dy15 C36 100.2(6) . .
O7 Dy15 C36 99.3(5) 4_565 .
O7 Dy15 C36 99.3(5) . .
O69 Dy15 C36 28.5(7) . .
O56 Dy15 C36 29.5(6) . .
O8 Dy15 Ni5 154.9(2) . 4_565
O8 Dy15 Ni5 35.19(19) 4_565 4_565
O13 Dy15 Ni5 34.36(19) 4_565 4_565
O13 Dy15 Ni5 101.96(16) . 4_565
O74 Dy15 Ni5 71.27(10) . 4_565
O7 Dy15 Ni5 68.48(19) 4_565 4_565
O7 Dy15 Ni5 132.6(2) . 4_565
O69 Dy15 Ni5 100.16(19) . 4_565
O56 Dy15 Ni5 115.46(4) . 4_565
C36 Dy15 Ni5 110.15(16) . 4_565
O8 Dy15 Ni5 35.19(19) . .
O8 Dy15 Ni5 154.9(2) 4_565 .
O13 Dy15 Ni5 101.96(16) 4_565 .
O13 Dy15 Ni5 34.36(19) . .
O74 Dy15 Ni5 71.27(10) . .
O7 Dy15 Ni5 132.6(2) 4_565 .
O7 Dy15 Ni5 68.48(19) . .
O69 Dy15 Ni5 100.16(19) . .
O56 Dy15 Ni5 115.46(4) . .
C36 Dy15 Ni5 110.15(16) . .
Ni5 Dy15 Ni5 128.53(6) 4_565 .
O26 Dy16 O11 75.3(3) . .
O26 Dy16 O79 141.0(2) . .
O11 Dy16 O79 72.1(3) . .
O26 Dy16 O85 121.9(3) . .
O11 Dy16 O85 144.4(3) . .
O79 Dy16 O85 77.6(3) . .
O26 Dy16 O11W 87.7(3) . .
O11 Dy16 O11W 141.0(3) . .
O79 Dy16 O11W 131.3(3) . .
O85 Dy16 O11W 74.1(3) . .
O26 Dy16 O9W 80.9(3) . .
O11 Dy16 O9W 72.2(3) . .
O79 Dy16 O9W 108.4(3) . .
O85 Dy16 O9W 136.8(3) . .
O11W Dy16 O9W 70.6(3) . .
O26 Dy16 O90 153.1(3) . .
O11 Dy16 O90 96.8(2) . .
O79 Dy16 O90 53.5(2) . .
O85 Dy16 O90 79.4(3) . .
O11W Dy16 O90 82.6(3) . .
O9W Dy16 O90 72.2(3) . .
O26 Dy16 O19 77.9(4) . .
O11 Dy16 O19 68.4(3) . .
O79 Dy16 O19 70.5(3) . .
O85 Dy16 O19 84.2(4) . .
O11W Dy16 O19 142.3(3) . .
O9W Dy16 O19 138.8(4) . .
O90 Dy16 O19 123.8(3) . .
O26 Dy16 O53 70.0(3) . .
O11 Dy16 O53 130.9(3) . .
O79 Dy16 O53 118.1(3) . .
O85 Dy16 O53 51.9(3) . .
O11W Dy16 O53 71.3(3) . .
O9W Dy16 O53 132.3(3) . .
O90 Dy16 O53 128.9(3) . .
O19 Dy16 O53 71.0(3) . .
O26 Dy16 C4 157.7(3) . .
O11 Dy16 C4 82.6(3) . .
O79 Dy16 C4 26.6(2) . .
O85 Dy16 C4 78.5(3) . .
O11W Dy16 C4 108.1(3) . .
O9W Dy16 C4 89.4(3) . .
O90 Dy16 C4 27.0(3) . .
O19 Dy16 C4 97.1(3) . .
O53 Dy16 C4 129.4(3) . .
O26 Dy16 C10 95.1(3) . .
O11 Dy16 C10 145.3(3) . .
O79 Dy16 C10 99.4(3) . .
O85 Dy16 C10 26.8(3) . .
O11W Dy16 C10 69.8(3) . .
O9W Dy16 C10 140.3(3) . .
O90 Dy16 C10 104.8(3) . .
O19 Dy16 C10 76.9(3) . .
O53 Dy16 C10 25.2(3) . .
C4 Dy16 C10 105.0(4) . .
O26 Dy16 Dy3 97.33(17) . .
O11 Dy16 Dy3 39.4(2) . .
O79 Dy16 Dy3 43.66(17) . .
O85 Dy16 Dy3 105.0(2) . .
O11W Dy16 Dy3 174.3(2) . .
O9W Dy16 Dy3 107.62(19) . .
O90 Dy16 Dy3 91.79(15) . .
O19 Dy16 Dy3 42.2(2) . .
O53 Dy16 Dy3 112.78(18) . .
C4 Dy16 Dy3 66.4(2) . .
C10 Dy16 Dy3 112.1(2) . .
O63 Dy17 O34 83.9(3) . .
O63 Dy17 O35 76.0(3) . .
O34 Dy17 O35 66.8(3) . .
O63 Dy17 O4 138.2(3) . .
O34 Dy17 O4 135.6(3) . .
O35 Dy17 O4 104.2(2) . .
O63 Dy17 O16 80.9(3) . .
O34 Dy17 O16 146.9(3) . .
O35 Dy17 O16 135.7(3) . .
O4 Dy17 O16 70.3(2) . .
O63 Dy17 O65 133.0(3) . .
O34 Dy17 O65 84.8(3) . .
O35 Dy17 O65 138.0(3) . .
O4 Dy17 O65 74.6(3) . .
O16 Dy17 O65 84.4(3) . .
O63 Dy17 O9 139.0(3) . .
O34 Dy17 O9 67.7(3) . .
O35 Dy17 O9 66.1(3) . .
O4 Dy17 O9 69.1(2) . .
O16 Dy17 O9 138.0(2) . .
O65 Dy17 O9 75.0(3) . .
O63 Dy17 O29 74.0(3) . .
O34 Dy17 O29 135.4(3) . .
O35 Dy17 O29 70.5(3) . .
O4 Dy17 O29 67.2(3) . .
O16 Dy17 O29 67.0(3) . .
O65 Dy17 O29 138.0(3) . .
O9 Dy17 O29 105.7(3) . .
O63 Dy17 O10W 67.6(3) . .
O34 Dy17 O10W 73.8(3) . .
O35 Dy17 O10W 128.3(3) . .
O4 Dy17 O10W 127.5(3) . .
O16 Dy17 O10W 73.2(3) . .
O65 Dy17 O10W 65.5(3) . .
O9 Dy17 O10W 126.3(3) . .
O29 Dy17 O10W 127.9(3) . .
O63 Dy17 Ni2 115.3(2) . .
O34 Dy17 Ni2 155.0(2) . .
O35 Dy17 Ni2 131.09(19) . .
O4 Dy17 Ni2 34.75(16) . .
O16 Dy17 Ni2 36.62(16) . .
O65 Dy17 Ni2 70.4(2) . .
O9 Dy17 Ni2 101.45(16) . .
O29 Dy17 Ni2 68.28(18) . .
O10W Dy17 Ni2 97.96(19) . .
O63 Dy17 Dy13 111.3(2) . .
O34 Dy17 Dy13 75.68(19) . .
O35 Dy17 Dy13 35.60(17) . .
O4 Dy17 Dy13 75.09(16) . .
O16 Dy17 Dy13 137.38(17) . .
O65 Dy17 Dy13 109.6(2) . .
O9 Dy17 Dy13 34.9(2) . .
O29 Dy17 Dy13 77.20(17) . .
O10W Dy17 Dy13 149.4(2) . .
Ni2 Dy17 Dy13 108.91(3) . .
O63 Dy17 Dy10 110.7(3) . .
O34 Dy17 Dy10 136.19(19) . .
O35 Dy17 Dy10 76.79(19) . .
O4 Dy17 Dy10 34.5(2) . .
O16 Dy17 Dy10 76.90(17) . .
O65 Dy17 Dy10 108.9(2) . .
O9 Dy17 Dy10 75.9(2) . .
O29 Dy17 Dy10 36.90(18) . .
O10W Dy17 Dy10 149.98(19) . .
Ni2 Dy17 Dy10 54.44(3) . .
Dy13 Dy17 Dy10 60.506(15) . .
O37 Dy18 O25 74.3(3) . .
O37 Dy18 O89 72.1(3) . .
O25 Dy18 O89 141.0(3) . .
O37 Dy18 O51 96.8(3) . .
O25 Dy18 O51 151.0(3) . .
O89 Dy18 O51 53.7(3) . .
O37 Dy18 O12W 142.3(3) . .
O25 Dy18 O12W 88.9(3) . .
O89 Dy18 O12W 130.0(3) . .
O51 Dy18 O12W 81.6(3) . .
O37 Dy18 O50 143.0(3) . .
O25 Dy18 O50 122.5(3) . .
O89 Dy18 O50 77.5(3) . .
O51 Dy18 O50 81.3(3) . .
O12W Dy18 O50 74.4(3) . .
O37 Dy18 O30 66.6(3) . .
O25 Dy18 O30 78.3(3) . .
O89 Dy18 O30 70.6(3) . .
O51 Dy18 O30 124.2(3) . .
O12W Dy18 O30 143.4(3) . .
O50 Dy18 O30 83.8(3) . .
O37 Dy18 O16W 72.7(3) . .
O25 Dy18 O16W 79.0(3) . .
O89 Dy18 O16W 108.8(3) . .
O51 Dy18 O16W 72.0(3) . .
O12W Dy18 O16W 71.0(3) . .
O50 Dy18 O16W 138.6(3) . .
O30 Dy18 O16W 137.4(3) . .
O37 Dy18 O66 128.9(3) . .
O25 Dy18 O66 70.5(3) . .
O89 Dy18 O66 118.1(3) . .
O51 Dy18 O66 130.8(3) . .
O12W Dy18 O66 72.6(3) . .
O50 Dy18 O66 52.0(3) . .
O30 Dy18 O66 70.8(3) . .
O16W Dy18 O66 132.3(4) . .
O37 Dy18 C6 82.4(3) . .
O25 Dy18 C6 156.2(3) . .
O89 Dy18 C6 26.2(3) . .
O51 Dy18 C6 27.5(3) . .
O12W Dy18 C6 107.4(3) . .
O50 Dy18 C6 79.4(3) . .
O30 Dy18 C6 96.8(3) . .
O16W Dy18 C6 89.9(4) . .
O66 Dy18 C6 130.3(3) . .
O37 Dy18 C28 144.1(4) . .
O25 Dy18 C28 97.2(4) . .
O89 Dy18 C28 98.4(4) . .
O51 Dy18 C28 105.0(4) . .
O12W Dy18 C28 70.1(4) . .
O50 Dy18 C28 25.3(4) . .
O30 Dy18 C28 77.6(3) . .
O16W Dy18 C28 141.0(4) . .
O66 Dy18 C28 26.8(4) . .
C6 Dy18 C28 104.5(4) . .
O37 Dy18 Dy5 38.6(2) . .
O25 Dy18 Dy5 97.0(2) . .
O89 Dy18 Dy5 43.99(18) . .
O51 Dy18 Dy5 91.9(2) . .
O12W Dy18 Dy5 173.5(2) . .
O50 Dy18 Dy5 104.4(2) . .
O30 Dy18 Dy5 41.46(18) . .
O16W Dy18 Dy5 107.4(2) . .
O66 Dy18 Dy5 111.9(2) . .
C6 Dy18 Dy5 66.2(3) . .
C28 Dy18 Dy5 111.5(3) . .
O18 Dy19 O17 74.3(3) . .
O18 Dy19 O14W 139.2(3) . .
O17 Dy19 O14W 88.4(3) . .
O18 Dy19 O44 72.2(3) . .
O17 Dy19 O44 140.8(3) . .
O14W Dy19 O44 130.6(3) . .
O18 Dy19 O80 96.7(3) . .
O17 Dy19 O80 151.6(3) . .
O14W Dy19 O80 81.2(3) . .
O44 Dy19 O80 53.5(3) . .
O18 Dy19 O58 144.4(3) . .
O17 Dy19 O58 122.7(3) . .
O14W Dy19 O58 75.8(3) . .
O44 Dy19 O58 77.9(3) . .
O80 Dy19 O58 80.3(3) . .
O18 Dy19 O18W 71.7(3) . .
O17 Dy19 O18W 79.2(3) . .
O14W Dy19 O18W 68.9(3) . .
O44 Dy19 O18W 108.5(3) . .
O80 Dy19 O18W 72.4(3) . .
O58 Dy19 O18W 137.9(3) . .
O18 Dy19 O30 67.7(2) . .
O17 Dy19 O30 78.6(3) . .
O14W Dy19 O30 145.3(3) . .
O44 Dy19 O30 70.2(3) . .
O80 Dy19 O30 123.5(3) . .
O58 Dy19 O30 84.3(3) . .
O18W Dy19 O30 137.6(3) . .
O18 Dy19 O47 132.9(3) . .
O17 Dy19 O47 72.6(4) . .
O14W Dy19 O47 71.8(3) . .
O44 Dy19 O47 118.3(3) . .
O80 Dy19 O47 127.4(3) . .
O58 Dy19 O47 50.0(4) . .
O18W Dy19 O47 131.6(3) . .
O30 Dy19 O47 73.6(3) . .
O18 Dy19 C2 82.4(3) . .
O17 Dy19 C2 156.3(3) . .
O14W Dy19 C2 107.1(3) . .
O44 Dy19 C2 26.4(3) . .
O80 Dy19 C2 27.2(3) . .
O58 Dy19 C2 79.2(3) . .
O18W Dy19 C2 89.7(3) . .
O30 Dy19 C2 96.6(3) . .
O47 Dy19 C2 128.6(4) . .
O18 Dy19 C16 146.1(3) . .
O17 Dy19 C16 97.0(4) . .
O14W Dy19 C16 71.2(4) . .
O44 Dy19 C16 99.4(4) . .
O80 Dy19 C16 104.3(4) . .
O58 Dy19 C16 25.7(4) . .
O18W Dy19 C16 140.0(3) . .
O30 Dy19 C16 78.6(3) . .
O47 Dy19 C16 24.4(4) . .
C2 Dy19 C16 104.7(4) . .
O18 Dy19 Dy5 39.4(2) . .
O17 Dy19 Dy5 97.1(2) . .
O14W Dy19 Dy5 172.6(2) . .
O44 Dy19 Dy5 43.7(2) . .
O80 Dy19 Dy5 91.68(17) . .
O58 Dy19 Dy5 105.0(2) . .
O18W Dy19 Dy5 107.20(19) . .
O30 Dy19 Dy5 41.51(18) . .
O47 Dy19 Dy5 114.6(2) . .
C2 Dy19 Dy5 66.1(2) . .
C16 Dy19 Dy5 112.8(3) . .
O46 Dy20 O37 75.8(3) . .
O46 Dy20 O18 76.1(3) . .
O37 Dy20 O18 73.9(3) . .
O46 Dy20 O17 142.7(3) . .
O37 Dy20 O17 113.6(3) . .
O18 Dy20 O17 72.8(3) . .
O46 Dy20 O25 142.4(3) . .
O37 Dy20 O25 72.8(3) . .
O18 Dy20 O25 113.6(3) . .
O17 Dy20 O25 70.8(3) . .
O46 Dy20 O70 118.3(4) . .
O37 Dy20 O70 142.4(4) . .
O18 Dy20 O70 141.2(3) . .
O17 Dy20 O70 77.2(4) . .
O25 Dy20 O70 78.0(4) . .
O46 Dy20 O19W 72.7(3) . .
O37 Dy20 O19W 77.5(3) . .
O18 Dy20 O19W 141.7(3) . .
O17 Dy20 O19W 143.4(4) . .
O25 Dy20 O19W 80.6(3) . .
O70 Dy20 O19W 74.8(4) . .
O46 Dy20 O15W 74.2(3) . .
O37 Dy20 O15W 142.4(3) . .
O18 Dy20 O15W 77.3(3) . .
O17 Dy20 O15W 79.4(3) . .
O25 Dy20 O15W 142.3(3) . .
O70 Dy20 O15W 73.3(4) . .
O19W Dy20 O15W 113.9(4) . .
O46 Dy20 Dy18 111.8(2) . .
O37 Dy20 Dy18 36.54(18) . .
O18 Dy20 Dy18 88.70(18) . .
O17 Dy20 Dy18 87.6(2) . .
O25 Dy20 Dy18 37.3(2) . .
O70 Dy20 Dy18 114.3(3) . .
O19W Dy20 Dy18 83.0(3) . .
O15W Dy20 Dy18 163.1(3) . .
O46 Dy20 Dy19 112.2(2) . .
O37 Dy20 Dy19 87.7(2) . .
O18 Dy20 Dy19 36.49(17) . .
O17 Dy20 Dy19 37.7(3) . .
O25 Dy20 Dy19 86.9(2) . .
O70 Dy20 Dy19 114.1(3) . .
O19W Dy20 Dy19 162.9(3) . .
O15W Dy20 Dy19 83.1(3) . .
Dy18 Dy20 Dy19 80.03(2) . .
O46 Dy20 Dy5 72.8(2) . .
O37 Dy20 Dy5 36.4(2) . .
O18 Dy20 Dy5 37.43(18) . .
O17 Dy20 Dy5 93.7(3) . .
O25 Dy20 Dy5 93.1(3) . .
O70 Dy20 Dy5 168.9(3) . .
O19W Dy20 Dy5 110.6(3) . .
O15W Dy20 Dy5 111.6(3) . .
Dy18 Dy20 Dy5 58.189(19) . .
Dy19 Dy20 Dy5 58.213(18) . .
O46 Dy20 Dy24 169.4(2) . .
O37 Dy20 Dy24 95.48(18) . .
O18 Dy20 Dy24 95.81(17) . .
O17 Dy20 Dy24 35.8(2) . .
O25 Dy20 Dy24 35.17(19) . .
O70 Dy20 Dy24 72.3(3) . .
O19W Dy20 Dy24 111.8(2) . .
O15W Dy20 Dy24 111.1(2) . .
Dy18 Dy20 Dy24 60.474(18) . .
Dy19 Dy20 Dy24 60.62(2) . .
Dy5 Dy20 Dy24 96.58(2) . .
O24W Dy21 O53 140.9(2) . 4_565
O24W Dy21 O53 140.9(2) . .
O53 Dy21 O53 78.0(4) 4_565 .
O24W Dy21 O20W 103.9(6) . .
O53 Dy21 O20W 81.9(4) 4_565 .
O53 Dy21 O20W 81.9(4) . .
O24W Dy21 O26 81.6(4) . .
O53 Dy21 O26 116.1(3) 4_565 .
O53 Dy21 O26 73.2(3) . .
O20W Dy21 O26 144.42(18) . .
O24W Dy21 O26 81.6(4) . 4_565
O53 Dy21 O26 73.2(3) 4_565 4_565
O53 Dy21 O26 116.1(3) . 4_565
O20W Dy21 O26 144.42(18) . 4_565
O26 Dy21 O26 70.8(3) . 4_565
O24W Dy21 O21W 71.0(4) . .
O53 Dy21 O21W 144.2(4) 4_565 .
O53 Dy21 O21W 74.4(4) . .
O20W Dy21 O21W 72.3(3) . .
O26 Dy21 O21W 76.7(3) . .
O26 Dy21 O21W 140.1(4) 4_565 .
O24W Dy21 O21W 71.0(4) . 4_565
O53 Dy21 O21W 74.4(4) 4_565 4_565
O53 Dy21 O21W 144.2(4) . 4_565
O20W Dy21 O21W 72.3(3) . 4_565
O26 Dy21 O21W 140.1(4) . 4_565
O26 Dy21 O21W 76.7(3) 4_565 4_565
O21W Dy21 O21W 118.5(5) . 4_565
O24W Dy21 Dy16 115.4(3) . .
O53 Dy21 Dy16 91.8(2) 4_565 .
O53 Dy21 Dy16 40.6(2) . .
O20W Dy21 Dy16 121.8(3) . .
O26 Dy21 Dy16 34.8(2) . .
O26 Dy21 Dy16 84.63(18) 4_565 .
O21W Dy21 Dy16 81.7(2) . .
O21W Dy21 Dy16 159.3(2) 4_565 .
O24W Dy21 Dy16 115.4(3) . 4_565
O53 Dy21 Dy16 40.6(2) 4_565 4_565
O53 Dy21 Dy16 91.8(2) . 4_565
O20W Dy21 Dy16 121.8(3) . 4_565
O26 Dy21 Dy16 84.63(18) . 4_565
O26 Dy21 Dy16 34.8(2) 4_565 4_565
O21W Dy21 Dy16 159.3(2) . 4_565
O21W Dy21 Dy16 81.7(2) 4_565 4_565
Dy16 Dy21 Dy16 77.77(2) . 4_565
O24W Dy21 Dy12 76.9(4) . .
O53 Dy21 Dy12 97.5(2) 4_565 .
O53 Dy21 Dy12 97.5(2) . .
O20W Dy21 Dy12 179.2(4) . .
O26 Dy21 Dy12 35.52(18) . .
O26 Dy21 Dy12 35.52(18) 4_565 .
O21W Dy21 Dy12 108.1(3) . .
O21W Dy21 Dy12 108.1(3) 4_565 .
Dy16 Dy21 Dy12 57.658(18) . .
Dy16 Dy21 Dy12 57.658(18) 4_565 .
O14 Dy22 O7 70.5(3) . .
O14 Dy22 O57 76.8(3) . .
O7 Dy22 O57 85.8(3) . .
O14 Dy22 O78 75.9(3) . .
O7 Dy22 O78 139.4(3) . .
O57 Dy22 O78 108.2(4) . .
O14 Dy22 O8 74.2(3) . .
O7 Dy22 O8 68.5(3) . .
O57 Dy22 O8 146.3(3) . .
O78 Dy22 O8 81.1(3) . .
O14 Dy22 O2W 142.1(4) . .
O7 Dy22 O2W 115.1(3) . .
O57 Dy22 O2W 138.9(3) . .
O78 Dy22 O2W 79.3(4) . .
O8 Dy22 O2W 73.9(3) . .
O14 Dy22 O3W 140.4(4) . .
O7 Dy22 O3W 75.9(3) . .
O57 Dy22 O3W 80.6(4) . .
O78 Dy22 O3W 142.7(3) . .
O8 Dy22 O3W 112.0(3) . .
O2W Dy22 O3W 71.9(4) . .
O14 Dy22 O4W 126.1(3) . .
O7 Dy22 O4W 144.8(3) . .
O57 Dy22 O4W 71.1(4) . .
O78 Dy22 O4W 74.6(3) . .
O8 Dy22 O4W 141.5(4) . .
O2W Dy22 O4W 72.5(4) . .
O3W Dy22 O4W 74.4(3) . .
O14 Dy22 Ni5 37.7(3) . .
O7 Dy22 Ni5 72.8(2) . .
O57 Dy22 Ni5 114.5(2) . .
O78 Dy22 Ni5 66.7(2) . .
O8 Dy22 Ni5 38.37(19) . .
O2W Dy22 Ni5 105.7(3) . .
O3W Dy22 Ni5 143.8(2) . .
O4W Dy22 Ni5 140.7(2) . .
O14 Dy22 Dy14 36.3(2) . .
O7 Dy22 Dy14 36.1(2) . .
O57 Dy22 Dy14 70.8(2) . .
O78 Dy22 Dy14 111.8(2) . .
O8 Dy22 Dy14 75.6(2) . .
O2W Dy22 Dy14 145.4(3) . .
O3W Dy22 Dy14 105.4(3) . .
O4W Dy22 Dy14 141.3(3) . .
Ni5 Dy22 Dy14 55.61(4) . .
O14 Dy22 Dy15 78.84(18) . .
O7 Dy22 Dy15 36.7(3) . .
O57 Dy22 Dy15 122.3(2) . .
O78 Dy22 Dy15 115.2(3) . .
O8 Dy22 Dy15 34.5(2) . .
O2W Dy22 Dy15 86.4(3) . .
O3W Dy22 Dy15 86.6(2) . .
O4W Dy22 Dy15 155.0(2) . .
Ni5 Dy22 Dy15 57.33(3) . .
Dy14 Dy22 Dy15 59.07(2) . .
O34 Dy23 O61 147.3(3) . .
O34 Dy23 O35 69.9(3) . .
O61 Dy23 O35 81.9(3) . .
O34 Dy23 O75 82.7(4) . .
O61 Dy23 O75 111.0(3) . .
O35 Dy23 O75 139.6(3) . .
O34 Dy23 O38 75.6(3) . .
O61 Dy23 O38 79.2(3) . .
O35 Dy23 O38 69.1(3) . .
O75 Dy23 O38 75.9(3) . .
O34 Dy23 O68 101.5(4) . .
O61 Dy23 O68 87.7(4) . .
O35 Dy23 O68 77.5(3) . .
O75 Dy23 O68 138.5(3) . .
O38 Dy23 O68 145.4(3) . .
O34 Dy23 O23W 142.5(3) . .
O61 Dy23 O23W 70.0(3) . .
O35 Dy23 O23W 143.2(4) . .
O75 Dy23 O23W 74.7(4) . .
O38 Dy23 O23W 125.3(3) . .
O68 Dy23 O23W 78.0(3) . .
O34 Dy23 O30W 74.2(4) . .
O61 Dy23 O30W 137.7(4) . .
O35 Dy23 O30W 125.1(3) . .
O75 Dy23 O30W 71.1(4) . .
O38 Dy23 O30W 137.5(5) . .
O68 Dy23 O30W 70.5(5) . .
O23W Dy23 O30W 70.3(4) . .
O34 Dy23 Ni4 38.3(2) . .
O61 Dy23 Ni4 117.5(2) . .
O35 Dy23 Ni4 71.7(2) . .
O75 Dy23 Ni4 68.5(2) . .
O38 Dy23 Ni4 38.7(2) . .
O68 Dy23 Ni4 135.9(3) . .
O23W Dy23 Ni4 142.6(3) . .
O30W Dy23 Ni4 102.7(4) . .
O34 Dy23 Dy17 36.5(2) . .
O61 Dy23 Dy17 118.90(19) . .
O35 Dy23 Dy17 37.1(2) . .
O75 Dy23 Dy17 118.7(3) . .
O38 Dy23 Dy17 80.77(18) . .
O68 Dy23 Dy17 77.9(2) . .
O23W Dy23 Dy17 153.9(2) . .
O30W Dy23 Dy17 92.1(3) . .
Ni4 Dy23 Dy17 58.44(3) . .
O34 Dy23 Dy13 76.57(19) . .
O61 Dy23 Dy13 70.81(19) . .
O35 Dy23 Dy13 34.84(18) . .
O75 Dy23 Dy13 111.4(2) . .
O38 Dy23 Dy13 35.8(2) . .
O68 Dy23 Dy13 109.7(2) . .
O23W Dy23 Dy13 139.6(2) . .
O30W Dy23 Dy13 150.1(3) . .
Ni4 Dy23 Dy13 55.17(3) . .
Dy17 Dy23 Dy13 59.881(14) . .
O66 Dy24 O25 73.2(3) . .
O66 Dy24 O17 114.9(3) . .
O25 Dy24 O17 70.7(3) . .
O66 Dy24 O22W 147.6(4) . .
O25 Dy24 O22W 138.5(4) . .
O17 Dy24 O22W 79.7(3) . .
O66 Dy24 O73 143.5(4) . .
O25 Dy24 O73 78.0(4) . .
O17 Dy24 O73 75.0(4) . .
O22W Dy24 O73 66.3(4) . .
O66 Dy24 O27W 81.8(4) . .
O25 Dy24 O27W 146.3(3) . .
O17 Dy24 O27W 142.0(4) . .
O22W Dy24 O27W 71.0(4) . .
O73 Dy24 O27W 112.7(5) . .
O66 Dy24 O29W 79.4(5) . .
O25 Dy24 O29W 77.6(4) . .
O17 Dy24 O29W 138.5(4) . .
O22W Dy24 O29W 109.6(4) . .
O73 Dy24 O29W 72.7(5) . .
O27W Dy24 O29W 75.8(4) . .
O66 Dy24 O47 76.9(3) . .
O25 Dy24 O47 115.9(3) . .
O17 Dy24 O47 72.8(3) . .
O22W Dy24 O47 80.7(4) . .
O73 Dy24 O47 137.2(4) . .
O27W Dy24 O47 78.8(4) . .
O29W Dy24 O47 147.4(4) . .
O66 Dy24 Dy18 39.9(2) . .
O25 Dy24 Dy18 35.1(2) . .
O17 Dy24 Dy18 84.9(2) . .
O22W Dy24 Dy18 164.3(3) . .
O73 Dy24 Dy18 112.8(3) . .
O27W Dy24 Dy18 121.2(3) . .
O29W Dy24 Dy18 84.3(3) . .
O47 Dy24 Dy18 91.6(2) . .
O66 Dy24 Dy19 89.4(2) . .
O25 Dy24 Dy19 84.5(2) . .
O17 Dy24 Dy19 35.6(3) . .
O22W Dy24 Dy19 88.1(3) . .
O73 Dy24 Dy19 110.0(3) . .
O27W Dy24 Dy19 118.0(3) . .
O29W Dy24 Dy19 161.0(3) . .
O47 Dy24 Dy19 39.7(2) . .
Dy18 Dy24 Dy19 77.34(2) . .
O66 Dy24 Dy20 96.6(2) . .
O25 Dy24 Dy20 35.4(2) . .
O17 Dy24 Dy20 35.4(2) . .
O22W Dy24 Dy20 109.2(3) . .
O73 Dy24 Dy20 70.9(3) . .
O27W Dy24 Dy20 175.6(4) . .
O29W Dy24 Dy20 107.9(3) . .
O47 Dy24 Dy20 96.8(2) . .
Dy18 Dy24 Dy20 57.832(17) . .
Dy19 Dy24 Dy20 57.768(18) . .
O27 Ni1 O27 84.7(4) 4_565 .
O27 Ni1 O32 85.8(3) 4_565 .
O27 Ni1 O32 85.8(3) . .
O27 Ni1 O91 177.9(3) 4_565 .
O27 Ni1 O91 94.5(3) . .
O32 Ni1 O91 92.2(3) . .
O27 Ni1 O91 94.5(3) 4_565 4_565
O27 Ni1 O91 177.9(3) . 4_565
O32 Ni1 O91 92.2(3) . 4_565
O91 Ni1 O91 86.2(5) . 4_565
O27 Ni1 O92 93.1(3) 4_565 .
O27 Ni1 O92 93.1(3) . .
O32 Ni1 O92 178.5(5) . .
O91 Ni1 O92 89.0(4) . .
O91 Ni1 O92 89.0(4) 4_565 .
O27 Ni1 Dy1 42.8(2) 4_565 .
O27 Ni1 Dy1 42.8(2) . .
O32 Ni1 Dy1 91.0(4) . .
O91 Ni1 Dy1 136.8(2) . .
O91 Ni1 Dy1 136.8(2) 4_565 .
O92 Ni1 Dy1 87.4(4) . .
O27 Ni1 Dy2 43.04(19) 4_565 4_565
O27 Ni1 Dy2 89.9(2) . 4_565
O32 Ni1 Dy2 43.5(2) . 4_565
O91 Ni1 Dy2 135.1(2) . 4_565
O91 Ni1 Dy2 88.2(2) 4_565 4_565
O92 Ni1 Dy2 135.5(2) . 4_565
Dy1 Ni1 Dy2 65.59(5) . 4_565
O27 Ni1 Dy2 89.9(2) 4_565 .
O27 Ni1 Dy2 43.04(19) . .
O32 Ni1 Dy2 43.5(2) . .
O91 Ni1 Dy2 88.2(2) . .
O91 Ni1 Dy2 135.1(2) 4_565 .
O92 Ni1 Dy2 135.5(2) . .
Dy1 Ni1 Dy2 65.59(5) . .
Dy2 Ni1 Dy2 65.48(4) 4_565 .
O4 Ni2 O33 84.8(3) . .
O4 Ni2 O45 176.0(3) . .
O33 Ni2 O45 92.8(3) . .
O4 Ni2 O90 95.1(3) . .
O33 Ni2 O90 89.6(3) . .
O45 Ni2 O90 88.1(3) . .
O4 Ni2 O59 89.9(4) . .
O33 Ni2 O59 174.6(3) . .
O45 Ni2 O59 92.5(4) . .
O90 Ni2 O59 89.9(3) . .
O4 Ni2 O16 84.6(3) . .
O33 Ni2 O16 86.6(3) . .
O45 Ni2 O16 92.0(3) . .
O90 Ni2 O16 176.2(4) . .
O59 Ni2 O16 93.9(3) . .
O4 Ni2 Dy11 92.4(2) . .
O33 Ni2 Dy11 44.32(19) . .
O45 Ni2 Dy11 83.7(3) . .
O90 Ni2 Dy11 132.3(3) . .
O59 Ni2 Dy11 137.3(2) . .
O16 Ni2 Dy11 44.0(2) . .
O4 Ni2 Dy10 41.9(2) . .
O33 Ni2 Dy10 44.3(2) . .
O45 Ni2 Dy10 136.4(3) . .
O90 Ni2 Dy10 84.8(2) . .
O59 Ni2 Dy10 130.3(2) . .
O16 Ni2 Dy10 92.5(2) . .
Dy11 Ni2 Dy10 70.28(4) . .
O4 Ni2 Dy17 42.66(19) . .
O33 Ni2 Dy17 92.82(19) . .
O45 Ni2 Dy17 134.5(2) . .
O90 Ni2 Dy17 137.0(2) . .
O59 Ni2 Dy17 83.9(2) . .
O16 Ni2 Dy17 43.40(19) . .
Dy11 Ni2 Dy17 69.71(3) . .
Dy10 Ni2 Dy17 68.03(3) . .
O1W Ni3 O15 97.3(5) . .
O1W Ni3 O76 87.7(4) . .
O15 Ni3 O76 101.7(4) . .
O1W Ni3 O71 85.3(4) . .
O15 Ni3 O71 100.6(4) . .
O76 Ni3 O71 157.3(3) . .
O1W Ni3 O91 169.7(4) . .
O15 Ni3 O91 92.8(4) . .
O76 Ni3 O91 91.9(4) . .
O71 Ni3 O91 91.2(4) . .
O1W Ni3 O46 110.2(4) . .
O15 Ni3 O46 152.4(5) . .
O76 Ni3 O46 81.3(3) . .
O71 Ni3 O46 81.0(3) . .
O91 Ni3 O46 59.6(3) . .
O9 Ni4 O43 177.8(4) . .
O9 Ni4 O34 83.4(3) . .
O43 Ni4 O34 95.0(3) . .
O9 Ni4 O38 85.9(3) . .
O43 Ni4 O38 92.5(4) . .
O34 Ni4 O38 87.5(4) . .
O9 Ni4 O77 89.2(3) . .
O43 Ni4 O77 92.4(4) . .
O34 Ni4 O77 92.4(4) . .
O38 Ni4 O77 175.1(3) . .
O9 Ni4 O80 95.1(3) . .
O43 Ni4 O80 86.5(3) . .
O34 Ni4 O80 177.5(4) . .
O38 Ni4 O80 90.4(3) . .
O77 Ni4 O80 89.6(3) . .
O9 Ni4 Dy23 92.5(3) . .
O43 Ni4 Dy23 85.3(3) . .
O34 Ni4 Dy23 43.7(3) . .
O38 Ni4 Dy23 45.5(2) . .
O77 Ni4 Dy23 135.4(2) . .
O80 Ni4 Dy23 134.5(3) . .
O9 Ni4 Dy13 42.5(2) . .
O43 Ni4 Dy13 136.2(3) . .
O34 Ni4 Dy13 92.3(3) . .
O38 Ni4 Dy13 44.7(2) . .
O77 Ni4 Dy13 130.4(2) . .
O80 Ni4 Dy13 85.2(3) . .
Dy23 Ni4 Dy13 70.80(5) . .
O13 Ni5 O14 85.2(3) . .
O13 Ni5 O67 90.6(4) . .
O14 Ni5 O67 175.8(4) . .
O13 Ni5 O55 176.4(3) . .
O14 Ni5 O55 93.2(4) . .
O67 Ni5 O55 91.0(4) . .
O13 Ni5 O8 81.9(3) . .
O14 Ni5 O8 87.1(4) . .
O67 Ni5 O8 92.6(4) . .
O55 Ni5 O8 94.8(3) . .
O13 Ni5 O51 94.7(3) . .
O14 Ni5 O51 90.2(4) . .
O67 Ni5 O51 89.8(4) . .
O55 Ni5 O51 88.5(3) . .
O8 Ni5 O51 175.8(4) . .
O13 Ni5 Dy22 92.3(2) . .
O14 Ni5 Dy22 44.2(2) . .
O67 Ni5 Dy22 136.5(3) . .
O55 Ni5 Dy22 84.3(3) . .
O8 Ni5 Dy22 45.2(3) . .
O51 Ni5 Dy22 133.0(3) . .
O13 Ni5 Dy14 42.0(3) . .
O14 Ni5 Dy14 44.5(2) . .
O67 Ni5 Dy14 131.3(3) . .
O55 Ni5 Dy14 137.1(3) . .
O8 Ni5 Dy14 90.6(3) . .
O51 Ni5 Dy14 85.2(3) . .
Dy22 Ni5 Dy14 69.91(4) . .
O13 Ni5 Dy15 42.3(2) . .
O14 Ni5 Dy15 92.6(2) . .
O67 Ni5 Dy15 84.5(3) . .
O55 Ni5 Dy15 134.8(2) . .
O8 Ni5 Dy15 40.8(2) . .
O51 Ni5 Dy15 136.3(2) . .
Dy22 Ni5 Dy15 69.53(4) . .
Dy14 Ni5 Dy15 67.36(4) . .
O34W Ni6 O15 91.7(5) . .
O34W Ni6 O72 95.2(3) . 4_565
O15 Ni6 O72 101.2(3) . 4_565
O34W Ni6 O72 95.2(3) . .
O15 Ni6 O72 101.2(3) . .
O72 Ni6 O72 155.0(6) 4_565 .
O34W Ni6 O93 127.2(4) . .
O15 Ni6 O93 141.1(5) . .
O72 Ni6 O93 77.8(3) 4_565 .
O72 Ni6 O93 77.8(3) . .
O34W Ni6 O92 178.2(4) . .
O15 Ni6 O92 86.5(5) . .
O72 Ni6 O92 85.2(3) 4_565 .
O72 Ni6 O92 85.2(3) . .
O93 Ni6 O92 54.6(4) . .
O117 Cl1 O115 112.3(8) . .
O117 Cl1 O115 112.3(8) . 4_565
O115 Cl1 O115 105.4(9) . 4_565
O117 Cl1 O109 107.5(13) . .
O115 Cl1 O109 109.6(9) . .
O115 Cl1 O109 109.6(9) 4_565 .
O118 Cl2 O112 107.7(8) . .
O118 Cl2 O114 115.1(7) . .
O112 Cl2 O114 104.1(9) . .
O118 Cl2 O113 113.2(7) . .
O112 Cl2 O113 110.9(9) . .
O114 Cl2 O113 105.5(8) . .
O110 Cl3 O116 113.3(14) . .
O110 Cl3 O116 113.3(14) . 4_565
O116 Cl3 O116 114(2) . 4_565
O110 Cl3 O111 100(2) . .
O116 Cl3 O111 107.9(14) . .
O116 Cl3 O111 107.9(14) 4_565 .
O102 Cl4 O103 128.1(15) . .
O102 Cl4 O105 108.0(13) . .
O103 Cl4 O105 100.7(14) . .
O102 Cl4 O120 118.8(18) . .
O103 Cl4 O120 91(2) . .
O105 Cl4 O120 108.0(16) . .
O95 Cl5 O94 112.4(8) . .
O95 Cl5 O124 105.4(8) . .
O94 Cl5 O124 111.7(8) . .
O95 Cl5 O99 113.7(8) . .
O94 Cl5 O99 107.8(7) . .
O124 Cl5 O99 105.7(8) . .
O98 Cl6 O96 110.4(10) . .
O98 Cl6 O97 110.3(9) . .
O96 Cl6 O97 108.9(7) . .
O98 Cl6 O100 109.7(8) . .
O96 Cl6 O100 108.1(9) . .
O97 Cl6 O100 109.3(10) . .
O104 Cl7 O101 106.0(13) . .
O104 Cl7 O106 98.2(11) . .
O101 Cl7 O106 110.3(13) . .
O104 Cl7 O108 133.4(13) . .
O101 Cl7 O108 104.4(12) . .
O106 Cl7 O108 103.3(10) . .
O129 Cl8 O130 97.5(13) . .
O129 Cl8 O131 140.3(18) . .
O130 Cl8 O131 114.4(13) . .
O129 Cl8 O132 106.3(16) . .
O130 Cl8 O132 98.4(17) . .
O131 Cl8 O132 92.3(15) . .
O123 Cl9 O121 111.3(9) . .
O123 Cl9 O107 110.8(9) . .
O121 Cl9 O107 109.3(8) . .
O123 Cl9 O122 108.3(9) . .
O121 Cl9 O122 109.2(9) . .
O107 Cl9 O122 107.9(9) . .
O127 Cl12 O126 110.4(9) . .
O127 Cl12 O128 110.5(9) . .
O126 Cl12 O128 107.9(8) . .
O127 Cl12 O125 109.6(9) . .
O126 Cl12 O125 110.4(9) . .
O128 Cl12 O125 108.0(9) . .
O84 C1 O46 123.4(10) . .
O84 C1 O91 123.8(11) . .
O46 C1 O91 112.8(11) . .
O87 C2 O44 121.6(10) . .
O87 C2 O80 123.5(10) . .
O44 C2 O80 114.8(11) . .
O87 C2 Dy19 172.6(8) . .
O44 C2 Dy19 56.4(6) . .
O80 C2 Dy19 58.6(6) . .
O82 C3 O92 126.1(16) . .
O82 C3 O93 122.3(15) . .
O92 C3 O93 111.6(17) . .
O40 C4 O79 120.2(9) . .
O40 C4 O90 123.8(9) . .
O79 C4 O90 115.9(9) . .
O40 C4 Dy16 172.8(8) . .
O79 C4 Dy16 56.7(6) . .
O90 C4 Dy16 59.5(5) . .
O41 C5 O52 124.2(12) . .
O41 C5 O83 122.9(10) . .
O52 C5 O83 112.9(11) . .
O41 C5 Dy7 172.1(9) . .
O52 C5 Dy7 57.1(6) . .
O83 C5 Dy7 56.1(6) . .
O89 C6 O51 117.0(13) . .
O89 C6 O86 120.9(13) . .
O51 C6 O86 122.1(10) . .
O89 C6 Dy18 57.7(7) . .
O51 C6 Dy18 59.5(7) . .
O86 C6 Dy18 174.7(8) . .
C7 C7 C8 102.3(15) 4_565 .
O67 C8 O74 134(3) . .
O67 C8 C7 113(2) . .
O74 C8 C7 113(2) . .
C10 C9 H9B 109.5 . .
C10 C9 H9C 109.5 . .
H9B C9 H9C 109.5 . .
C10 C9 H9D 109.5 . .
H9B C9 H9D 109.5 . .
H9C C9 H9D 109.5 . .
O53 C10 O85 115.9(12) . .
O53 C10 C9 125.2(12) . .
O85 C10 C9 118.8(14) . .
O53 C10 Dy16 61.1(7) . .
O85 C10 Dy16 54.9(7) . .
C9 C10 Dy16 170.7(9) . .
C12 C11 H11C 109.5 . .
C12 C11 H11D 109.5 . .
H11C C11 H11D 109.5 . .
C12 C11 H11E 109.5 . .
H11C C11 H11E 109.5 . .
H11D C11 H11E 109.5 . .
O49 C12 O45 126.7(15) . .
O49 C12 C11 120.0(17) . .
O45 C12 C11 113.2(17) . .
C14 C13 H13C 109.5 . .
C14 C13 H13D 109.5 . .
H13C C13 H13D 109.5 . .
C14 C13 H13E 109.5 . .
H13C C13 H13E 109.5 . .
H13D C13 H13E 109.5 . .
O75 C14 O43 131.1(15) . .
O75 C14 C13 120.1(15) . .
O43 C14 C13 108.9(16) . .
C16 C15 H15C 109.5 . .
C16 C15 H15D 109.5 . .
H15C C15 H15D 109.5 . .
C16 C15 H15B 109.5 . .
H15C C15 H15B 109.5 . .
H15D C15 H15B 109.5 . .
O47 C16 O58 115.7(13) . .
O47 C16 C15 120.6(15) . .
O58 C16 C15 123.4(15) . .
O47 C16 Dy19 58.8(7) . .
O58 C16 Dy19 57.0(7) . .
C15 C16 Dy19 171.9(10) . .
C18 C17 H17C 109.5 . .
C18 C17 H17E 109.5 . .
H17C C17 H17E 109.5 . .
C18 C17 H17D 109.5 . .
H17C C17 H17D 109.5 . .
H17E C17 H17D 109.5 . .
O63 C18 O68 126.3(16) . .
O63 C18 C17 117.6(17) . .
O68 C18 C17 116.0(17) . .
C20 C19 H19B 109.5 . .
C20 C19 H19C 109.5 . .
H19B C19 H19C 109.5 . .
C20 C19 H19D 109.5 . .
H19B C19 H19D 109.5 . .
H19C C19 H19D 109.5 . .
O60 C20 O61 122.3(14) . .
O60 C20 C19 118.9(13) . .
O61 C20 C19 118.6(12) . .
C22 C21 H21B 109.4 . .
C22 C21 H21C 109.5 . .
H21B C21 H21C 109.5 . .
C22 C21 H21D 109.5 . .
H21B C21 H21D 109.5 . .
H21C C21 H21D 109.5 . .
O59 C22 C21 125(2) . .
O59 C22 O65 127(2) . .
C21 C22 O65 107.8(18) . .
O77 C22' C21' 116(3) . .
O77 C22' O65 128(3) . .
C21' C22' O65 115(3) . .
C24 C23 H23C 109.5 . .
C24 C23 H23D 109.5 . .
H23C C23 H23D 109.5 . .
C24 C23 H23E 109.5 . .
H23C C23 H23E 109.5 . .
H23D C23 H23E 109.5 . .
O48 C24 O57 122.3(14) . .
O48 C24 C23 121.7(14) . .
O57 C24 C23 115.4(13) . .
C26 C25 H25B 109.5 . .
C26 C25 H25C 109.5 . .
H25B C25 H25C 109.5 . .
C26 C25 H25D 109.5 . .
H25B C25 H25D 109.5 . .
H25C C25 H25D 109.5 . .
O55 C26 O78 123.2(14) . .
O55 C26 C25 117.2(14) . .
O78 C26 C25 119.5(13) . .
C28 C27 H27C 109.5 . .
C28 C27 H27D 109.5 . .
H27C C27 H27D 109.5 . .
C28 C27 H27E 109.5 . .
H27C C27 H27E 109.5 . .
H27D C27 H27E 109.5 . .
O50 C28 O66 121.8(12) . .
O50 C28 C27 119.2(14) . .
O66 C28 C27 119.0(13) . .
O50 C28 Dy18 59.0(7) . .
O66 C28 Dy18 63.0(7) . .
C27 C28 Dy18 175.0(10) . .
C30 C29 H29C 109.5 . .
C30 C29 H29D 109.5 . .
H29C C29 H29D 109.5 . .
C30 C29 H29E 109.5 . .
H29C C29 H29E 109.5 . .
H29D C29 H29E 109.5 . .
O39 C30 O54 125.5(13) . .
O39 C30 C29 119.0(11) . .
O54 C30 C29 114.9(12) . .
C32 C31 H31C 109.5 . .
C32 C31 H31D 109.5 . .
H31C C31 H31D 109.5 . .
C32 C31 H31E 109.5 . .
H31C C31 H31E 109.5 . .
H31D C31 H31E 109.5 . .
O62 C32 O64 111.3(14) . .
O62 C32 C31 124.8(13) . .
O64 C32 C31 123.2(13) . .
O42 C34 O42 121(2) . 4_565
O42 C34 C33 119.6(10) . .
O42 C34 C33 119.6(10) 4_565 .
O69 C36 O56 109.9(13) . .
O69 C36 C35 124(2) . .
O56 C36 C35 126(2) . .
O69 C36 Dy15 54.7(9) . .
O56 C36 Dy15 55.1(7) . .
C35 C36 Dy15 178.5(18) . .
O71 C38 O71 124(2) 4_565 .
O71 C38 C37 117.3(10) 4_565 .
O71 C38 C37 117.3(10) . .
C40 C39 H39C 109.5 . .
C40 C39 H39D 109.5 . .
H39C C39 H39D 109.5 . .
C40 C39 H39E 109.5 . .
H39C C39 H39E 109.5 . .
H39D C39 H39E 109.5 . .
O76 C40 O72 126.1(12) . .
O76 C40 C39 117.3(12) . .
O72 C40 C39 116.6(12) . .
O88 C41 O81 122.4(7) . 4_565
O88 C41 O81 122.4(7) . .
O81 C41 O81 115.1(13) 4_565 .
O88 C41 Dy8 172.7(13) . .
O81 C41 Dy8 57.8(6) 4_565 .
O81 C41 Dy8 57.8(6) . .
Dy2 O1 Dy2 106.7(5) . 4_565
Dy2 O1 Dy1 106.4(3) . .
Dy2 O1 Dy1 106.4(3) 4_565 .
Dy2 O1 H1A 112.3 . .
Dy2 O1 H1A 112.3 4_565 .
Dy1 O1 H1A 112.3 . .
Dy1 O2 Dy4 108.4(3) . 4_565
Dy1 O2 Dy4 108.4(3) . .
Dy4 O2 Dy4 103.0(4) 4_565 .
Dy1 O2 H2A 112.2 . .
Dy4 O2 H2A 112.2 4_565 .
Dy4 O2 H2A 112.2 . .
Dy2 O3 Dy9 108.6(3) . .
Dy2 O3 Dy6 108.6(3) . .
Dy9 O3 Dy6 103.9(3) . .
Dy2 O3 H3A 111.8 . .
Dy9 O3 H3A 111.8 . .
Dy6 O3 H3A 111.8 . .
Ni2 O4 Dy10 101.8(3) . .
Ni2 O4 Dy17 102.6(3) . .
Dy10 O4 Dy17 108.8(3) . .
Ni2 O4 H4A 114.1 . .
Dy10 O4 H4A 114.1 . .
Dy17 O4 H4A 114.1 . .
Dy6 O5 Dy9 109.0(3) . .
Dy6 O5 Dy5 105.3(3) . .
Dy9 O5 Dy5 104.9(3) . .
Dy6 O5 H5A 112.4 . .
Dy9 O5 H5A 112.4 . .
Dy5 O5 H5A 112.4 . .
Dy10 O6 Dy13 106.1(3) . .
Dy10 O6 Dy7 95.0(3) . .
Dy13 O6 Dy7 94.1(3) . .
Dy10 O6 H6A 118.9 . .
Dy13 O6 H6A 118.9 . .
Dy7 O6 H6A 118.9 . .
Dy22 O7 Dy14 108.5(3) . .
Dy22 O7 Dy15 108.5(4) . .
Dy14 O7 Dy15 104.1(3) . .
Dy22 O7 H7A 111.8 . .
Dy14 O7 H7A 111.8 . .
Dy15 O7 H7A 111.8 . .
Ni5 O8 Dy15 104.0(3) . .
Ni5 O8 Dy22 96.5(3) . .
Dy15 O8 Dy22 110.8(4) . .
Ni5 O8 H8A 114.6 . .
Dy15 O8 H8A 114.6 . .
Dy22 O8 H8A 114.6 . .
Ni4 O9 Dy13 101.4(3) . .
Ni4 O9 Dy17 103.9(3) . .
Dy13 O9 Dy17 107.7(4) . .
Ni4 O9 H9A 114.2 . .
Dy13 O9 H9A 114.2 . .
Dy17 O9 H9A 114.2 . .
Dy3 O10 Dy1 98.4(2) . .
Dy3 O10 Dy4 104.8(3) . .
Dy1 O10 Dy4 110.8(3) . .
Dy3 O10 H10A 113.8 . .
Dy1 O10 H10A 113.8 . .
Dy4 O10 H10A 113.8 . .
Dy16 O11 Dy12 105.6(3) . .
Dy16 O11 Dy3 102.2(3) . .
Dy12 O11 Dy3 105.5(3) . .
Dy16 O11 H11A 114.1 . .
Dy12 O11 H11A 114.1 . .
Dy3 O11 H11A 114.1 . .
Dy8 O12 Dy14 96.6(4) . .
Dy8 O12 Dy14 96.6(4) . 4_565
Dy14 O12 Dy14 107.8(4) . 4_565
Dy8 O12 H12A 117.4 . .
Dy14 O12 H12A 117.4 . .
Dy14 O12 H12A 117.4 4_565 .
Ni5 O13 Dy14 102.0(3) . .
Ni5 O13 Dy15 103.4(3) . .
Dy14 O13 Dy15 107.6(3) . .
Ni5 O13 H13A 114.2 . .
Dy14 O13 H13A 114.2 . .
Dy15 O13 H13A 114.2 . .
Ni5 O14 Dy22 98.2(4) . .
Ni5 O14 Dy14 98.4(3) . .
Dy22 O14 Dy14 108.4(3) . .
Ni5 O14 H14A 116.4 . .
Dy22 O14 H14A 116.4 . .
Dy14 O14 H14A 116.4 . .
Ni3 O15 Ni3 116.3(5) . 4_565
Ni3 O15 Ni6 116.2(4) . .
Ni3 O15 Ni6 116.2(4) 4_565 .
Ni3 O15 H15A 101.4 . .
Ni3 O15 H15A 101.4 4_565 .
Ni6 O15 H15A 101.4 . .
Ni2 O16 Dy11 96.5(3) . .
Ni2 O16 Dy17 100.0(3) . .
Dy11 O16 Dy17 110.0(3) . .
Ni2 O16 H16A 115.9 . .
Dy11 O16 H16A 115.9 . .
Dy17 O16 H16A 115.9 . .
Dy19 O17 Dy20 104.2(4) . .
Dy19 O17 Dy24 108.0(4) . .
Dy20 O17 Dy24 108.8(3) . .
Dy19 O17 H17A 111.8 . .
Dy20 O17 H17A 111.8 . .
Dy24 O17 H17A 111.8 . .
Dy19 O18 Dy20 105.9(3) . .
Dy19 O18 Dy5 102.4(3) . .
Dy20 O18 Dy5 105.2(3) . .
Dy19 O18 H18A 114.1 . .
Dy20 O18 H18A 114.1 . .
Dy5 O18 H18A 114.1 . .
Dy3 O19 Dy16 95.2(2) . .
Dy3 O19 Dy16 95.2(2) . 4_565
Dy16 O19 Dy16 151.3(6) . 4_565
Dy3 O19 H19A 101.9 . .
Dy16 O19 H19A 101.9 . .
Dy16 O19 H19A 101.9 4_565 .
Dy4 O20 Dy4 110.2(4) 4_565 .
Dy4 O20 Dy3 104.6(3) 4_565 .
Dy4 O20 Dy3 104.6(3) . .
Dy4 O20 H20A 112.3 4_565 .
Dy4 O20 H20A 112.3 . .
Dy3 O20 H20A 112.3 . .
Dy8 O21 Dy14 99.3(3) . .
Dy8 O21 Dy6 112.0(3) . .
Dy14 O21 Dy6 110.6(4) . .
Dy8 O21 H21A 111.5 . .
Dy14 O21 H21A 111.5 . .
Dy6 O21 H21A 111.5 . .
Dy8 O22 Dy14 93.4(3) . .
Dy8 O22 Dy14 93.4(3) . 4_565
Dy14 O22 Dy14 103.4(5) . 4_565
Dy8 O22 H22A 120.2 . .
Dy14 O22 H22A 120.2 . .
Dy14 O22 H22A 120.2 4_565 .
Dy10 O23 Dy7 97.7(3) . .
Dy10 O23 Dy4 111.1(3) . .
Dy7 O23 Dy4 111.3(3) . .
Dy10 O23 H23A 112.0 . .
Dy7 O23 H23A 112.0 . .
Dy4 O23 H23A 112.0 . .
Dy5 O24 Dy6 105.2(3) . .
Dy5 O24 Dy2 97.3(3) . .
Dy6 O24 Dy2 110.3(4) . .
Dy5 O24 H24A 114.2 . .
Dy6 O24 H24A 114.2 . .
Dy2 O24 H24A 114.2 . .
Dy18 O25 Dy24 109.2(4) . .
Dy18 O25 Dy20 104.4(4) . .
Dy24 O25 Dy20 109.4(3) . .
Dy18 O25 H25A 111.2 . .
Dy24 O25 H25A 111.2 . .
Dy20 O25 H25A 111.2 . .
Dy16 O26 Dy21 109.5(4) . .
Dy16 O26 Dy12 104.2(3) . .
Dy21 O26 Dy12 109.7(3) . .
Dy16 O26 H26A 111.1 . .
Dy21 O26 H26A 111.1 . .
Dy12 O26 H26A 111.1 . .
Ni1 O27 Dy1 101.6(3) . .
Ni1 O27 Dy2 101.4(3) . .
Dy1 O27 Dy2 102.4(3) . .
Ni1 O27 H27A 116.3 . .
Dy1 O27 H27A 116.3 . .
Dy2 O27 H27A 116.3 . .
Dy5 O28 Dy9 105.5(3) . .
Dy5 O28 Dy2 98.3(3) . .
Dy9 O28 Dy2 111.3(3) . .
Dy5 O28 H28A 113.5 . .
Dy9 O28 H28A 113.5 . .
Dy2 O28 H28A 113.5 . .
Dy11 O29 Dy10 108.4(3) . .
Dy11 O29 Dy17 107.3(3) . .
Dy10 O29 Dy17 104.5(3) . .
Dy11 O29 H29A 112.1 . .
Dy10 O29 H29A 112.1 . .
Dy17 O29 H29A 112.1 . .
Dy5 O30 Dy18 96.4(3) . .
Dy5 O30 Dy19 95.6(3) . .
Dy18 O30 Dy19 151.6(4) . .
Dy5 O30 H30A 101.4 . .
Dy18 O30 H30A 101.4 . .
Dy19 O30 H30A 101.4 . .
Dy13 O31 Dy10 105.3(4) . .
Dy13 O31 Dy7 93.6(3) . .
Dy10 O31 Dy7 93.3(3) . .
Dy13 O31 H31A 119.6 . .
Dy10 O31 H31A 119.6 . .
Dy7 O31 H31A 119.6 . .
Ni1 O32 Dy2 100.4(3) . 4_565
Ni1 O32 Dy2 100.4(3) . .
Dy2 O32 Dy2 101.1(5) 4_565 .
Ni1 O32 H32A 117.3 . .
Dy2 O32 H32A 117.3 4_565 .
Dy2 O32 H32A 117.3 . .
Ni2 O33 Dy11 97.4(3) . .
Ni2 O33 Dy10 98.3(3) . .
Dy11 O33 Dy10 109.4(3) . .
Ni2 O33 H33A 116.3 . .
Dy11 O33 H33A 116.3 . .
Dy10 O33 H33A 116.3 . .
Ni4 O34 Dy23 98.0(3) . .
Ni4 O34 Dy17 103.1(3) . .
Dy23 O34 Dy17 108.9(4) . .
Ni4 O34 H34A 115.0 . .
Dy23 O34 H34A 115.0 . .
Dy17 O34 H34A 115.0 . .
Dy13 O35 Dy23 110.1(3) . .
Dy13 O35 Dy17 107.3(3) . .
Dy23 O35 Dy17 107.1(3) . .
Dy13 O35 H35A 110.7 . .
Dy23 O35 H35A 110.7 . .
Dy17 O35 H35A 110.7 . .
Dy13 O36 Dy7 97.6(3) . .
Dy13 O36 Dy9 112.1(4) . .
Dy7 O36 Dy9 110.4(3) . .
Dy13 O36 H36A 112.0 . .
Dy7 O36 H36A 112.0 . .
Dy9 O36 H36A 112.0 . .
Dy18 O37 Dy5 103.1(3) . .
Dy18 O37 Dy20 106.4(3) . .
Dy5 O37 Dy20 107.0(3) . .
Dy18 O37 H37A 113.2 . .
Dy5 O37 H37A 113.2 . .
Dy20 O37 H37A 113.2 . .
Ni4 O38 Dy23 95.8(3) . .
Ni4 O38 Dy13 97.3(3) . .
Dy23 O38 Dy13 108.7(3) . .
Ni4 O38 H38A 117.2 . .
Dy23 O38 H38A 117.2 . .
Dy13 O38 H38A 117.2 . .
C30 O39 Dy6 137.2(8) . .
C4 O40 Dy10 133.9(6) . .
C4 O40 Dy4 115.1(6) . .
Dy10 O40 Dy4 109.1(3) . .
C5 O41 Dy2 132.5(7) . .
C5 O41 Dy1 133.8(8) . .
Dy2 O41 Dy1 91.9(3) . .
C34 O42 Dy4 138.5(11) . .
C14 O43 Ni4 120.8(11) . .
C2 O44 Dy19 97.2(7) . .
C2 O44 Dy5 140.5(6) . .
Dy19 O44 Dy5 95.1(4) . .
C12 O45 Ni2 125.8(10) . .
C1 O46 Ni3 92.2(7) . .
C1 O46 Dy20 138.1(8) . .
Ni3 O46 Dy20 129.7(4) . .
C16 O47 Dy24 156.2(10) . .
C16 O47 Dy19 96.8(10) . .
Dy24 O47 Dy19 101.5(4) . .
C24 O48 Dy14 138.4(11) . .
C12 O49 Dy11 134.4(10) . .
C28 O50 Dy18 95.7(9) . .
C6 O51 Ni5 126.9(8) . .
C6 O51 Dy18 93.0(7) . .
Ni5 O51 Dy18 139.0(5) . .
C5 O52 Dy9 140.4(9) . .
C5 O52 Dy7 96.7(7) . .
Dy9 O52 Dy7 117.7(3) . .
C10 O53 Dy21 159.3(8) . .
C10 O53 Dy16 93.7(7) . .
Dy21 O53 Dy16 102.9(4) . .
C30 O54 Dy9 135.0(9) . .
C26 O55 Ni5 126.7(10) . .
C36 O56 Dy15 95.4(11) . .
C24 O57 Dy22 135.2(9) . .
C16 O58 Dy19 97.4(9) . .
C22 O59 Ni2 129.6(13) . .
C20 O60 Dy13 141.3(10) . .
C20 O61 Dy23 136.1(9) . .
C32 O62 Dy11 105.1(8) . 3_565
C18 O63 Dy17 142.0(10) . .
C32 O64 Dy11 149.7(10) . .
C32 O64 Dy11 92.1(8) . 3_565
Dy11 O64 Dy11 115.5(4) . 3_565
C22' O65 C22 99.8(17) . .
C22' O65 Dy17 126.9(14) . .
C22 O65 Dy17 127.8(12) . .
C28 O66 Dy24 163.3(9) . .
C28 O66 Dy18 90.2(8) . .
Dy24 O66 Dy18 103.6(3) . .
C8 O67 Ni5 123.6(15) . .
C18 O68 Dy23 122.3(11) . .
C36 O69 Dy15 96.8(13) . .
C38 O71 Ni3 136.2(11) . .
C40 O72 Ni6 131.6(9) . .
C8 O74 C8 105(3) . 4_565
C8 O74 Dy15 125.3(14) . .
C8 O74 Dy15 125.3(14) 4_565 .
C14 O75 Dy23 133.7(10) . .
C40 O76 Ni3 140.1(8) . .
C22' O77 Ni4 126.9(18) . .
C26 O78 Dy22 138.2(9) . .
C4 O79 Dy16 96.7(6) . .
C4 O79 Dy3 141.1(7) . .
Dy16 O79 Dy3 95.2(3) . .
C2 O80 Ni4 126.1(9) . .
C2 O80 Dy19 94.2(7) . .
Ni4 O80 Dy19 138.8(4) . .
C41 O81 Dy6 141.1(8) . .
C41 O81 Dy8 95.5(7) . .
Dy6 O81 Dy8 117.8(3) . .
C3 O82 Dy3 136.0(10) . .
C3 O82 Dy1 135.7(10) . .
Dy3 O82 Dy1 88.3(4) . .
C5 O83 Dy4 139.7(8) . .
C5 O83 Dy7 96.4(6) . .
Dy4 O83 Dy7 119.3(4) . .
C1 O84 Dy5 135.6(8) . .
C1 O84 Dy2 135.2(7) . .
Dy5 O84 Dy2 89.2(3) . .
C10 O85 Dy16 98.3(9) . .
C6 O86 Dy14 135.2(8) . .
C6 O86 Dy6 113.3(7) . .
Dy14 O86 Dy6 109.6(4) . .
C2 O87 Dy9 113.9(7) . .
C2 O87 Dy13 133.8(6) . .
Dy9 O87 Dy13 109.9(3) . .
C41 O88 Dy2 133.7(3) . .
C41 O88 Dy2 133.7(3) . 4_565
Dy2 O88 Dy2 91.1(3) . 4_565
C6 O89 Dy18 96.1(9) . .
C6 O89 Dy5 140.3(7) . .
Dy18 O89 Dy5 95.3(3) . .
C4 O90 Ni2 127.1(7) . .
C4 O90 Dy16 93.5(6) . .
Ni2 O90 Dy16 138.7(3) . .
C1 O91 Ni1 127.3(8) . .
C1 O91 Ni3 95.4(7) . .
Ni1 O91 Ni3 137.3(4) . .
C3 O92 Ni1 126.3(12) . .
C3 O92 Ni6 96.4(11) . .
Ni1 O92 Ni6 137.3(6) . .
C3 O93 Ni6 97.3(10) . .
C3 O93 Dy12 138.3(12) . .
Ni6 O93 Dy12 124.4(5) . .

loop_
_geom_bond_atom_site_label_1
_geom_bond_atom_site_label_2
_geom_bond_distance
_geom_bond_site_symmetry_2
Dy1 O1 2.311(9) .
Dy1 O27 2.361(7) .
Dy1 O27 2.361(7) 4_565
Dy1 O10 2.366(7) 4_565
Dy1 O10 2.366(7) .
Dy1 O2 2.391(12) .
Dy1 O41 2.576(7) 4_565
Dy1 O41 2.576(7) .
Dy1 O82 2.592(11) .
Dy1 Ni1 3.406(3) .
Dy1 Dy3 3.5741(10) .
Dy1 Dy2 3.6910(8) .
Dy2 O1 2.298(7) .
Dy2 O28 2.370(6) .
Dy2 O27 2.374(7) .
Dy2 O32 2.387(8) .
Dy2 O3 2.391(8) .
Dy2 O24 2.394(7) .
Dy2 O41 2.558(8) .
Dy2 O88 2.582(7) .
Dy2 O84 2.608(9) .
Dy2 Ni1 3.409(2) .
Dy2 Dy5 3.5673(8) .
Dy2 Dy2 3.6874(10) 4_565
Dy3 O10 2.357(7) 4_565
Dy3 O10 2.357(7) .
Dy3 O11 2.365(8) .
Dy3 O11 2.365(8) 4_565
Dy3 O20 2.427(11) .
Dy3 O19 2.455(10) .
Dy3 O79 2.525(7) 4_565
Dy3 O79 2.525(7) .
Dy3 O82 2.537(11) .
Dy3 Dy16 3.6429(8) 4_565
Dy3 Dy16 3.6429(8) .
Dy4 O83 2.291(8) .
Dy4 O20 2.305(5) .
Dy4 O10 2.369(9) .
Dy4 O42 2.371(10) .
Dy4 O2 2.416(6) .
Dy4 O13W 2.440(9) .
Dy4 O40 2.446(7) .
Dy4 O23 2.488(7) .
Dy4 Dy4 3.7813(10) 4_565
Dy4 Dy10 3.9814(7) .
Dy5 O37 2.333(9) .
Dy5 O28 2.346(8) .
Dy5 O24 2.359(7) .
Dy5 O18 2.366(8) .
Dy5 O5 2.383(8) .
Dy5 O30 2.426(8) .
Dy5 O84 2.471(7) .
Dy5 O44 2.526(8) .
Dy5 O89 2.539(7) .
Dy5 Dy18 3.6409(10) .
Dy5 Dy19 3.6423(8) .
Dy6 O81 2.272(7) .
Dy6 O39 2.304(9) .
Dy6 O5 2.331(7) .
Dy6 O24 2.360(8) .
Dy6 O3 2.414(7) .
Dy6 O6W 2.428(8) .
Dy6 O86 2.452(9) .
Dy6 O21 2.511(7) .
Dy6 Dy9 3.7996(8) .
Dy6 Dy14 3.9962(8) .
Dy7 O83 2.372(8) .
Dy7 O28W 2.378(17) .
Dy7 O36 2.384(8) .
Dy7 O23 2.387(7) .
Dy7 O52 2.399(9) .
Dy7 O6 2.428(8) .
Dy7 O31 2.459(7) .
Dy7 O32W 2.463(12) .
Dy7 O25W 2.497(9) .
Dy7 C5 2.839(13) .
Dy7 Dy13 3.5501(8) .
Dy7 Dy10 3.5592(8) .
Dy8 O21 2.332(7) .
Dy8 O21 2.332(7) 4_565
Dy8 O12 2.382(14) .
Dy8 O7W 2.399(18) .
Dy8 O81 2.420(7) .
Dy8 O81 2.420(7) 4_565
Dy8 O22 2.436(12) .
Dy8 O26W 2.474(13) 4_565
Dy8 O26W 2.474(13) .
Dy8 C41 2.846(15) .
Dy8 Dy14 3.5658(11) .
Dy8 Dy14 3.5658(11) 4_565
Dy9 O52 2.282(8) .
Dy9 O5 2.335(8) .
Dy9 O28 2.354(8) .
Dy9 O54 2.360(9) .
Dy9 O3 2.413(7) .
Dy9 O87 2.436(7) .
Dy9 O5W 2.437(7) .
Dy9 O36 2.493(9) .
Dy10 O4 2.287(9) .
Dy10 O23 2.339(7) .
Dy10 O33 2.369(7) .
Dy10 O29 2.372(7) .
Dy10 O6 2.400(7) .
Dy10 O8W 2.431(10) .
Dy10 O31 2.434(8) .
Dy10 O40 2.441(7) .
Dy10 Ni2 3.3551(17) .
Dy10 Dy17 3.8249(8) .
Dy10 Dy11 3.8261(8) .
Dy11 O16 2.301(9) .
Dy11 O33 2.319(7) .
Dy11 O64 2.335(7) .
Dy11 O29 2.344(7) .
Dy11 O49 2.350(8) .
Dy11 O33W 2.403(10) .
Dy11 O62 2.414(10) 3_565
Dy11 O64 2.671(10) 3_565
Dy11 Ni2 3.2915(19) .
Dy11 Dy17 3.8728(10) .
Dy12 O93 2.356(10) .
Dy12 O11 2.363(8) 4_565
Dy12 O11 2.363(8) .
Dy12 O26 2.410(8) 4_565
Dy12 O26 2.410(8) .
Dy12 O17W 2.452(16) .
Dy12 O31W 2.456(10) .
Dy12 O31W 2.456(10) 4_565
Dy12 Dy16 3.7269(11) 4_565
Dy12 Dy16 3.7269(11) .
Dy12 Dy21 3.9052(12) .
Dy13 O9 2.296(8) .
Dy13 O35 2.331(7) .
Dy13 O36 2.334(7) .
Dy13 O60 2.347(9) .
Dy13 O38 2.363(7) .
Dy13 O31 2.411(10) .
Dy13 O6 2.421(6) .
Dy13 O87 2.457(8) .
Dy13 Ni4 3.330(2) .
Dy13 Dy17 3.8219(8) .
Dy13 Dy23 3.8314(7) .
Dy14 O13 2.294(10) .
Dy14 O48 2.337(9) .
Dy14 O21 2.348(9) .
Dy14 O7 2.371(8) .
Dy14 O14 2.380(8) .
Dy14 O12 2.393(6) .
Dy14 O86 2.438(8) .
Dy14 O22 2.464(9) .
Dy14 Ni5 3.357(2) .
Dy14 Dy15 3.7944(12) .
Dy14 Dy22 3.8203(9) .
Dy15 O8 2.347(8) .
Dy15 O8 2.347(8) 4_565
Dy15 O13 2.408(7) 4_565
Dy15 O13 2.408(7) .
Dy15 O74 2.424(16) .
Dy15 O7 2.441(10) 4_565
Dy15 O7 2.441(10) .
Dy15 O69 2.474(18) .
Dy15 O56 2.480(12) .
Dy15 C36 3.010(15) .
Dy15 Ni5 3.4832(16) 4_565
Dy15 Ni5 3.4832(16) .
Dy16 O26 2.314(9) .
Dy16 O11 2.317(7) .
Dy16 O79 2.405(8) .
Dy16 O85 2.408(10) .
Dy16 O11W 2.418(8) .
Dy16 O9W 2.422(9) .
Dy16 O90 2.466(7) .
Dy16 O19 2.477(3) .
Dy16 O53 2.555(8) .
Dy16 C4 2.858(11) .
Dy16 C10 2.912(14) .
Dy17 O63 2.379(10) .
Dy17 O34 2.409(8) .
Dy17 O35 2.413(8) .
Dy17 O4 2.416(7) .
Dy17 O16 2.427(7) .
Dy17 O65 2.434(11) .
Dy17 O9 2.436(8) .
Dy17 O29 2.465(9) .
Dy17 O10W 2.523(8) .
Dy17 Ni2 3.4795(15) .
Dy18 O37 2.314(7) .
Dy18 O25 2.334(9) .
Dy18 O89 2.387(10) .
Dy18 O51 2.422(8) .
Dy18 O12W 2.426(9) .
Dy18 O50 2.445(9) .
Dy18 O30 2.458(8) .
Dy18 O16W 2.461(10) .
Dy18 O66 2.530(8) .
Dy18 C6 2.807(15) .
Dy18 C28 2.839(14) .
Dy19 O18 2.306(7) .
Dy19 O17 2.352(11) .
Dy19 O14W 2.393(8) .
Dy19 O44 2.409(10) .
Dy19 O80 2.455(10) .
Dy19 O58 2.458(9) .
Dy19 O18W 2.477(8) .
Dy19 O30 2.489(7) .
Dy19 O47 2.506(9) .
Dy19 C2 2.869(13) .
Dy19 C16 2.908(14) .
Dy20 O46 2.315(8) .
Dy20 O37 2.343(8) .
Dy20 O18 2.366(10) .
Dy20 O17 2.375(8) .
Dy20 O25 2.385(8) .
Dy20 O70 2.392(14) .
Dy20 O19W 2.414(11) .
Dy20 O15W 2.439(9) .
Dy20 Dy24 3.8790(9) .
Dy21 O24W 2.30(2) .
Dy21 O53 2.329(10) 4_565
Dy21 O53 2.329(10) .
Dy21 O20W 2.345(14) .
Dy21 O26 2.366(7) .
Dy21 O26 2.366(7) 4_565
Dy21 O21W 2.426(9) .
Dy21 O21W 2.426(9) 4_565
Dy21 Dy16 3.8225(9) 4_565
Dy22 O14 2.331(8) .
Dy22 O7 2.336(7) .
Dy22 O57 2.340(11) .
Dy22 O78 2.347(10) .
Dy22 O8 2.363(9) .
Dy22 O2W 2.455(12) .
Dy22 O3W 2.461(9) .
Dy22 O4W 2.470(8) .
Dy22 Ni5 3.3110(18) .
Dy23 O34 2.293(9) .
Dy23 O61 2.334(9) .
Dy23 O35 2.344(8) .
Dy23 O75 2.348(12) .
Dy23 O38 2.353(7) .
Dy23 O68 2.364(11) .
Dy23 O23W 2.443(8) .
Dy23 O30W 2.518(11) .
Dy23 Ni4 3.284(2) .
Dy24 O66 2.347(10) .
Dy24 O25 2.369(8) .
Dy24 O17 2.396(8) .
Dy24 O22W 2.402(10) .
Dy24 O73 2.427(16) .
Dy24 O27W 2.435(10) .
Dy24 O29W 2.448(14) .
Dy24 O47 2.455(13) .
Ni1 O27 2.023(8) 4_565
Ni1 O27 2.023(8) .
Ni1 O32 2.042(10) .
Ni1 O91 2.045(9) .
Ni1 O91 2.045(9) 4_565
Ni1 O92 2.078(11) .
Ni1 Dy2 3.409(2) 4_565
Ni2 O4 2.032(7) .
Ni2 O33 2.058(9) .
Ni2 O45 2.058(7) .
Ni2 O90 2.067(7) .
Ni2 O59 2.078(11) .
Ni2 O16 2.107(7) .
Ni3 O1W 2.025(7) .
Ni3 O15 2.056(6) .
Ni3 O76 2.080(9) .
Ni3 O71 2.086(10) .
Ni3 O91 2.131(10) .
Ni3 O46 2.237(8) .
Ni4 O9 2.001(8) .
Ni4 O43 2.054(9) .
Ni4 O34 2.055(8) .
Ni4 O38 2.066(9) .
Ni4 O77 2.093(10) .
Ni4 O80 2.099(8) .
Ni5 O13 2.021(8) .
Ni5 O14 2.044(10) .
Ni5 O67 2.049(11) .
Ni5 O55 2.056(8) .
Ni5 O8 2.068(8) .
Ni5 O51 2.109(8) .
Ni6 O34W 2.031(8) .
Ni6 O15 2.185(12) .
Ni6 O72 2.196(10) 4_565
Ni6 O72 2.196(10) .
Ni6 O93 2.264(12) .
Ni6 O92 2.323(13) .
Cl1 O117 1.38(2) .
Cl1 O115 1.429(11) .
Cl1 O115 1.429(11) 4_565
Cl1 O109 1.48(3) .
Cl2 O118 1.375(8) .
Cl2 O112 1.386(17) .
Cl2 O114 1.402(11) .
Cl2 O113 1.416(14) .
Cl3 O110 1.30(3) .
Cl3 O116 1.31(2) .
Cl3 O116 1.31(2) 4_565
Cl3 O111 1.46(3) .
Cl4 O102 1.43(2) .
Cl4 O103 1.44(3) .
Cl4 O105 1.439(14) .
Cl4 O120 1.44(4) .
Cl5 O95 1.412(7) .
Cl5 O94 1.425(7) .
Cl5 O124 1.448(8) .
Cl5 O99 1.452(8) .
Cl6 O98 1.432(8) .
Cl6 O96 1.439(8) .
Cl6 O97 1.439(6) .
Cl6 O100 1.442(8) .
Cl7 O104 1.430(9) .
Cl7 O101 1.435(9) .
Cl7 O106 1.440(9) .
Cl7 O108 1.443(9) .
Cl8 O129 1.453(8) .
Cl8 O130 1.59(2) .
Cl8 O131 1.61(3) .
Cl8 O132 1.75(3) .
Cl9 O123 1.433(8) .
Cl9 O121 1.436(8) .
Cl9 O107 1.439(8) .
Cl9 O122 1.447(8) .
Cl12 O127 1.437(8) .
Cl12 O126 1.443(8) .
Cl12 O128 1.443(8) .
Cl12 O125 1.443(8) .
C1 O84 1.260(15) .
C1 O46 1.276(15) .
C1 O91 1.333(13) .
C2 O87 1.253(15) .
C2 O44 1.285(14) .
C2 O80 1.316(13) .
C3 O82 1.24(2) .
C3 O92 1.24(2) .
C3 O93 1.304(19) .
C4 O40 1.263(13) .
C4 O79 1.287(12) .
C4 O90 1.302(13) .
C5 O41 1.240(15) .
C5 O52 1.264(13) .
C5 O83 1.316(15) .
C6 O89 1.247(13) .
C6 O51 1.299(17) .
C6 O86 1.305(16) .
C7 C7 1.53(6) 4_565
C7 C8 1.55(5) .
C8 O67 1.37(3) .
C8 O74 1.38(3) .
C9 C10 1.49(2) .
C9 H9B 0.9800 .
C9 H9C 0.9800 .
C9 H9D 0.9800 .
C10 O53 1.241(18) .
C10 O85 1.326(14) .
C11 C12 1.50(2) .
C11 H11C 0.9800 .
C11 H11D 0.9800 .
C11 H11E 0.9800 .
C12 O49 1.21(2) .
C12 O45 1.30(2) .
C13 C14 1.61(3) .
C13 H13C 0.9800 .
C13 H13D 0.9800 .
C13 H13E 0.9800 .
C14 O75 1.18(2) .
C14 O43 1.312(17) .
C15 C16 1.497(18) .
C15 H15C 0.9800 .
C15 H15D 0.9800 .
C15 H15B 0.9800 .
C16 O47 1.21(2) .
C16 O58 1.271(18) .
C17 C18 1.46(3) .
C17 H17C 0.9800 .
C17 H17E 0.9800 .
C17 H17D 0.9800 .
C18 O63 1.31(2) .
C18 O68 1.43(2) .
C19 C20 1.48(3) .
C19 H19B 0.9800 .
C19 H19C 0.9800 .
C19 H19D 0.9800 .
C20 O60 1.217(15) .
C20 O61 1.320(16) .
C21 C22 1.45(4) .
C21 H21B 0.9800 .
C21 H21C 0.9800 .
C21 H21D 0.9800 .
C21' C22' 1.44(5) .
C22 O59 1.25(2) .
C22 O65 1.50(2) .
C22' O77 1.38(3) .
C22' O65 1.46(4) .
C23 C24 1.56(2) .
C23 H23C 0.9800 .
C23 H23D 0.9800 .
C23 H23E 0.9800 .
C24 O48 1.240(15) .
C24 O57 1.291(18) .
C25 C26 1.47(2) .
C25 H25B 0.9800 .
C25 H25C 0.9800 .
C25 H25D 0.9800 .
C26 O55 1.229(16) .
C26 O78 1.255(18) .
C27 C28 1.611(19) .
C27 H27C 0.9800 .
C27 H27D 0.9800 .
C27 H27E 0.9800 .
C28 O50 1.218(16) .
C28 O66 1.279(17) .
C29 C30 1.56(2) .
C29 H29C 0.9800 .
C29 H29D 0.9800 .
C29 H29E 0.9800 .
C30 O39 1.276(15) .
C30 O54 1.284(13) .
C31 C32 1.42(2) .
C31 H31C 0.9800 .
C31 H31D 0.9800 .
C31 H31E 0.9800 .
C32 O62 1.301(16) .
C32 O64 1.328(16) .
C33 C34 1.51(4) .
C34 O42 1.298(14) .
C34 O42 1.298(14) 4_565
C35 C36 1.517(10) .
C36 O69 1.45(3) .
C36 O56 1.49(3) .
C37 C38 1.57(3) .
C38 O71 1.229(13) 4_565
C38 O71 1.229(13) .
C39 C40 1.571(19) .
C39 H39C 0.9800 .
C39 H39D 0.9800 .
C39 H39E 0.9800 .
C40 O76 1.213(16) .
C40 O72 1.249(15) .
C41 O88 1.225(18) .
C41 O81 1.285(10) 4_565
C41 O81 1.285(10) .
O1 Dy2 2.298(7) 4_565
O1 H1A 1.0000 .
O2 Dy4 2.416(6) 4_565
O2 H2A 1.0000 .
O3 H3A 1.0000 .
O4 H4A 1.0000 .
O5 H5A 1.0000 .
O6 H6A 1.0000 .
O7 H7A 1.0000 .
O8 H8A 1.0000 .
O9 H9A 1.0000 .
O10 H10A 1.0000 .
O11 H11A 1.0000 .
O12 Dy14 2.393(6) 4_565
O12 H12A 1.0000 .
O13 H13A 1.0000 .
O14 H14A 1.0000 .
O15 Ni3 2.056(6) 4_565
O15 H15A 1.0000 .
O16 H16A 1.0000 .
O17 H17A 1.0000 .
O18 H18A 1.0000 .
O19 Dy16 2.477(3) 4_565
O19 H19A 1.0000 .
O20 Dy4 2.305(5) 4_565
O20 H20A 1.0000 .
O21 H21A 1.0000 .
O22 Dy14 2.464(9) 4_565
O22 H22A 1.0000 .
O23 H23A 1.0000 .
O24 H24A 1.0000 .
O25 H25A 1.0000 .
O26 H26A 1.0000 .
O27 H27A 1.0000 .
O28 H28A 1.0000 .
O29 H29A 1.0000 .
O30 H30A 1.0000 .
O31 H31A 1.0000 .
O32 Dy2 2.387(8) 4_565
O32 H32A 1.0000 .
O33 H33A 1.0000 .
O34 H34A 1.0000 .
O35 H35A 1.0000 .
O36 H36A 1.0000 .
O37 H37A 1.0000 .
O38 H38A 1.0000 .
O62 Dy11 2.414(10) 3_565
O64 Dy11 2.671(10) 3_565
O74 C8 1.38(3) 4_565
O88 Dy2 2.582(7) 4_565
